data_7120387
loop_
_publ_author_name
'Cronin, Lee'
'Zang, Hong-Ying'
'Purcell, Jamie'
'Long, Deliang'
'Miras, Haralampos N.'

_publ_section_title
;
 Exploring Structural Complexity in the Discovery and Self-Assembly of a
 Family of Nanoscale Chalcoxides from {Se8Mo36} to {Se26Mo68}
;
_journal_name_full 'Chem. Commun.'
_journal_paper_doi 10.1039/C7CC04398H
_journal_year 2017
_chemical_formula_sum 'C44 H240 K15 Mo36 N5 O194 S32 Se8'
_chemical_formula_weight 9642.33
_space_group_crystal_system monoclinic
_space_group_IT_number 14
_space_group_name_Hall '-P 2yn'
_space_group_name_H-M_alt 'P 1 21/n 1'
_symmetry_space_group_name_Hall '-P 2yn'
_symmetry_space_group_name_H-M 'P 1 21/n 1'
_atom_sites_solution_primary direct
_atom_sites_solution_secondary difmap
_audit_creation_method SHELXL-2014/7
_audit_update_record
;
2017-03-28 deposited with the CCDC.
2017-07-05 downloaded from the CCDC.
;
_cell_angle_alpha 90
_cell_angle_beta 90.683(2)
_cell_angle_gamma 90
_cell_formula_units_Z 4
_cell_length_a 28.4084(10)
_cell_length_b 28.8017(10)
_cell_length_c 33.5254(12)
_cell_measurement_reflns_used 9638
_cell_measurement_temperature 150(2)
_cell_measurement_theta_max 28.6
_cell_measurement_theta_min 2.44
_cell_volume 27428.9(17)
_computing_cell_refinement Apex2
_computing_data_collection Apex2
_computing_data_reduction Apex2
_computing_molecular_graphics Diamond3
_computing_publication_material WinGX
_computing_structure_refinement 'SHELXL-2014/7 (Sheldrick, 2014)'
_computing_structure_solution 'SHELXL-97 (Sheldrick, 2008)'
_diffrn_ambient_temperature 150(2)
_diffrn_measured_fraction_theta_full 0.998
_diffrn_measured_fraction_theta_max 0.998
_diffrn_measurement_device_type 'Bruker Apex II Quasar'
_diffrn_measurement_method '\w & \f scans'
_diffrn_radiation_type MoK\a
_diffrn_radiation_wavelength 0.71073
_diffrn_reflns_av_R_equivalents 0.0512
_diffrn_reflns_av_unetI/netI 0.0485
_diffrn_reflns_Laue_measured_fraction_full 0.998
_diffrn_reflns_Laue_measured_fraction_max 0.998
_diffrn_reflns_limit_h_max 35
_diffrn_reflns_limit_h_min -34
_diffrn_reflns_limit_k_max 35
_diffrn_reflns_limit_k_min -35
_diffrn_reflns_limit_l_max 41
_diffrn_reflns_limit_l_min -41
_diffrn_reflns_number 217052
_diffrn_reflns_point_group_measured_fraction_full 0.998
_diffrn_reflns_point_group_measured_fraction_max 0.998
_diffrn_reflns_theta_full 25.242
_diffrn_reflns_theta_max 26.000
_diffrn_reflns_theta_min 1.584
_diffrn_source '1uS Microfocus x-ray'
_exptl_absorpt_coefficient_mu 3.219
_exptl_absorpt_correction_T_max 0.8820
_exptl_absorpt_correction_T_min 0.7185
_exptl_absorpt_correction_type empirical
_exptl_absorpt_process_details SADABS
_exptl_crystal_colour orange
_exptl_crystal_density_diffrn 2.335
_exptl_crystal_density_method none
_exptl_crystal_description block
_exptl_crystal_F_000 18688
_exptl_crystal_size_max 0.110
_exptl_crystal_size_mid 0.070
_exptl_crystal_size_min 0.040
_refine_diff_density_max 3.91
_refine_diff_density_min -1.70
_refine_diff_density_rms 0.22
_refine_ls_extinction_method none
_refine_ls_goodness_of_fit_ref 1.057
_refine_ls_hydrogen_treatment undef
_refine_ls_matrix_type full
_refine_ls_number_parameters 2853
_refine_ls_number_reflns 53780
_refine_ls_number_restraints 1
_refine_ls_restrained_S_all 1.057
_refine_ls_R_factor_all 0.0809
_refine_ls_R_factor_gt 0.0516
_refine_ls_shift/su_max 0.001
_refine_ls_shift/su_mean 0.000
_refine_ls_structure_factor_coef Fsqd
_refine_ls_weighting_details 'w=1/[\s^2^(Fo^2^)+(0.0728P)^2^+343.9695P] where P=(Fo^2^+2Fc^2^)/3'
_refine_ls_weighting_scheme calc
_refine_ls_wR_factor_gt 0.1372
_refine_ls_wR_factor_ref 0.1646
_reflns_Friedel_coverage 0.000
_reflns_number_gt 39148
_reflns_number_total 53780
_reflns_threshold_expression 'I > 2\s(I)'
_cod_data_source_file c7cc04398h2.cif
_cod_data_source_block hz5185
_cod_depositor_comments
;
The following automatic conversions were performed:

'_atom_sites_solution_primary' value 'direct methods' was changed to
'direct'.

Automatic conversion script
Id: cif_fix_values 4973 2017-02-22 13:04:09Z antanas 
;
_cod_database_code 7120387
_shelx_shelxl_version_number 2014/7
_shelx_space_group_comment
;
The symmetry employed for this shelxl refinement is uniquely defined
by the following loop, which should always be used as a source of
symmetry information in preference to the above space-group names.
They are only intended as comments.
;
_shelx_estimated_absorpt_t_min 0.718
_shelx_estimated_absorpt_t_max 0.882

loop_
_space_group_symop_operation_xyz
'x, y, z'
'-x+1/2, y+1/2, -z+1/2'
'-x, -y, -z'
'x-1/2, -y-1/2, z-1/2'

loop_
_atom_site_label
_atom_site_type_symbol
_atom_site_fract_x
_atom_site_fract_y
_atom_site_fract_z
_atom_site_U_iso_or_equiv
_atom_site_adp_type
_atom_site_occupancy
_atom_site_site_symmetry_order
_atom_site_calc_flag
_atom_site_refinement_flags_posn
_atom_site_refinement_flags_occupancy
_atom_site_disorder_assembly
_atom_site_disorder_group
Mo1' Mo 0.2651(15) -0.1183(8) 0.0435(10) 0.018(7) Uiso 0.050(14) 1 d . P A 2
Mo1 Mo 0.28034(14) -0.12136(4) 0.03363(9) 0.0307(7) Uani 0.950(14) 1 d . P A 1
Mo2 Mo 0.21824(14) -0.12352(4) -0.03319(8) 0.0335(7) Uani 0.958(13) 1 d . P A 1
Mo2' Mo 0.2011(17) -0.1213(8) -0.0243(10) 0.015(8) Uiso 0.042(13) 1 d . P A 2
Mo3 Mo 0.33058(3) -0.04178(3) 0.08896(3) 0.02832(18) Uani 1 1 d . . . .
Mo4 Mo 0.33504(3) 0.05678(3) 0.09467(2) 0.02367(17) Uani 1 1 d . . . .
Mo5 Mo 0.16391(3) -0.04887(3) -0.09116(3) 0.0335(2) Uani 1 1 d . . . .
Mo6 Mo 0.15412(3) 0.04893(3) -0.10027(2) 0.02711(18) Uani 1 1 d . . . .
Mo7 Mo -0.00211(3) 0.16621(3) -0.06846(2) 0.02453(17) Uani 1 1 d . . . .
Mo8 Mo -0.04922(3) 0.11570(3) -0.13035(3) 0.03184(19) Uani 1 1 d . . . .
Mo9' Mo -0.0147(6) 0.0629(7) -0.2160(4) 0.030(3) Uiso 0.105(13) 1 d . P B 2
Mo9 Mo -0.02652(10) 0.07822(12) -0.22106(5) 0.0319(7) Uani 0.895(13) 1 d . P B 1
Mo10 Mo 0.05401(3) 0.07868(3) -0.27325(3) 0.0354(2) Uani 1 1 d . . . .
Mo11 Mo 0.16230(3) 0.11871(3) -0.27115(2) 0.02844(18) Uani 1 1 d . . . .
Mo12 Mo 0.22163(3) 0.17051(3) -0.21776(2) 0.02305(16) Uani 1 1 d . . . .
Mo13 Mo 0.29109(3) 0.36244(3) -0.18140(2) 0.02116(16) Uani 1 1 d . . . .
Mo14 Mo 0.37487(3) 0.37640(3) -0.22519(2) 0.02311(16) Uani 1 1 d . . . .
Mo15 Mo 0.48844(3) 0.38757(3) -0.20986(2) 0.02386(17) Uani 1 1 d . . . .
Mo16 Mo 0.55045(3) 0.38915(3) -0.14264(2) 0.02022(16) Uani 1 1 d . . . .
Mo17 Mo 0.54467(2) 0.38043(2) -0.04563(2) 0.01792(15) Uani 1 1 d . . . .
Mo18 Mo 0.47438(2) 0.36821(2) 0.01366(2) 0.01744(15) Uani 1 1 d . . . .
Mo19 Mo 0.49125(3) 0.17108(3) 0.06391(2) 0.02302(16) Uani 1 1 d . . . .
Mo20 Mo 0.53891(3) 0.11398(3) 0.12106(3) 0.02929(18) Uani 1 1 d . . . .
Mo21 Mo 0.51678(3) 0.06941(3) 0.20936(3) 0.0358(2) Uani 1 1 d . . . .
Mo22 Mo 0.43936(3) 0.06893(3) 0.26376(3) 0.0333(2) Uani 1 1 d . . . .
Mo23 Mo 0.33278(3) 0.11154(3) 0.26767(2) 0.02613(17) Uani 1 1 d . . . .
Mo24 Mo 0.27260(3) 0.16821(3) 0.21902(2) 0.02198(16) Uani 1 1 d . . . .
Mo25 Mo 0.27042(3) 0.16909(2) 0.11344(2) 0.01883(15) Uani 1 1 d . . . .
Mo26 Mo 0.36894(3) 0.16910(2) 0.04423(2) 0.01935(15) Uani 1 1 d . . . .
Mo27 Mo 0.22019(3) 0.16102(3) -0.11314(2) 0.02010(16) Uani 1 1 d . . . .
Mo28 Mo 0.11938(3) 0.15809(3) -0.04606(2) 0.02052(16) Uani 1 1 d . . . .
Mo29 Mo 0.02074(3) 0.35753(3) -0.00610(2) 0.02309(16) Uani 1 1 d . . . .
Mo30 Mo -0.04836(3) 0.37170(3) 0.05298(2) 0.02525(17) Uani 1 1 d . . . .
Mo31 Mo -0.05837(3) 0.38244(3) 0.14956(3) 0.02791(18) Uani 1 1 d . . . .
Mo32 Mo 0.00158(3) 0.38470(3) 0.21810(2) 0.02708(18) Uani 1 1 d . . . .
Mo33 Mo 0.11488(3) 0.37857(3) 0.23531(2) 0.02304(16) Uani 1 1 d . . . .
Mo34 Mo 0.20031(3) 0.36637(3) 0.19303(2) 0.02082(16) Uani 1 1 d . . . .
Mo35 Mo 0.29503(3) 0.44465(2) 0.05747(2) 0.01997(15) Uani 1 1 d . . . .
Mo36 Mo 0.23433(3) 0.42282(3) -0.00786(2) 0.02151(16) Uani 1 1 d . . . .
Se1 Se 0.26267(3) 0.25158(3) -0.15697(3) 0.02142(18) Uani 1 1 d . . . .
Se2 Se 0.43430(3) 0.25907(3) 0.02373(2) 0.01831(17) Uani 1 1 d . . . .
Se3 Se 0.23072(3) 0.25564(3) 0.16629(3) 0.01988(18) Uani 1 1 d . . . .
Se4 Se 0.05656(3) 0.24712(3) -0.02032(3) 0.02210(18) Uani 1 1 d . . . .
Se5 Se 0.27012(3) 0.43848(3) -0.10616(3) 0.0267(2) Uani 1 1 d . . . .
Se6 Se 0.41253(3) 0.46440(3) 0.04096(2) 0.01938(17) Uani 1 1 d . . . .
Se7 Se 0.11103(3) 0.43508(3) -0.00615(3) 0.02432(19) Uani 1 1 d . . . .
Se8 Se 0.24496(3) 0.46101(3) 0.14844(3) 0.02223(18) Uani 1 1 d . . . .
S1 S 0.19863(10) -0.11330(9) 0.03338(8) 0.0385(6) Uani 1 1 d . . . .
S2 S 0.29887(10) -0.11293(9) -0.03260(8) 0.0390(6) Uani 1 1 d . . . .
S3 S 0.27669(9) 0.00774(8) 0.11811(7) 0.0302(5) Uani 1 1 d . . . .
S4 S 0.37600(9) 0.00874(8) 0.05152(8) 0.0295(5) Uani 1 1 d . . . .
S5 S 0.21579(10) 0.00237(8) -0.12107(8) 0.0349(6) Uani 1 1 d . . . .
S6 S 0.11476(10) 0.00086(8) -0.05648(8) 0.0342(6) Uani 1 1 d . . . .
S7 S 0.48169(9) 0.09227(8) 0.07473(8) 0.0310(5) Uani 1 1 d . . . .
S8 S 0.53268(8) 0.19440(8) 0.12032(7) 0.0279(5) Uani 1 1 d . . . .
S9 S 0.44928(10) 0.02464(9) 0.20703(8) 0.0388(6) Uani 1 1 d . . . .
S10 S 0.49833(9) 0.12494(10) 0.25752(8) 0.0376(6) Uani 1 1 d . . . .
S11 S 0.28813(9) 0.08943(8) 0.21225(7) 0.0280(5) Uani 1 1 d . . . .
S12 S 0.33164(9) 0.19201(8) 0.26259(7) 0.0269(5) Uani 1 1 d . . . .
S13 S 0.00519(9) 0.08820(8) -0.08384(7) 0.0320(5) Uani 1 1 d . . . .
S14 S -0.03981(9) 0.19538(9) -0.12462(7) 0.0314(5) Uani 1 1 d . . . .
S15 S 0.03872(11) 0.02872(9) -0.22102(8) 0.0437(7) Uani 1 1 d . . . .
S16 S -0.00268(10) 0.13575(10) -0.26396(8) 0.0403(6) Uani 1 1 d . . . .
S17 S 0.20449(9) 0.09166(8) -0.21559(7) 0.0298(5) Uani 1 1 d . . . .
S18 S 0.16367(9) 0.19858(8) -0.26051(7) 0.0288(5) Uani 1 1 d . . . .
S19 S 0.34504(8) 0.30652(8) -0.20248(7) 0.0261(5) Uani 1 1 d . . . .
S20 S 0.33327(8) 0.43114(8) -0.18899(7) 0.0253(5) Uani 1 1 d . . . .
S21 S 0.51971(8) 0.32502(8) -0.17535(7) 0.0260(5) Uani 1 1 d . . . .
S22 S 0.50581(8) 0.44976(8) -0.16796(7) 0.0263(5) Uani 1 1 d . . . .
S23 S 0.50846(8) 0.31161(7) -0.02729(7) 0.0236(5) Uani 1 1 d . . . .
S24 S 0.49625(8) 0.43672(7) -0.01814(6) 0.0211(4) Uani 1 1 d . . . .
S25 S 0.31347(8) 0.44540(8) -0.01072(7) 0.0236(5) Uani 1 1 d . . . .
S26 S 0.21220(8) 0.44373(8) 0.05668(7) 0.0239(5) Uani 1 1 d . . . .
S27 S 0.14786(8) 0.30912(8) 0.21490(7) 0.0264(5) Uani 1 1 d . . . .
S28 S 0.15519(8) 0.43377(7) 0.19888(7) 0.0244(5) Uani 1 1 d . . . .
S29 S -0.01502(9) 0.44440(8) 0.17408(8) 0.0318(5) Uani 1 1 d . . . .
S30 S -0.02753(9) 0.31991(8) 0.18504(8) 0.0317(5) Uani 1 1 d . . . .
S31 S -0.01352(8) 0.30184(8) 0.03461(7) 0.0275(5) Uani 1 1 d . . . .
S32 S 0.00204(8) 0.42658(8) 0.02580(7) 0.0281(5) Uani 1 1 d . . . .
K1 K 0.24340(7) 0.15183(7) 0.00011(6) 0.0265(4) Uani 1 1 d . . . .
K2 K 0.33559(7) 0.33218(7) 0.00829(6) 0.0270(4) Uani 1 1 d . . . .
K3 K 0.23561(7) 0.33312(7) 0.08537(6) 0.0280(4) Uani 1 1 d . . . .
K4 K 0.65705(7) 0.45436(8) -0.11514(7) 0.0333(5) Uani 1 1 d . . . .
K5 K 0.13102(8) 0.26634(7) -0.11498(7) 0.0336(5) Uani 1 1 d . . . .
K6 K 0.15850(8) 0.31589(8) -0.00903(7) 0.0336(5) Uani 1 1 d . . . .
K7 K 0.39443(10) 0.36733(9) 0.11279(7) 0.0461(6) Uani 1 1 d . . . .
K8 K 0.60256(10) 0.45607(10) -0.23651(9) 0.0582(8) Uani 1 1 d . . . .
K9 K 0.18954(13) 0.15027(12) 0.32117(9) 0.0715(9) Uani 1 1 d . . . .
K10 K 0.2381(2) 0.3692(2) 0.31006(16) 0.0585(15) Uani 0.5 1 d . P C .
K11 K -0.20501(11) 0.35544(11) 0.17466(9) 0.0599(7) Uani 1 1 d . . . .
K12 K 0.2550(2) 0.3676(2) -0.30162(15) 0.0547(14) Uani 0.5 1 d . P . .
K13 K 0.0590(3) -0.0761(3) -0.18524(17) 0.073(2) Uani 0.5 1 d . P B .
K14 K 0.07099(7) 0.22630(7) 0.11990(7) 0.0317(5) Uani 1 1 d . . . .
K15 K 0.3317(2) 0.4312(3) 0.2384(2) 0.079(2) Uani 0.5 1 d . P C 1
K15' K 0.3436(8) 0.4049(8) 0.2652(7) 0.095(6) Uiso 0.2 1 d . P C 2
K16' K 0.1716(4) 0.4809(4) -0.0807(4) 0.068(3) Uiso 0.3 1 d . P D 2
K16 K 0.15473(18) 0.5232(4) -0.0823(2) 0.160(4) Uani 0.7 1 d . P D 1
O1 O 0.3720(2) 0.0586(2) 0.1342(2) 0.0342(16) Uani 1 1 d . . . .
O2 O 0.3662(3) -0.0577(2) 0.1272(2) 0.0416(18) Uani 1 1 d . . . .
O3 O 0.3480(2) -0.0966(2) 0.0492(2) 0.0352(16) Uani 1 1 d . . . .
O4 O 0.2811(3) -0.0969(2) 0.0936(2) 0.0359(17) Uani 1 1 d . . . .
O5 O 0.2879(3) -0.1782(2) 0.0419(2) 0.047(2) Uani 1 1 d . . . .
O6 O 0.2122(3) -0.1810(2) -0.0397(2) 0.051(2) Uani 1 1 d . . . .
O7 O 0.1486(3) -0.1019(2) -0.0489(2) 0.0395(18) Uani 1 1 d . . . .
O8 O 0.2162(3) -0.1018(2) -0.0935(2) 0.0397(18) Uani 1 1 d . . . .
O9 O 0.1304(3) -0.0683(2) -0.1296(2) 0.0452(19) Uani 1 1 d . . . .
O10 O 0.1177(3) 0.0482(2) -0.1404(2) 0.0370(17) Uani 1 1 d . . . .
O11 O 0.2129(2) -0.0430(2) -0.0377(2) 0.0324(16) Uani 1 1 d . . . .
O12 O 0.2812(2) -0.0405(2) 0.03565(19) 0.0291(15) Uani 1 1 d . . . .
O13 O 0.2806(2) 0.0724(2) 0.03648(18) 0.0248(13) Uani 1 1 d . . . .
O14 O 0.2088(2) 0.0697(2) -0.04072(18) 0.0261(14) Uani 1 1 d . . . .
O15 O 0.1235(2) 0.1028(2) -0.06888(18) 0.0260(14) Uani 1 1 d . . . .
O16 O 0.1957(2) 0.1046(2) -0.11567(18) 0.0275(14) Uani 1 1 d . . . .
O17 O 0.2913(2) 0.1112(2) 0.11042(18) 0.0243(13) Uani 1 1 d . . . .
O18 O 0.3630(2) 0.1120(2) 0.06267(19) 0.0265(14) Uani 1 1 d . . . .
O19 O 0.1099(2) 0.2313(2) -0.03984(17) 0.0240(13) Uani 1 1 d . . . .
O20 O 0.0566(2) 0.1562(2) -0.03140(17) 0.0231(13) Uani 1 1 d . . . .
O21 O 0.0184(2) 0.2362(2) -0.05925(18) 0.0248(13) Uani 1 1 d . . . .
O22 O -0.0442(2) 0.1656(2) -0.0337(2) 0.0332(15) Uani 1 1 d . . . .
O23 O -0.1016(3) 0.1058(3) -0.1089(2) 0.047(2) Uani 1 1 d . . . .
O24 O -0.0705(2) 0.1249(3) -0.1906(2) 0.0435(19) Uani 1 1 d . . . .
O25 O -0.0408(3) 0.0529(3) -0.1626(2) 0.0437(19) Uani 1 1 d . . . .
O26 O -0.0675(3) 0.0478(3) -0.2473(2) 0.060(3) Uani 1 1 d . . . .
O27 O 0.0335(3) 0.0508(3) -0.3138(2) 0.047(2) Uani 1 1 d . . . .
O28 O 0.0976(3) 0.1265(3) -0.30177(19) 0.0383(17) Uani 1 1 d . . . .
O29 O 0.1247(3) 0.0556(2) -0.2728(2) 0.0378(17) Uani 1 1 d . . . .
O30 O 0.1997(3) 0.1113(2) -0.3094(2) 0.0398(18) Uani 1 1 d . . . .
O31 O 0.2707(2) 0.1712(2) -0.24505(18) 0.0290(14) Uani 1 1 d . . . .
O32 O 0.1005(2) 0.1206(2) -0.22757(18) 0.0285(14) Uani 1 1 d . . . .
O33 O 0.0148(2) 0.1198(2) -0.17089(19) 0.0289(14) Uani 1 1 d . . . .
O34 O 0.0728(2) 0.1776(2) -0.10372(16) 0.0213(13) Uani 1 1 d . . . .
O35 O 0.1629(2) 0.1794(2) -0.16422(17) 0.0223(13) Uani 1 1 d . . . .
O36 O 0.2277(2) 0.2416(2) -0.19860(17) 0.0239(13) Uani 1 1 d . . . .
O37 O 0.2516(2) 0.1611(2) -0.16133(17) 0.0230(13) Uani 1 1 d . . . .
O38 O 0.2259(2) 0.2346(2) -0.11956(16) 0.0209(12) Uani 1 1 d . . . .
O39 O 0.2546(2) 0.3095(2) -0.15117(17) 0.0239(13) Uani 1 1 d . . . .
O40 O 0.2516(2) 0.3966(2) -0.13967(18) 0.0241(13) Uani 1 1 d . . . .
O41 O 0.2316(2) 0.4224(2) -0.06957(18) 0.0299(15) Uani 1 1 d . . E 1
O42 O 0.2532(2) 0.3656(2) -0.21977(18) 0.0303(15) Uani 1 1 d . . . .
O43 O 0.3532(2) 0.3816(2) -0.27169(18) 0.0345(16) Uani 1 1 d . . . .
O44 O 0.4305(2) 0.4258(2) -0.23295(18) 0.0295(15) Uani 1 1 d . . . .
O45 O 0.4390(2) 0.3426(2) -0.23825(18) 0.0285(14) Uani 1 1 d . . . .
O46 O 0.5266(2) 0.3946(3) -0.24756(19) 0.0368(17) Uani 1 1 d . . . .
O47 O 0.6034(2) 0.3965(2) -0.16494(18) 0.0269(14) Uani 1 1 d . . . .
O48 O 0.5647(2) 0.42793(19) -0.09026(16) 0.0193(12) Uani 1 1 d . . . .
O49 O 0.5724(2) 0.3445(2) -0.09570(18) 0.0218(13) Uani 1 1 d . . . .
O50 O 0.5937(2) 0.3820(2) -0.01694(19) 0.0279(14) Uani 1 1 d . . . .
O51 O 0.5116(2) 0.3670(2) 0.05290(18) 0.0254(13) Uani 1 1 d . . . .
O52 O 0.4222(2) 0.3763(2) -0.17048(17) 0.0236(13) Uani 1 1 d . . . .
O53 O 0.3335(2) 0.3552(2) -0.11398(18) 0.0244(13) Uani 1 1 d . . . .
O54 O 0.4911(2) 0.3803(2) -0.09721(17) 0.0214(13) Uani 1 1 d . . . .
O55 O 0.4068(2) 0.3618(2) -0.03614(17) 0.0230(13) Uani 1 1 d . . . .
O56 O 0.4193(2) 0.40432(19) 0.03955(17) 0.0210(12) Uani 1 1 d . . . .
O57 O 0.4282(2) 0.31664(19) 0.03509(17) 0.0197(12) Uani 1 1 d . . . .
O58 O 0.2453(3) 0.4855(3) -0.1243(3) 0.052(2) Uani 1 1 d . . D 1
O59 O 0.4531(2) 0.4818(2) 0.07390(18) 0.0251(13) Uani 1 1 d . . . .
O60 O 0.3637(2) 0.4668(2) 0.07059(17) 0.0234(13) Uani 1 1 d . . . .
O61 O 0.4732(2) 0.2426(2) 0.06041(17) 0.0217(13) Uani 1 1 d . . . .
O62 O 0.3807(2) 0.24247(19) 0.04203(17) 0.0199(12) Uani 1 1 d . . . .
O63 O 0.3389(2) 0.1675(2) 0.00025(19) 0.0294(14) Uani 1 1 d . . . .
O64 O 0.3201(2) 0.1922(2) 0.07985(17) 0.0214(13) Uani 1 1 d . . . .
O65 O 0.4305(2) 0.1667(2) 0.02761(17) 0.0226(13) Uani 1 1 d . . . .
O66 O 0.5321(2) 0.1719(2) 0.0279(2) 0.0324(15) Uani 1 1 d . . . .
O67 O 0.5897(3) 0.1041(3) 0.0977(2) 0.0427(18) Uani 1 1 d . . . .
O68 O 0.5640(2) 0.1160(2) 0.1808(2) 0.0365(16) Uani 1 1 d . . . .
O69 O 0.5279(2) 0.0496(2) 0.1494(2) 0.0367(17) Uani 1 1 d . . . .
O70 O 0.5553(3) 0.0354(3) 0.2333(3) 0.058(2) Uani 1 1 d . . . .
O71 O 0.4606(3) 0.0348(3) 0.3003(2) 0.055(2) Uani 1 1 d . . . .
O72 O 0.3688(3) 0.0482(2) 0.2637(2) 0.0341(16) Uani 1 1 d . . . .
O73 O 0.3985(2) 0.1148(2) 0.29791(18) 0.0321(15) Uani 1 1 d . . . .
O74 O 0.2972(3) 0.1011(3) 0.3064(2) 0.0373(17) Uani 1 1 d . . . .
O75 O 0.2240(2) 0.1677(2) 0.24727(19) 0.0307(15) Uani 1 1 d . . . .
O76 O 0.2677(2) 0.2407(2) 0.20537(17) 0.0238(13) Uani 1 1 d . . . .
O77 O 0.2413(2) 0.1648(2) 0.16281(18) 0.0235(13) Uani 1 1 d . . . .
O78 O 0.2645(2) 0.2427(2) 0.12587(17) 0.0225(13) Uani 1 1 d . . . .
O79 O 0.2397(2) 0.31371(19) 0.16488(18) 0.0237(13) Uani 1 1 d . . . .
O80 O 0.3287(2) 0.1799(2) 0.16447(17) 0.0207(12) Uani 1 1 d . . . .
O81 O 0.3932(2) 0.1180(2) 0.22359(18) 0.0257(14) Uani 1 1 d . . . .
O82 O 0.4774(2) 0.1198(2) 0.16466(19) 0.0274(14) Uani 1 1 d . . . .
O83 O 0.4181(2) 0.18112(19) 0.10157(17) 0.0205(12) Uani 1 1 d . . . .
O84 O 0.2366(2) 0.3711(2) 0.23286(19) 0.0289(14) Uani 1 1 d . . . .
O85 O 0.1362(2) 0.3867(2) 0.28224(19) 0.0320(15) Uani 1 1 d . . . .
O86 O 0.0576(2) 0.4259(2) 0.24106(19) 0.0291(14) Uani 1 1 d . . . .
O87 O 0.0519(2) 0.3427(2) 0.24864(19) 0.0312(15) Uani 1 1 d . . . .
O88 O -0.0378(3) 0.3924(3) 0.2546(2) 0.0434(18) Uani 1 1 d . . . .
O89 O -0.1117(2) 0.3904(3) 0.1702(2) 0.0401(18) Uani 1 1 d . . . .
O90 O -0.0677(2) 0.4207(2) 0.0965(2) 0.0305(15) Uani 1 1 d . . . .
O91 O -0.0781(2) 0.3364(2) 0.10256(19) 0.0297(15) Uani 1 1 d . . . .
O92 O 0.0039(2) 0.3699(2) 0.10509(19) 0.0271(14) Uani 1 1 d . . . .
O93 O -0.0967(2) 0.3743(2) 0.0239(2) 0.0338(16) Uani 1 1 d . . . .
O94 O -0.0154(2) 0.3592(2) -0.04588(19) 0.0285(14) Uani 1 1 d . . . .
O95 O 0.0654(2) 0.3048(2) -0.02714(18) 0.0236(13) Uani 1 1 d . . . .
O96 O 0.0793(2) 0.3907(2) -0.02815(18) 0.0255(14) Uani 1 1 d . . . .
O97 O 0.0691(2) 0.3736(2) 0.18047(18) 0.0259(14) Uani 1 1 d . . . .
O98 O 0.1619(2) 0.3560(2) 0.12824(18) 0.0243(13) Uani 1 1 d . . . .
O99 O 0.0936(2) 0.3512(2) 0.04799(18) 0.0279(14) Uani 1 1 d . . . .
O100 O 0.2923(2) 0.4651(2) 0.11716(17) 0.0238(13) Uani 1 1 d . . . .
O101 O 0.2706(2) 0.4776(2) 0.19054(19) 0.0334(16) Uani 1 1 d . . . .
O102 O 0.2433(2) 0.4011(2) 0.15288(18) 0.0235(13) Uani 1 1 d . . . .
O103 O 0.1643(2) 0.4155(2) -0.02383(19) 0.0309(15) Uani 1 1 d . . F 1
O104 O 0.0977(3) 0.4778(3) -0.0362(2) 0.048(2) Uani 1 1 d . . D 1
O105 O 0.2416(2) 0.3646(2) -0.00097(18) 0.0248(14) Uani 1 1 d . . . .
O106 O 0.3071(2) 0.3883(2) 0.06827(18) 0.0234(13) Uani 1 1 d . . . .
O107 O 0.2179(2) 0.4984(2) -0.02271(19) 0.0286(14) Uani 1 1 d . . D 1
O108 O 0.2891(2) 0.5225(2) 0.05217(18) 0.0264(14) Uani 1 1 d . . . .
O109 O 0.1478(2) 0.1510(2) -0.00151(18) 0.0308(15) Uani 1 1 d . . . .
O110 O 0.2653(2) 0.1548(2) -0.07982(18) 0.0285(14) Uani 1 1 d . . . .
O111 O 0.1698(2) 0.1834(2) -0.07882(17) 0.0214(12) Uani 1 1 d . . . .
O112 O 0.2239(2) 0.1696(2) 0.08085(18) 0.0277(14) Uani 1 1 d . . . .
O113 O 0.2704(3) 0.6309(3) 0.0371(3) 0.066(3) Uani 1 1 d . . . .
O114 O 0.2066(3) 0.6061(3) -0.0405(3) 0.057(2) Uani 1 1 d . . D 1
O115 O 0.2238(3) 0.2445(2) -0.0290(2) 0.0359(16) Uani 1 1 d . . . .
O116 O 0.2752(2) 0.2692(2) 0.03815(18) 0.0273(14) Uani 1 1 d . . . .
O117 O 0.3070(3) 0.2846(3) -0.0602(2) 0.055(2) Uani 1 1 d . . . .
O118 O 0.1695(3) 0.2651(3) 0.0623(2) 0.0453(19) Uani 1 1 d . . . .
O119 O 0.1900(3) 0.3330(3) -0.0856(2) 0.0444(18) Uani 1 1 d . . G 1
O120 O 0.0820(3) 0.3664(3) -0.1104(2) 0.048(2) Uani 1 1 d . . . .
O121 O 0.0142(3) 0.2986(3) -0.1250(2) 0.053(2) Uani 1 1 d . . . .
O122 O 0.6266(3) 0.5141(3) -0.1764(3) 0.052(2) Uani 1 1 d . . . .
O123 O 0.6971(3) 0.4362(3) -0.2171(3) 0.064(3) Uani 1 1 d . . . .
O124 O 0.7427(4) 0.4149(5) -0.1274(3) 0.096(4) Uani 1 1 d . . . .
O125 O 0.1464(3) 0.2995(3) -0.2032(4) 0.078(3) Uani 1 1 d . . . .
O126 O 0.0647(4) 0.2553(4) -0.1846(3) 0.074(3) Uani 1 1 d . . . .
O127 O 0.3546(3) 0.2828(3) 0.1143(2) 0.049(2) Uani 1 1 d . . . .
O128 O 0.4875(3) 0.3071(3) 0.1227(2) 0.056(2) Uani 1 1 d . . . .
O129 O 0.3361(3) 0.3765(3) 0.1766(3) 0.051(2) Uani 1 1 d . . . .
O130 O 0.4469(3) 0.4358(3) 0.1438(2) 0.049(2) Uani 1 1 d . . . .
O131 O 0.3399(3) -0.0121(3) 0.2048(2) 0.051(2) Uani 1 1 d . . . .
O132 O 0.4705(3) -0.0141(3) 0.1127(2) 0.0463(19) Uani 1 1 d . . . .
O133 O 0.0332(3) 0.4947(3) -0.0902(2) 0.0440(18) Uani 1 1 d . . . .
O135 O 0.0228(3) -0.0110(3) -0.1303(2) 0.051(2) Uani 1 1 d . . . .
O136 O 0.4175(3) 0.2330(3) -0.1087(3) 0.067(3) Uani 1 1 d . . H 1
O137 O 0.6090(3) -0.0320(3) 0.2730(3) 0.059(2) Uiso 1 1 d . . I 1
O138 O 0.2520(3) 0.4637(3) 0.2715(2) 0.049(2) Uani 1 1 d . . . .
O139 O -0.0582(3) 0.2450(3) 0.1148(3) 0.061(2) Uani 1 1 d . . . .
O140 O 0.1582(4) 0.3834(4) -0.1658(4) 0.088(3) Uiso 1 1 d . . . .
O141 O 0.4270(3) 0.1958(3) 0.3302(3) 0.063(2) Uani 1 1 d . . . .
O142 O -0.1113(3) 0.3184(3) 0.2630(3) 0.062(2) Uani 1 1 d . . . .
O143 O 0.2606(3) 0.2771(3) -0.2776(2) 0.057(2) Uani 1 1 d . . . .
O144 O 0.3252(4) 0.3346(3) -0.3500(3) 0.073(3) Uani 1 1 d . . . .
O145 O 0.1470(4) -0.0091(3) -0.2142(3) 0.068(3) Uani 1 1 d . . . .
O146 O 0.3477(4) 0.2959(3) 0.2206(3) 0.076(3) Uani 1 1 d . . . .
O147 O 0.0420(3) 0.2504(3) 0.2330(3) 0.075(3) Uani 1 1 d . . . .
O148 O 0.1749(3) 0.6721(3) -0.0957(3) 0.060(2) Uani 1 1 d . . . .
O149 O 0.0521(3) 0.4407(3) -0.1595(3) 0.070(3) Uani 1 1 d . . . .
O150 O 0.2345(4) 0.2751(3) 0.2855(3) 0.082(3) Uani 1 1 d . . . .
O151 O 0.0856(4) 0.3521(4) 0.3425(3) 0.087(4) Uani 1 1 d . . J 1
O152 O 0.6967(4) -0.0745(4) 0.2703(3) 0.078(3) Uani 1 1 d . . . .
O153 O 0.2000(3) -0.0846(4) 0.1340(3) 0.078(3) Uani 1 1 d . . . .
O154 O 0.0881(3) -0.0780(3) 0.0086(3) 0.074(3) Uani 1 1 d . . . .
O155 O 0.4129(4) -0.0784(4) -0.0064(3) 0.083(3) Uani 1 1 d . . . .
O156 O 0.4550(3) 0.2514(3) -0.2247(3) 0.064(3) Uani 1 1 d . . . .
O157 O 0.2212(4) 0.4854(4) -0.2038(3) 0.093(4) Uani 1 1 d . . . .
O158 O 0.3311(3) 0.6536(5) 0.0966(3) 0.081(4) Uani 1 1 d . . . .
O159 O -0.0794(4) 0.2170(4) -0.2174(3) 0.092(4) Uani 1 1 d . . . .
O160 O -0.1586(4) 0.2737(4) 0.2033(3) 0.073(3) Uani 1 1 d . . . .
O161 O 0.0073(4) 0.2525(3) -0.2563(4) 0.091(4) Uani 1 1 d . . . .
O162 O 0.0614(4) 0.2091(4) -0.3215(4) 0.104(5) Uani 1 1 d . . . .
O163 O 0.2609(4) 0.2110(5) 0.3449(4) 0.100(4) Uani 1 1 d . . K 1
O164 O 0.1080(4) 0.1753(6) 0.2504(4) 0.128(6) Uani 1 1 d . . . .
O165 O 0.1451(8) 0.2344(6) 0.3074(6) 0.080(7) Uani 0.5 1 d . P K .
O166 O 0.6002(5) 0.1948(5) 0.2133(4) 0.081(4) Uiso 0.8 1 d . P . .
O167 O 0.5591(5) 0.2530(5) -0.1068(4) 0.080(4) Uiso 0.8 1 d . P . .
O168 O 0.1763(5) 0.3323(5) 0.3619(5) 0.044(4) Uiso 0.5 1 d . P C .
O169 O 0.2382(4) 0.5793(4) -0.1192(4) 0.097(4) Uiso 1 1 d . . . .
O170 O 0.2611(4) 0.4592(4) -0.2761(4) 0.095(4) Uiso 1 1 d . . . .
O171 O -0.0945(4) 0.2026(4) 0.1827(4) 0.090(3) Uiso 1 1 d . . . .
O172 O 0.0358(5) 0.4124(5) 0.3313(4) 0.076(4) Uiso 0.8 1 d . P . .
O173 O 0.2278(5) 0.2208(5) -0.3423(4) 0.074(4) Uiso 0.8 1 d . P . .
O174 O 0.2100(5) 0.7572(5) -0.1045(4) 0.074(3) Uiso 0.8 1 d . P . .
O175 O 0.4212(5) 0.2634(5) 0.1784(4) 0.075(4) Uiso 0.8 1 d . P . .
O176 O 0.1451(5) 0.1558(5) 0.1747(4) 0.079(4) Uiso 0.8 1 d . P . .
O177 O 0.4911(5) -0.0365(5) 0.0298(4) 0.075(4) Uiso 0.8 1 d . P . .
O178 O 0.2997(5) -0.2503(5) 0.0985(4) 0.090(4) Uiso 0.8 1 d . P . .
O179 O 0.0775(7) 0.3407(6) 0.4213(6) 0.083(5) Uiso 0.6 1 d . P . .
O180 O -0.1486(5) 0.3447(5) 0.3365(4) 0.090(4) Uiso 0.8 1 d . P . .
O181 O 0.4928(9) 0.2123(9) -0.1552(8) 0.076(7) Uiso 0.4 1 d . P . .
O182 O 0.6310(8) 0.0006(7) 0.3380(6) 0.078(6) Uiso 0.5 1 d . P L 3
O183 O 0.1977(7) 0.1541(7) -0.3950(6) 0.094(6) Uiso 0.6 1 d . P . .
O184 O 0.2992(7) -0.0944(7) -0.1304(6) 0.087(5) Uiso 0.6 1 d . P . .
O185 O 0.3404(6) 0.1721(6) 0.3738(5) 0.079(5) Uiso 0.6 1 d . P M 1
O186 O 0.1788(8) 0.4929(7) -0.3158(6) 0.077(6) Uiso 0.5 1 d . P . .
O187 O 0.6373(7) 0.2392(7) 0.1554(6) 0.055(5) Uiso 0.4 1 d . P . .
O188 O 0.0268(8) 0.1464(8) 0.0477(7) 0.081(6) Uiso 0.5 1 d . P . .
O189 O 0.3296(12) 0.4947(12) 0.3092(10) 0.090(10) Uiso 0.35 1 d . P . .
O190 O 0.3671(8) 0.2107(8) -0.0854(7) 0.083(6) Uiso 0.5 1 d . P N 2
O191 O 0.3278(8) 0.3559(8) 0.2881(7) 0.060(6) Uiso 0.4 1 d . P C 1
O192 O 0.3489(7) -0.0122(7) -0.0644(6) 0.047(5) Uiso 0.4 1 d . P . .
O193 O 0.6043(10) 0.4303(9) -0.3122(8) 0.050(7) Uiso 0.3 1 d . P . .
O194 O 0.4741(9) 0.1374(9) -0.0489(8) 0.046(6) Uiso 0.3 1 d . P . .
O195 O 0.3006(8) 0.1955(8) 0.3683(6) 0.055(5) Uiso 0.4 1 d . P O 2
O196 O 0.6184(8) 0.0171(8) 0.3036(7) 0.059(6) Uiso 0.4 1 d . P P 2
O197 O -0.0762(10) 0.1666(10) 0.0728(9) 0.058(8) Uiso 0.3 1 d . P . .
O198 O 0.2498(7) 0.3171(7) -0.0719(6) 0.024(4) Uiso 0.3 1 d . P F 2
O199 O 0.0277(10) 0.2276(10) 0.1527(9) 0.057(7) Uiso 0.3 1 d . P . .
O200 O 0.0797(9) 0.2921(9) 0.3265(8) 0.045(6) Uiso 0.3 1 d . P Q 2
O201 O 0.3437(11) 0.0778(11) -0.0592(10) 0.067(9) Uiso 0.3 1 d . P . .
N1 N 0.6375(4) 0.2621(4) 0.0292(4) 0.062(3) Uani 1 1 d . . . .
N2 N -0.1396(4) 0.2637(4) -0.0303(4) 0.065(3) Uani 1 1 d D . . .
N3 N 0.3992(3) 0.0421(3) 0.4063(3) 0.037(2) Uani 1 1 d . . . .
N4 N 0.1080(3) 0.0465(3) -0.4083(2) 0.037(2) Uani 1 1 d . . . .
C1 C 0.2621(3) -0.0086(3) 0.0152(3) 0.0227(18) Uani 1 1 d . . . .
C2 C 0.2310(4) -0.0101(3) -0.0177(3) 0.030(2) Uani 1 1 d . . . .
C3 C 0.2289(3) 0.0401(3) -0.0195(3) 0.025(2) Uani 1 1 d . . . .
C4 C 0.2617(3) 0.0413(3) 0.0160(3) 0.0229(18) Uani 1 1 d . . . .
C5 C 0.0547(3) 0.1365(3) -0.1680(2) 0.0219(18) Uani 1 1 d . . . .
C6 C 0.0946(3) 0.1367(3) -0.1940(3) 0.0231(19) Uani 1 1 d . . . .
C7 C 0.1222(3) 0.1629(3) -0.1649(2) 0.0204(18) Uani 1 1 d . . . .
C8 C 0.0819(3) 0.1624(3) -0.1382(2) 0.0191(17) Uani 1 1 d . . . .
C9 C 0.3992(3) 0.1371(3) 0.1905(3) 0.0210(18) Uani 1 1 d . . . .
C10 C 0.4373(3) 0.1381(3) 0.1635(3) 0.0235(19) Uani 1 1 d . . . .
C11 C 0.4100(3) 0.1657(3) 0.1355(2) 0.0192(17) Uani 1 1 d . . . .
C12 C 0.3705(3) 0.1648(3) 0.1633(2) 0.0201(18) Uani 1 1 d . . . .
C13 C 0.4162(3) 0.3719(3) -0.1333(2) 0.0208(18) Uani 1 1 d . . . .
C14 C 0.4470(3) 0.3737(3) -0.1006(2) 0.0202(18) Uani 1 1 d . . . .
C15 C 0.4092(3) 0.3649(3) -0.0732(2) 0.0195(17) Uani 1 1 d . . . .
C16 C 0.3764(3) 0.3622(3) -0.1081(3) 0.0215(18) Uani 1 1 d . . . .
C17 C 0.0879(3) 0.3570(3) 0.0840(3) 0.0248(19) Uani 1 1 d . . . .
C18 C 0.1183(3) 0.3592(3) 0.1207(3) 0.0219(18) Uani 1 1 d . . . .
C19 C 0.0777(3) 0.3674(3) 0.1439(3) 0.0225(18) Uani 1 1 d . . . .
C20 C 0.0478(3) 0.3655(3) 0.1098(3) 0.0245(19) Uani 1 1 d . . . .
C21 C 0.2339(3) 0.5342(3) -0.0061(3) 0.027(2) Uani 1 1 d . . . .
C22 C 0.2648(3) 0.5448(3) 0.0272(3) 0.027(2) Uani 1 1 d . . . .
C23 C 0.2279(4) 0.5847(4) -0.0140(3) 0.035(2) Uani 1 1 d . . . .
C24 C 0.2575(4) 0.5951(3) 0.0203(3) 0.036(2) Uani 1 1 d . . . .
C25 C 0.5970(6) 0.2869(5) 0.0501(5) 0.076(5) Uani 1 1 d . . . .
C26 C 0.6169(6) 0.2416(8) -0.0080(7) 0.117(8) Uani 1 1 d . . . .
C27 C 0.6750(7) 0.2980(9) 0.0210(7) 0.120(8) Uani 1 1 d . . . .
C28 C 0.6514(9) 0.2221(9) 0.0545(8) 0.053(6) Uiso 0.5 1 d . P . .
C29 C -0.0962(5) 0.2883(6) -0.0485(5) 0.076(5) Uani 1 1 d . . . .
C30 C -0.1794(6) 0.2977(7) -0.0232(8) 0.113(7) Uani 1 1 d . . . .
C31 C -0.1226(5) 0.2455(6) 0.0095(5) 0.078(5) Uani 1 1 d . . . .
C32 C -0.1509(7) 0.2222(6) -0.0597(5) 0.113(8) Uani 1 1 d D . . .
C33 C 0.3552(6) 0.0509(6) 0.3825(6) 0.093(6) Uani 1 1 d . . . .
C34 C 0.4143(5) -0.0066(4) 0.3975(4) 0.061(4) Uani 1 1 d . . . .
C35 C 0.4365(5) 0.0752(5) 0.3923(4) 0.061(4) Uani 1 1 d . . . .
C36 C 0.3921(7) 0.0483(6) 0.4500(4) 0.083(5) Uani 1 1 d . . . .
C37 C 0.1429(7) 0.0527(6) -0.4416(4) 0.092(6) Uani 1 1 d . . . .
C38 C 0.0967(7) 0.0964(5) -0.3934(5) 0.081(5) Uani 1 1 d . . . .
C39 C 0.1303(6) 0.0235(7) -0.3742(4) 0.087(6) Uani 1 1 d . . . .
C40 C 0.0633(9) 0.0261(8) -0.4219(9) 0.145(11) Uani 1 1 d . . . .

loop_
_atom_site_aniso_label
_atom_site_aniso_U_11
_atom_site_aniso_U_22
_atom_site_aniso_U_33
_atom_site_aniso_U_23
_atom_site_aniso_U_13
_atom_site_aniso_U_12
Mo1 0.0405(13) 0.0124(5) 0.0390(9) 0.0018(4) -0.0064(10) -0.0021(5)
Mo2 0.0474(15) 0.0149(5) 0.0380(8) -0.0013(4) -0.0086(10) -0.0064(5)
Mo3 0.0362(5) 0.0161(4) 0.0325(4) 0.0045(3) -0.0077(4) -0.0037(3)
Mo4 0.0297(4) 0.0152(4) 0.0261(4) 0.0008(3) -0.0013(3) -0.0036(3)
Mo5 0.0504(6) 0.0178(4) 0.0319(5) -0.0027(3) -0.0109(4) -0.0048(4)
Mo6 0.0374(5) 0.0178(4) 0.0260(4) -0.0007(3) -0.0026(3) -0.0030(3)
Mo7 0.0234(4) 0.0267(4) 0.0235(4) -0.0005(3) -0.0003(3) -0.0068(3)
Mo8 0.0275(4) 0.0375(5) 0.0306(4) -0.0032(4) -0.0002(3) -0.0149(4)
Mo9 0.0328(9) 0.0337(12) 0.0289(6) -0.0075(6) -0.0071(6) -0.0132(8)
Mo10 0.0425(5) 0.0391(5) 0.0247(4) -0.0113(4) -0.0024(4) -0.0170(4)
Mo11 0.0357(5) 0.0307(4) 0.0190(4) -0.0082(3) 0.0014(3) -0.0089(4)
Mo12 0.0280(4) 0.0230(4) 0.0183(4) -0.0047(3) 0.0010(3) -0.0044(3)
Mo13 0.0240(4) 0.0200(4) 0.0194(4) -0.0020(3) -0.0025(3) -0.0035(3)
Mo14 0.0272(4) 0.0253(4) 0.0167(4) -0.0002(3) -0.0026(3) -0.0063(3)
Mo15 0.0266(4) 0.0268(4) 0.0182(4) 0.0001(3) -0.0002(3) -0.0099(3)
Mo16 0.0222(4) 0.0201(4) 0.0184(4) -0.0008(3) 0.0016(3) -0.0067(3)
Mo17 0.0181(4) 0.0174(3) 0.0183(4) 0.0005(3) 0.0004(3) -0.0022(3)
Mo18 0.0184(4) 0.0167(3) 0.0172(3) 0.0013(3) -0.0007(3) -0.0026(3)
Mo19 0.0231(4) 0.0199(4) 0.0260(4) 0.0009(3) 0.0023(3) 0.0015(3)
Mo20 0.0270(4) 0.0257(4) 0.0352(5) 0.0035(3) 0.0015(3) 0.0082(3)
Mo21 0.0361(5) 0.0332(5) 0.0380(5) 0.0117(4) -0.0016(4) 0.0136(4)
Mo22 0.0399(5) 0.0300(4) 0.0299(5) 0.0126(4) -0.0014(4) 0.0111(4)
Mo23 0.0336(4) 0.0245(4) 0.0203(4) 0.0081(3) 0.0002(3) 0.0021(3)
Mo24 0.0272(4) 0.0216(4) 0.0171(4) 0.0039(3) 0.0004(3) 0.0002(3)
Mo25 0.0213(4) 0.0181(4) 0.0170(4) 0.0008(3) -0.0009(3) -0.0032(3)
Mo26 0.0224(4) 0.0161(3) 0.0195(4) -0.0007(3) 0.0002(3) -0.0041(3)
Mo27 0.0238(4) 0.0191(4) 0.0173(4) -0.0011(3) -0.0015(3) -0.0003(3)
Mo28 0.0238(4) 0.0208(4) 0.0169(4) 0.0006(3) -0.0014(3) -0.0015(3)
Mo29 0.0187(4) 0.0236(4) 0.0269(4) -0.0027(3) -0.0027(3) -0.0015(3)
Mo30 0.0176(4) 0.0268(4) 0.0312(4) -0.0049(3) -0.0020(3) -0.0012(3)
Mo31 0.0213(4) 0.0295(4) 0.0330(4) -0.0065(3) 0.0020(3) -0.0024(3)
Mo32 0.0245(4) 0.0276(4) 0.0293(4) -0.0047(3) 0.0040(3) -0.0024(3)
Mo33 0.0249(4) 0.0224(4) 0.0218(4) -0.0017(3) 0.0006(3) -0.0024(3)
Mo34 0.0214(4) 0.0177(4) 0.0233(4) 0.0003(3) -0.0010(3) -0.0021(3)
Mo35 0.0205(4) 0.0175(4) 0.0219(4) -0.0008(3) -0.0017(3) -0.0032(3)
Mo36 0.0213(4) 0.0203(4) 0.0229(4) -0.0033(3) -0.0012(3) -0.0031(3)
Se1 0.0213(4) 0.0197(4) 0.0233(4) -0.0034(3) -0.0004(3) -0.0039(3)
Se2 0.0208(4) 0.0167(4) 0.0174(4) 0.0013(3) 0.0006(3) -0.0032(3)
Se3 0.0203(4) 0.0178(4) 0.0215(4) 0.0025(3) -0.0006(3) -0.0003(3)
Se4 0.0224(4) 0.0236(4) 0.0203(4) -0.0031(3) -0.0004(3) -0.0015(3)
Se5 0.0321(5) 0.0222(5) 0.0259(5) -0.0038(4) 0.0020(4) -0.0061(4)
Se6 0.0215(4) 0.0167(4) 0.0199(4) 0.0001(3) -0.0001(3) -0.0024(3)
Se7 0.0215(4) 0.0223(4) 0.0291(5) -0.0021(4) -0.0035(4) -0.0016(3)
Se8 0.0230(4) 0.0195(4) 0.0242(4) -0.0015(3) 0.0001(3) -0.0025(3)
S1 0.0461(16) 0.0282(13) 0.0410(15) 0.0046(11) -0.0086(12) -0.0113(11)
S2 0.0510(17) 0.0223(12) 0.0435(15) -0.0041(11) -0.0044(13) 0.0019(11)
S3 0.0373(14) 0.0224(11) 0.0309(13) 0.0051(9) 0.0001(10) -0.0069(10)
S4 0.0336(13) 0.0159(11) 0.0390(14) -0.0008(9) 0.0035(10) -0.0010(9)
S5 0.0509(16) 0.0227(12) 0.0310(13) -0.0038(10) 0.0000(11) 0.0017(11)
S6 0.0428(15) 0.0226(12) 0.0370(14) 0.0033(10) -0.0008(11) -0.0078(10)
S7 0.0386(14) 0.0188(11) 0.0356(13) 0.0011(10) 0.0009(11) 0.0029(10)
S8 0.0249(12) 0.0254(12) 0.0334(13) 0.0018(10) -0.0034(10) 0.0017(9)
S9 0.0522(16) 0.0231(12) 0.0412(15) 0.0077(11) 0.0094(12) 0.0070(11)
S10 0.0357(14) 0.0427(15) 0.0343(14) 0.0049(11) -0.0083(11) 0.0061(11)
S11 0.0374(13) 0.0208(11) 0.0258(12) 0.0053(9) -0.0006(10) -0.0017(10)
S12 0.0346(13) 0.0252(11) 0.0208(11) 0.0030(9) -0.0051(9) 0.0027(10)
S13 0.0378(14) 0.0270(12) 0.0313(13) -0.0010(10) 0.0025(10) -0.0097(10)
S14 0.0286(12) 0.0348(13) 0.0307(13) 0.0001(10) -0.0074(10) -0.0066(10)
S15 0.0605(19) 0.0308(14) 0.0400(15) -0.0100(11) 0.0101(13) -0.0159(13)
S16 0.0373(15) 0.0514(17) 0.0319(14) -0.0019(12) -0.0078(11) -0.0093(12)
S17 0.0391(14) 0.0230(11) 0.0272(12) -0.0057(9) 0.0006(10) -0.0046(10)
S18 0.0342(13) 0.0302(12) 0.0221(11) -0.0017(9) -0.0046(10) -0.0071(10)
S19 0.0267(12) 0.0217(11) 0.0299(12) -0.0039(9) 0.0028(9) -0.0042(9)
S20 0.0328(12) 0.0205(11) 0.0226(11) -0.0008(9) -0.0035(9) -0.0047(9)
S21 0.0272(12) 0.0235(11) 0.0273(12) -0.0040(9) -0.0005(9) -0.0051(9)
S22 0.0325(13) 0.0216(11) 0.0246(11) 0.0032(9) -0.0044(9) -0.0073(9)
S23 0.0269(11) 0.0170(10) 0.0270(11) 0.0015(9) 0.0056(9) -0.0020(9)
S24 0.0241(11) 0.0164(10) 0.0229(11) 0.0013(8) 0.0028(9) -0.0035(8)
S25 0.0212(11) 0.0258(11) 0.0238(11) -0.0028(9) -0.0021(9) -0.0044(9)
S26 0.0218(11) 0.0253(11) 0.0245(11) -0.0026(9) -0.0020(9) -0.0037(9)
S27 0.0274(12) 0.0190(11) 0.0327(12) 0.0024(9) 0.0043(10) -0.0016(9)
S28 0.0250(11) 0.0187(10) 0.0295(12) -0.0021(9) 0.0009(9) -0.0001(9)
S29 0.0295(13) 0.0249(12) 0.0409(14) -0.0061(10) -0.0044(10) 0.0006(10)
S30 0.0324(13) 0.0287(12) 0.0342(13) -0.0026(10) 0.0006(10) -0.0071(10)
S31 0.0255(12) 0.0255(12) 0.0315(12) -0.0033(9) 0.0017(9) -0.0026(9)
S32 0.0239(12) 0.0236(11) 0.0367(13) -0.0043(10) 0.0006(10) -0.0014(9)
K1 0.0329(11) 0.0205(9) 0.0260(10) -0.0004(8) -0.0067(8) -0.0016(8)
K2 0.0227(10) 0.0272(10) 0.0313(11) -0.0003(8) 0.0035(8) -0.0017(8)
K3 0.0302(11) 0.0244(10) 0.0295(11) -0.0010(8) 0.0060(8) -0.0029(8)
K4 0.0285(11) 0.0351(12) 0.0363(12) -0.0094(9) 0.0002(9) -0.0107(9)
K5 0.0370(12) 0.0305(11) 0.0333(12) 0.0000(9) -0.0057(9) -0.0050(9)
K6 0.0302(11) 0.0361(12) 0.0346(12) -0.0031(9) -0.0008(9) -0.0036(9)
K7 0.0595(16) 0.0422(14) 0.0365(13) 0.0074(11) -0.0017(11) -0.0219(12)
K8 0.0553(17) 0.0574(17) 0.0614(18) 0.0168(14) -0.0120(14) -0.0194(14)
K9 0.095(3) 0.070(2) 0.0509(17) 0.0045(15) 0.0269(17) -0.0190(18)
K10 0.081(4) 0.057(3) 0.037(3) -0.001(2) -0.021(3) 0.001(3)
K11 0.0602(18) 0.0648(19) 0.0548(17) 0.0014(14) 0.0075(14) -0.0046(15)
K12 0.079(4) 0.050(3) 0.035(3) 0.004(2) -0.003(3) -0.009(3)
K13 0.090(5) 0.091(5) 0.038(3) -0.028(3) -0.026(3) 0.036(4)
K14 0.0253(10) 0.0286(11) 0.0411(12) 0.0062(9) -0.0003(9) -0.0029(8)
K15 0.060(4) 0.099(6) 0.078(5) -0.014(4) -0.008(3) 0.005(4)
K16 0.037(3) 0.343(13) 0.099(5) 0.122(6) -0.023(3) -0.024(5)
O1 0.044(4) 0.024(3) 0.035(4) 0.000(3) -0.008(3) -0.009(3)
O2 0.053(5) 0.027(4) 0.045(4) 0.010(3) -0.017(4) -0.001(3)
O3 0.043(4) 0.014(3) 0.049(4) 0.001(3) -0.012(3) 0.001(3)
O4 0.049(4) 0.017(3) 0.042(4) 0.010(3) -0.006(3) -0.009(3)
O5 0.064(5) 0.013(3) 0.063(5) 0.005(3) -0.017(4) -0.005(3)
O6 0.077(6) 0.019(4) 0.057(5) -0.003(3) -0.020(4) -0.007(4)
O7 0.055(5) 0.021(3) 0.042(4) 0.002(3) -0.015(4) -0.010(3)
O8 0.061(5) 0.020(3) 0.037(4) -0.004(3) -0.012(4) 0.001(3)
O9 0.064(5) 0.027(4) 0.044(4) -0.006(3) -0.019(4) -0.009(4)
O10 0.047(4) 0.027(4) 0.037(4) -0.002(3) -0.009(3) -0.004(3)
O11 0.047(4) 0.015(3) 0.035(4) -0.005(3) -0.012(3) -0.004(3)
O12 0.038(4) 0.012(3) 0.037(4) 0.001(3) -0.011(3) -0.002(3)
O13 0.033(4) 0.016(3) 0.025(3) -0.001(2) 0.000(3) -0.005(3)
O14 0.033(4) 0.018(3) 0.027(3) 0.000(3) -0.004(3) -0.001(3)
O15 0.028(3) 0.020(3) 0.029(3) 0.000(3) -0.001(3) 0.000(3)
O16 0.035(4) 0.023(3) 0.024(3) 0.002(3) 0.004(3) 0.000(3)
O17 0.028(3) 0.016(3) 0.028(3) -0.002(2) 0.002(3) -0.004(2)
O18 0.029(3) 0.017(3) 0.033(4) -0.001(3) 0.003(3) -0.005(3)
O19 0.024(3) 0.027(3) 0.021(3) -0.007(3) 0.000(2) -0.003(3)
O20 0.027(3) 0.027(3) 0.015(3) 0.001(2) 0.004(2) -0.008(3)
O21 0.025(3) 0.023(3) 0.026(3) -0.002(3) -0.003(3) -0.003(3)
O22 0.026(3) 0.039(4) 0.035(4) -0.005(3) 0.003(3) -0.006(3)
O23 0.038(4) 0.055(5) 0.048(5) -0.005(4) 0.008(4) -0.017(4)
O24 0.025(4) 0.071(5) 0.035(4) -0.012(4) -0.006(3) -0.014(4)
O25 0.050(5) 0.041(4) 0.040(4) -0.013(3) 0.007(3) -0.030(4)
O26 0.061(6) 0.079(6) 0.039(5) -0.021(4) -0.002(4) -0.037(5)
O27 0.049(5) 0.061(5) 0.031(4) -0.018(4) 0.002(3) -0.024(4)
O28 0.043(4) 0.054(5) 0.017(3) -0.005(3) -0.004(3) -0.020(4)
O29 0.048(4) 0.033(4) 0.033(4) -0.017(3) 0.008(3) -0.014(3)
O30 0.053(5) 0.039(4) 0.028(4) -0.012(3) 0.010(3) -0.009(3)
O31 0.030(4) 0.035(4) 0.022(3) -0.007(3) 0.007(3) -0.007(3)
O32 0.032(4) 0.032(4) 0.022(3) -0.009(3) -0.004(3) -0.007(3)
O33 0.029(4) 0.031(4) 0.026(3) -0.004(3) -0.007(3) -0.011(3)
O34 0.026(3) 0.021(3) 0.016(3) -0.002(2) -0.003(2) -0.006(2)
O35 0.019(3) 0.025(3) 0.023(3) -0.002(2) -0.004(2) -0.001(2)
O36 0.030(3) 0.019(3) 0.022(3) -0.005(2) -0.002(3) -0.006(3)
O37 0.026(3) 0.022(3) 0.021(3) -0.002(2) 0.001(2) -0.002(3)
O38 0.023(3) 0.022(3) 0.017(3) 0.000(2) -0.002(2) -0.005(2)
O39 0.026(3) 0.021(3) 0.024(3) -0.004(2) 0.001(3) -0.005(3)
O40 0.025(3) 0.023(3) 0.024(3) -0.004(3) -0.003(3) -0.003(3)
O41 0.031(4) 0.035(4) 0.023(3) -0.008(3) -0.003(3) -0.010(3)
O42 0.031(4) 0.037(4) 0.023(3) 0.000(3) -0.007(3) -0.003(3)
O43 0.039(4) 0.046(4) 0.018(3) -0.005(3) -0.006(3) -0.003(3)
O44 0.035(4) 0.031(4) 0.022(3) 0.009(3) -0.006(3) -0.011(3)
O45 0.032(4) 0.034(4) 0.019(3) -0.006(3) 0.002(3) -0.012(3)
O46 0.039(4) 0.048(4) 0.023(3) -0.001(3) 0.005(3) -0.018(3)
O47 0.027(3) 0.030(3) 0.024(3) 0.000(3) 0.003(3) -0.009(3)
O48 0.022(3) 0.018(3) 0.018(3) -0.001(2) 0.001(2) -0.008(2)
O49 0.018(3) 0.021(3) 0.026(3) 0.001(2) 0.003(2) 0.001(2)
O50 0.017(3) 0.036(4) 0.030(3) 0.002(3) -0.004(3) -0.004(3)
O51 0.022(3) 0.032(3) 0.023(3) 0.002(3) -0.002(3) -0.005(3)
O52 0.024(3) 0.027(3) 0.019(3) 0.000(2) 0.001(2) -0.007(3)
O53 0.021(3) 0.027(3) 0.025(3) -0.001(3) -0.003(3) -0.004(3)
O54 0.022(3) 0.024(3) 0.019(3) 0.000(2) 0.000(2) -0.007(2)
O55 0.023(3) 0.024(3) 0.022(3) 0.003(2) -0.001(2) -0.005(3)
O56 0.021(3) 0.015(3) 0.027(3) 0.000(2) 0.006(2) 0.000(2)
O57 0.022(3) 0.013(3) 0.024(3) 0.006(2) 0.000(2) -0.006(2)
O58 0.058(5) 0.030(4) 0.069(6) 0.021(4) 0.004(4) 0.000(4)
O59 0.023(3) 0.020(3) 0.032(3) -0.002(3) -0.004(3) -0.004(2)
O60 0.024(3) 0.023(3) 0.023(3) -0.003(2) 0.002(3) -0.006(3)
O61 0.020(3) 0.020(3) 0.025(3) 0.001(2) -0.004(2) -0.001(2)
O62 0.021(3) 0.019(3) 0.020(3) 0.002(2) -0.001(2) -0.004(2)
O63 0.031(4) 0.032(4) 0.026(3) -0.002(3) -0.005(3) -0.005(3)
O64 0.023(3) 0.019(3) 0.021(3) 0.001(2) -0.001(2) -0.004(2)
O65 0.025(3) 0.021(3) 0.022(3) -0.002(2) 0.004(2) -0.001(2)
O66 0.029(4) 0.037(4) 0.032(4) -0.001(3) 0.006(3) 0.003(3)
O67 0.038(4) 0.044(4) 0.046(4) 0.005(4) 0.008(3) 0.012(3)
O68 0.026(4) 0.042(4) 0.042(4) 0.009(3) -0.003(3) 0.006(3)
O69 0.039(4) 0.029(4) 0.042(4) 0.010(3) 0.005(3) 0.014(3)
O70 0.054(5) 0.064(6) 0.056(5) 0.024(4) 0.003(4) 0.033(4)
O71 0.062(5) 0.061(5) 0.043(5) 0.030(4) -0.004(4) 0.028(4)
O72 0.046(4) 0.024(3) 0.033(4) 0.013(3) 0.003(3) 0.004(3)
O73 0.037(4) 0.038(4) 0.021(3) 0.010(3) -0.003(3) 0.008(3)
O74 0.042(4) 0.043(4) 0.026(4) 0.016(3) 0.003(3) 0.001(3)
O75 0.032(4) 0.037(4) 0.023(3) 0.005(3) 0.006(3) 0.003(3)
O76 0.030(3) 0.020(3) 0.022(3) 0.003(2) -0.004(3) 0.003(3)
O77 0.023(3) 0.023(3) 0.025(3) 0.003(3) 0.000(3) -0.003(2)
O78 0.024(3) 0.023(3) 0.021(3) 0.003(2) -0.001(2) 0.001(2)
O79 0.027(3) 0.015(3) 0.030(3) 0.003(2) 0.000(3) -0.002(2)
O80 0.021(3) 0.022(3) 0.019(3) 0.004(2) 0.001(2) -0.002(2)
O81 0.031(4) 0.023(3) 0.024(3) 0.010(3) -0.004(3) 0.004(3)
O82 0.028(4) 0.021(3) 0.033(4) 0.000(3) -0.004(3) 0.006(3)
O83 0.023(3) 0.020(3) 0.019(3) 0.002(2) -0.002(2) 0.000(2)
O84 0.027(3) 0.031(4) 0.029(3) 0.003(3) -0.009(3) -0.004(3)
O85 0.036(4) 0.035(4) 0.024(3) -0.001(3) 0.002(3) -0.006(3)
O86 0.025(3) 0.029(3) 0.033(4) -0.010(3) -0.002(3) 0.001(3)
O87 0.029(4) 0.037(4) 0.027(3) 0.004(3) 0.003(3) -0.007(3)
O88 0.034(4) 0.058(5) 0.038(4) -0.009(4) 0.009(3) -0.005(4)
O89 0.026(4) 0.052(5) 0.042(4) -0.013(4) 0.003(3) -0.002(3)
O90 0.023(3) 0.030(4) 0.038(4) -0.006(3) 0.000(3) 0.002(3)
O91 0.020(3) 0.035(4) 0.034(4) -0.009(3) 0.000(3) -0.007(3)
O92 0.022(3) 0.029(3) 0.030(3) -0.006(3) 0.000(3) 0.002(3)
O93 0.016(3) 0.047(4) 0.038(4) -0.005(3) 0.000(3) -0.001(3)
O94 0.025(3) 0.032(4) 0.029(3) 0.001(3) -0.006(3) -0.002(3)
O95 0.022(3) 0.021(3) 0.028(3) -0.004(3) 0.000(3) -0.002(2)
O96 0.022(3) 0.030(3) 0.025(3) -0.003(3) 0.000(3) -0.007(3)
O97 0.024(3) 0.027(3) 0.027(3) -0.004(3) 0.001(3) -0.002(3)
O98 0.021(3) 0.023(3) 0.029(3) -0.001(3) -0.002(3) 0.000(2)
O99 0.029(4) 0.030(3) 0.024(3) -0.005(3) 0.000(3) -0.001(3)
O100 0.022(3) 0.028(3) 0.021(3) -0.002(3) 0.001(2) -0.006(3)
O101 0.041(4) 0.029(4) 0.030(4) -0.005(3) -0.003(3) -0.004(3)
O102 0.021(3) 0.018(3) 0.031(3) 0.004(3) 0.003(3) -0.001(2)
O103 0.028(4) 0.037(4) 0.028(3) -0.008(3) -0.005(3) -0.005(3)
O104 0.058(5) 0.036(4) 0.051(5) 0.021(4) 0.003(4) 0.027(4)
O105 0.029(3) 0.017(3) 0.029(3) -0.004(2) 0.000(3) -0.004(2)
O106 0.022(3) 0.020(3) 0.028(3) -0.001(3) -0.001(3) -0.004(2)
O107 0.029(3) 0.028(3) 0.029(3) -0.005(3) -0.006(3) -0.003(3)
O108 0.030(3) 0.026(3) 0.023(3) 0.001(3) -0.007(3) 0.000(3)
O109 0.036(4) 0.034(4) 0.023(3) -0.001(3) -0.009(3) -0.003(3)
O110 0.029(4) 0.032(4) 0.025(3) -0.003(3) -0.004(3) 0.003(3)
O111 0.022(3) 0.021(3) 0.021(3) -0.002(2) -0.001(2) 0.000(2)
O112 0.030(4) 0.032(4) 0.020(3) 0.000(3) -0.007(3) -0.007(3)
O113 0.074(6) 0.024(4) 0.098(7) -0.005(4) -0.039(6) -0.003(4)
O114 0.057(5) 0.044(5) 0.070(6) 0.022(4) -0.019(5) 0.011(4)
O115 0.044(4) 0.032(4) 0.031(4) -0.003(3) -0.012(3) -0.001(3)
O116 0.033(4) 0.025(3) 0.024(3) 0.005(3) -0.001(3) 0.002(3)
O117 0.063(6) 0.058(5) 0.045(5) 0.003(4) 0.002(4) -0.032(4)
O118 0.040(4) 0.044(4) 0.052(5) -0.009(4) 0.002(4) -0.004(4)
O119 0.041(4) 0.044(4) 0.048(5) -0.006(4) 0.008(4) -0.008(3)
O120 0.062(5) 0.049(5) 0.033(4) 0.000(3) -0.004(4) -0.010(4)
O121 0.070(6) 0.052(5) 0.037(4) 0.002(4) -0.011(4) -0.017(4)
O122 0.044(5) 0.045(5) 0.067(6) 0.009(4) -0.013(4) -0.004(4)
O123 0.040(5) 0.051(5) 0.101(8) -0.009(5) 0.017(5) -0.003(4)
O124 0.074(7) 0.143(11) 0.070(7) -0.027(7) 0.009(6) 0.010(7)
O125 0.053(6) 0.049(6) 0.132(10) -0.033(6) -0.003(6) 0.000(4)
O126 0.077(7) 0.073(7) 0.073(7) 0.024(5) 0.012(5) 0.020(5)
O127 0.053(5) 0.055(5) 0.039(4) -0.021(4) 0.014(4) -0.034(4)
O128 0.072(6) 0.049(5) 0.047(5) -0.002(4) -0.020(4) -0.001(4)
O129 0.032(4) 0.045(5) 0.075(6) 0.012(4) 0.007(4) 0.008(3)
O130 0.049(5) 0.041(4) 0.056(5) 0.011(4) -0.018(4) -0.016(4)
O131 0.081(6) 0.037(4) 0.035(4) 0.004(3) -0.011(4) 0.014(4)
O132 0.039(4) 0.045(5) 0.054(5) 0.002(4) -0.005(4) 0.006(4)
O133 0.043(4) 0.038(4) 0.051(5) -0.007(4) -0.009(4) 0.003(3)
O135 0.056(5) 0.044(5) 0.052(5) -0.011(4) 0.004(4) -0.007(4)
O136 0.074(6) 0.045(5) 0.083(7) -0.008(5) -0.032(5) 0.009(5)
O138 0.072(6) 0.056(5) 0.020(4) -0.007(3) -0.005(4) -0.014(4)
O139 0.085(7) 0.043(5) 0.055(5) -0.002(4) 0.001(5) -0.013(5)
O141 0.067(6) 0.055(5) 0.065(6) -0.003(5) -0.022(5) -0.002(5)
O142 0.048(5) 0.057(6) 0.080(7) 0.006(5) 0.017(5) -0.001(4)
O143 0.066(6) 0.063(6) 0.041(5) -0.008(4) -0.005(4) -0.002(5)
O144 0.118(9) 0.043(5) 0.058(6) 0.035(4) 0.007(6) 0.026(5)
O145 0.117(8) 0.038(5) 0.050(5) -0.007(4) -0.004(5) -0.016(5)
O146 0.080(7) 0.060(6) 0.087(7) 0.039(5) -0.043(6) -0.038(5)
O147 0.055(6) 0.048(5) 0.122(9) 0.011(6) 0.001(6) -0.016(4)
O148 0.043(5) 0.059(6) 0.078(6) 0.013(5) -0.001(4) 0.002(4)
O149 0.069(6) 0.059(6) 0.081(7) -0.017(5) -0.033(5) 0.016(5)
O150 0.144(10) 0.052(6) 0.050(6) -0.001(5) -0.029(6) 0.021(6)
O151 0.108(8) 0.093(8) 0.061(6) 0.055(6) 0.052(6) 0.049(6)
O152 0.065(6) 0.071(7) 0.098(8) -0.012(6) 0.025(6) 0.010(5)
O153 0.056(6) 0.096(8) 0.082(7) 0.015(6) -0.007(5) -0.029(6)
O154 0.065(6) 0.056(6) 0.102(8) 0.028(5) 0.035(6) 0.000(5)
O155 0.079(7) 0.065(6) 0.106(9) -0.045(6) 0.042(6) -0.013(5)
O156 0.061(6) 0.041(5) 0.091(7) -0.008(5) -0.004(5) -0.008(4)
O157 0.108(9) 0.099(9) 0.071(7) -0.004(6) -0.030(6) 0.037(7)
O158 0.036(5) 0.163(11) 0.044(5) -0.013(6) 0.006(4) 0.007(6)
O159 0.120(10) 0.099(9) 0.056(6) -0.006(6) -0.029(6) 0.047(7)
O160 0.067(6) 0.068(6) 0.085(7) 0.004(5) 0.007(5) 0.005(5)
O161 0.104(9) 0.045(6) 0.124(10) 0.010(6) -0.054(8) -0.024(6)
O162 0.090(8) 0.103(9) 0.118(10) 0.076(8) -0.065(7) -0.046(7)
O163 0.078(8) 0.143(12) 0.081(8) 0.027(8) 0.008(6) 0.005(8)
O164 0.077(8) 0.200(16) 0.107(10) 0.021(10) 0.037(7) -0.040(9)
O165 0.099(16) 0.047(11) 0.094(15) 0.041(11) -0.042(13) -0.013(10)
N1 0.063(7) 0.045(6) 0.078(8) -0.007(6) -0.011(6) 0.006(5)
N2 0.048(6) 0.053(7) 0.093(9) -0.011(6) 0.000(6) -0.007(5)
N3 0.044(5) 0.031(5) 0.036(5) 0.009(4) -0.007(4) -0.006(4)
N4 0.038(5) 0.047(5) 0.026(4) -0.004(4) -0.009(4) 0.015(4)
C1 0.030(5) 0.015(4) 0.024(5) -0.006(3) -0.001(4) -0.002(4)
C2 0.042(6) 0.017(4) 0.031(5) 0.003(4) -0.004(4) -0.003(4)
C3 0.039(5) 0.008(4) 0.029(5) -0.001(3) 0.002(4) -0.007(4)
C4 0.025(5) 0.016(4) 0.028(5) 0.005(4) -0.005(4) -0.002(3)
C5 0.031(5) 0.016(4) 0.019(4) -0.002(3) -0.004(4) -0.004(4)
C6 0.030(5) 0.022(4) 0.018(4) -0.005(3) -0.006(4) -0.005(4)
C7 0.028(5) 0.020(4) 0.013(4) 0.000(3) -0.007(3) -0.002(4)
C8 0.022(4) 0.019(4) 0.016(4) 0.002(3) -0.003(3) -0.006(3)
C9 0.024(5) 0.015(4) 0.023(5) -0.001(3) -0.003(4) -0.003(3)
C10 0.024(5) 0.018(4) 0.028(5) 0.000(4) -0.005(4) 0.000(4)
C11 0.023(4) 0.015(4) 0.020(4) -0.002(3) 0.001(3) -0.003(3)
C12 0.027(5) 0.014(4) 0.020(4) 0.001(3) -0.003(3) 0.000(3)
C13 0.026(5) 0.019(4) 0.017(4) -0.001(3) -0.003(3) -0.005(3)
C14 0.026(5) 0.018(4) 0.017(4) -0.001(3) 0.003(3) -0.004(3)
C15 0.025(5) 0.014(4) 0.020(4) 0.002(3) 0.002(3) -0.002(3)
C16 0.024(5) 0.017(4) 0.023(4) -0.002(3) -0.003(4) -0.002(3)
C17 0.030(5) 0.015(4) 0.029(5) 0.004(4) -0.005(4) -0.005(4)
C18 0.027(5) 0.014(4) 0.025(5) 0.003(3) -0.001(4) -0.001(3)
C19 0.029(5) 0.016(4) 0.023(5) -0.002(3) 0.003(4) 0.001(3)
C20 0.023(5) 0.020(4) 0.031(5) 0.001(4) -0.002(4) -0.004(4)
C21 0.022(5) 0.024(5) 0.037(5) 0.001(4) 0.004(4) 0.001(4)
C22 0.026(5) 0.021(5) 0.032(5) 0.007(4) 0.003(4) 0.000(4)
C23 0.032(5) 0.033(5) 0.041(6) 0.005(5) 0.003(5) 0.012(4)
C24 0.042(6) 0.014(5) 0.052(7) -0.002(4) -0.007(5) -0.002(4)
C25 0.091(12) 0.053(9) 0.086(11) 0.012(8) 0.026(9) 0.029(8)
C26 0.059(11) 0.16(2) 0.130(17) -0.076(16) -0.006(11) -0.002(12)
C27 0.074(13) 0.17(2) 0.121(17) 0.003(16) 0.014(12) -0.032(14)
C29 0.067(10) 0.089(11) 0.073(10) -0.006(8) -0.001(8) -0.049(9)
C30 0.062(11) 0.083(13) 0.19(2) -0.008(14) 0.008(13) 0.026(10)
C31 0.064(10) 0.092(12) 0.079(11) 0.038(9) -0.005(8) -0.015(8)
C32 0.136(17) 0.078(12) 0.124(16) 0.027(11) -0.061(13) -0.077(12)
C33 0.066(10) 0.076(11) 0.138(16) 0.050(11) -0.052(10) -0.023(8)
C34 0.063(9) 0.042(7) 0.076(10) -0.010(7) 0.002(7) -0.001(6)
C35 0.068(9) 0.056(8) 0.059(8) 0.005(6) 0.002(7) -0.025(7)
C36 0.136(16) 0.074(10) 0.040(8) -0.004(7) 0.027(9) -0.010(10)
C37 0.155(18) 0.070(10) 0.052(9) 0.005(8) 0.052(10) 0.023(11)
C38 0.118(14) 0.057(9) 0.069(10) -0.025(8) -0.016(9) 0.030(9)
C39 0.086(11) 0.132(15) 0.041(8) 0.015(9) 0.000(7) 0.056(11)
C40 0.130(19) 0.092(15) 0.21(3) 0.010(16) -0.101(19) -0.016(14)

loop_
_atom_type_symbol
_atom_type_description
_atom_type_scat_dispersion_real
_atom_type_scat_dispersion_imag
_atom_type_scat_source
Mo Mo -1.6832 0.6857 'International Tables Vol C Tables 4.2.6.8 and 6.1.1.4'
Se Se -0.0929 2.2259 'International Tables Vol C Tables 4.2.6.8 and 6.1.1.4'
S S 0.1246 0.1234 'International Tables Vol C Tables 4.2.6.8 and 6.1.1.4'
K K 0.2009 0.2494 'International Tables Vol C Tables 4.2.6.8 and 6.1.1.4'
O O 0.0106 0.0060 'International Tables Vol C Tables 4.2.6.8 and 6.1.1.4'
N N 0.0061 0.0033 'International Tables Vol C Tables 4.2.6.8 and 6.1.1.4'
C C 0.0033 0.0016 'International Tables Vol C Tables 4.2.6.8 and 6.1.1.4'
H H 0.0000 0.0000 'International Tables Vol C Tables 4.2.6.8 and 6.1.1.4'

loop_
_geom_angle_atom_site_label_1
_geom_angle_atom_site_label_2
_geom_angle_atom_site_label_3
_geom_angle
_geom_angle_site_symmetry_1
_geom_angle_site_symmetry_3
O4 Mo1' O5 104.9(11) . .
O4 Mo1' S1 112(3) . .
O5 Mo1' S1 114.3(12) . .
O4 Mo1' O12 74.4(8) . .
O5 Mo1' O12 147(2) . .
S1 Mo1' O12 95.9(12) . .
O4 Mo1' O3 67.3(9) . .
O5 Mo1' O3 84.4(16) . .
S1 Mo1' O3 160.1(11) . .
O12 Mo1' O3 64.4(8) . .
O4 Mo1' S2 138.1(17) . .
O5 Mo1' S2 84.2(17) . .
S1 Mo1' S2 100.7(9) . .
O12 Mo1' S2 76.5(10) . .
O3 Mo1' S2 73.1(13) . .
O4 Mo1' Mo2' 151(2) . .
O5 Mo1' Mo2' 99.7(12) . .
S1 Mo1' Mo2' 41.9(12) . .
O12 Mo1' Mo2' 93.6(8) . .
O3 Mo1' Mo2' 131.6(19) . .
S2 Mo1' Mo2' 59.6(12) . .
O5 Mo1 O3 100.0(3) . .
O5 Mo1 O4 99.6(3) . .
O3 Mo1 O4 69.8(3) . .
O5 Mo1 S2 103.5(3) . .
O3 Mo1 S2 89.1(3) . .
O4 Mo1 S2 151.1(2) . .
O5 Mo1 O12 166.3(3) . .
O3 Mo1 O12 69.3(2) . .
O4 Mo1 O12 69.0(2) . .
S2 Mo1 O12 85.43(19) . .
O5 Mo1 S1 102.9(3) . .
O3 Mo1 S1 150.6(2) . .
O4 Mo1 S1 88.3(3) . .
S2 Mo1 S1 103.01(11) . .
O12 Mo1 S1 84.8(2) . .
O5 Mo1 Mo2 100.8(3) . .
O3 Mo1 Mo2 139.4(3) . .
O4 Mo1 Mo2 138.8(3) . .
S2 Mo1 Mo2 52.21(12) . .
O12 Mo1 Mo2 92.91(16) . .
S1 Mo1 Mo2 52.39(12) . .
O6 Mo2 O8 99.6(3) . .
O6 Mo2 O7 99.4(4) . .
O8 Mo2 O7 70.3(3) . .
O6 Mo2 S2 103.4(4) . .
O8 Mo2 S2 89.1(3) . .
O7 Mo2 S2 151.6(2) . .
O6 Mo2 S1 102.9(3) . .
O8 Mo2 S1 151.1(2) . .
O7 Mo2 S1 88.2(3) . .
S2 Mo2 S1 102.95(10) . .
O6 Mo2 O11 165.4(3) . .
O8 Mo2 O11 69.1(2) . .
O7 Mo2 O11 68.5(2) . .
S2 Mo2 O11 86.1(2) . .
S1 Mo2 O11 85.4(2) . .
O6 Mo2 Mo1 100.7(3) . .
O8 Mo2 Mo1 139.3(3) . .
O7 Mo2 Mo1 139.0(3) . .
S2 Mo2 Mo1 51.91(12) . .
S1 Mo2 Mo1 52.62(12) . .
O11 Mo2 Mo1 93.93(16) . .
O7 Mo2' O6 108.1(12) . .
O7 Mo2' S1 112(3) . .
O6 Mo2' S1 113.6(13) . .
O7 Mo2' O11 74.3(9) . .
O6 Mo2' O11 147(3) . .
S1 Mo2' O11 94.8(11) . .
O7 Mo2' O8 69.0(9) . .
O6 Mo2' O8 85.1(16) . .
S1 Mo2' O8 158.2(13) . .
O11 Mo2' O8 64.1(9) . .
O7 Mo2' S2 138.6(19) . .
O6 Mo2' S2 83.0(18) . .
S1 Mo2' S2 97.8(11) . .
O11 Mo2' S2 75.6(12) . .
O8 Mo2' S2 72.5(14) . .
O7 Mo2' Mo1' 150(2) . .
O6 Mo2' Mo1' 98.1(13) . .
S1 Mo2' Mo1' 41.2(11) . .
O11 Mo2' Mo1' 91.9(9) . .
O8 Mo2' Mo1' 129(2) . .
S2 Mo2' Mo1' 57.5(12) . .
O2 Mo3 O4 97.6(3) . .
O2 Mo3 O3 97.6(3) . .
O4 Mo3 O3 69.6(3) . .
O2 Mo3 O12 165.1(3) . .
O4 Mo3 O12 70.5(2) . .
O3 Mo3 O12 70.4(2) . .
O2 Mo3 S3 103.9(3) . .
O4 Mo3 S3 89.3(2) . .
O3 Mo3 S3 151.7(2) . .
O12 Mo3 S3 85.18(18) . .
O2 Mo3 S4 104.4(3) . .
O4 Mo3 S4 151.5(2) . .
O3 Mo3 S4 89.5(2) . .
O12 Mo3 S4 84.61(18) . .
S3 Mo3 S4 102.49(9) . .
O2 Mo3 Mo4 101.2(2) . .
O4 Mo3 Mo4 140.2(2) . .
O3 Mo3 Mo4 140.45(19) . .
O12 Mo3 Mo4 93.63(15) . .
S3 Mo3 Mo4 52.20(6) . .
S4 Mo3 Mo4 52.22(6) . .
O1 Mo4 O17 98.4(3) . .
O1 Mo4 O18 98.2(3) . .
O17 Mo4 O18 77.7(2) . .
O1 Mo4 S3 101.3(2) . .
O17 Mo4 S3 86.63(17) . .
O18 Mo4 S3 156.61(19) . .
O1 Mo4 S4 101.3(3) . .
O17 Mo4 S4 156.20(18) . .
O18 Mo4 S4 86.36(18) . .
S3 Mo4 S4 102.32(9) . .
O1 Mo4 O13 167.9(3) . .
O17 Mo4 O13 72.4(2) . .
O18 Mo4 O13 72.4(2) . .
S3 Mo4 O13 86.37(15) . .
S4 Mo4 O13 86.07(15) . .
O1 Mo4 Mo3 96.4(2) . .
O17 Mo4 Mo3 138.13(17) . .
O18 Mo4 Mo3 138.05(17) . .
S3 Mo4 Mo3 52.05(7) . .
S4 Mo4 Mo3 52.19(6) . .
O13 Mo4 Mo3 95.73(13) . .
O9 Mo5 O7 98.7(3) . .
O9 Mo5 O8 97.0(3) . .
O7 Mo5 O8 70.1(3) . .
O9 Mo5 O11 164.8(3) . .
O7 Mo5 O11 69.9(2) . .
O8 Mo5 O11 70.1(2) . .
O9 Mo5 S5 103.7(3) . .
O7 Mo5 S5 151.4(2) . .
O8 Mo5 S5 89.6(2) . .
O11 Mo5 S5 84.65(19) . .
O9 Mo5 S6 104.5(3) . .
O7 Mo5 S6 88.9(2) . .
O8 Mo5 S6 152.1(2) . .
O11 Mo5 S6 85.72(19) . .
S5 Mo5 S6 102.28(9) . .
O9 Mo5 Mo6 101.1(2) . .
O7 Mo5 Mo6 139.4(2) . .
O8 Mo5 Mo6 140.5(2) . .
O11 Mo5 Mo6 93.98(15) . .
S5 Mo5 Mo6 52.15(7) . .
S6 Mo5 Mo6 52.03(6) . .
O10 Mo6 O16 99.1(3) . .
O10 Mo6 O15 99.0(3) . .
O16 Mo6 O15 77.9(2) . .
O10 Mo6 S6 101.7(3) . .
O16 Mo6 S6 155.03(19) . .
O15 Mo6 S6 85.24(18) . .
O10 Mo6 S5 102.2(3) . .
O16 Mo6 S5 86.41(19) . .
O15 Mo6 S5 155.30(19) . .
S6 Mo6 S5 102.54(10) . .
O10 Mo6 Mo5 97.6(2) . .
O16 Mo6 Mo5 137.84(18) . .
O15 Mo6 Mo5 136.69(17) . .
S6 Mo6 Mo5 52.24(7) . .
S5 Mo6 Mo5 52.20(7) . .
O22 Mo7 O20 99.0(3) . .
O22 Mo7 O21 96.1(3) . .
O20 Mo7 O21 80.1(2) . .
O22 Mo7 S14 104.0(2) . .
O20 Mo7 S14 153.28(17) . .
O21 Mo7 S14 84.08(17) . .
O22 Mo7 S13 102.1(2) . .
O20 Mo7 S13 85.74(18) . .
O21 Mo7 S13 158.46(18) . .
S14 Mo7 S13 102.30(9) . .
O22 Mo7 O34 163.5(3) . .
O20 Mo7 O34 67.4(2) . .
O21 Mo7 O34 72.9(2) . .
S14 Mo7 O34 87.44(15) . .
S13 Mo7 O34 86.73(15) . .
O22 Mo7 Mo8 99.6(2) . .
O20 Mo7 Mo8 136.61(17) . .
O21 Mo7 Mo8 135.74(17) . .
S14 Mo7 Mo8 52.03(7) . .
S13 Mo7 Mo8 52.11(7) . .
O34 Mo7 Mo8 96.86(13) . .
O23 Mo8 O24 100.7(3) . .
O23 Mo8 O25 100.3(3) . .
O24 Mo8 O25 69.7(3) . .
O23 Mo8 O33 167.3(3) . .
O24 Mo8 O33 69.3(2) . .
O25 Mo8 O33 69.3(2) . .
O23 Mo8 S14 103.5(3) . .
O24 Mo8 S14 89.2(2) . .
O25 Mo8 S14 150.7(2) . .
O33 Mo8 S14 84.61(17) . .
O23 Mo8 S13 103.9(3) . .
O24 Mo8 S13 149.7(2) . .
O25 Mo8 S13 88.4(2) . .
O33 Mo8 S13 83.64(17) . .
S14 Mo8 S13 101.94(9) . .
O23 Mo8 Mo7 100.6(3) . .
O24 Mo8 Mo7 139.1(2) . .
O25 Mo8 Mo7 138.6(2) . .
O33 Mo8 Mo7 92.09(15) . .
S14 Mo8 Mo7 51.87(6) . .
S13 Mo8 Mo7 51.90(6) . .
S15 Mo9' O26 119.2(8) . .
S15 Mo9' O25 109.2(12) . .
O26 Mo9' O25 99.6(7) . .
S15 Mo9' O33 98.3(7) . .
O26 Mo9' O33 142.2(13) . .
O25 Mo9' O33 69.8(4) . .
S15 Mo9' S16 105.0(5) . .
O26 Mo9' S16 87.3(9) . .
O25 Mo9' S16 135.7(10) . .
O33 Mo9' S16 78.2(5) . .
S15 Mo9' Mo10 55.5(3) . .
O26 Mo9' Mo10 102.5(6) . .
O25 Mo9' Mo10 157.5(10) . .
O33 Mo9' Mo10 94.7(4) . .
S16 Mo9' Mo10 50.4(3) . .
O26 Mo9 O24 99.9(4) . .
O26 Mo9 O25 99.4(3) . .
O24 Mo9 O25 69.7(3) . .
O26 Mo9 S16 104.7(3) . .
O24 Mo9 S16 91.4(3) . .
O25 Mo9 S16 151.7(2) . .
O26 Mo9 S15 103.0(4) . .
O24 Mo9 S15 149.7(2) . .
O25 Mo9 S15 87.2(3) . .
S16 Mo9 S15 101.55(12) . .
O26 Mo9 O33 164.3(3) . .
O24 Mo9 O33 68.0(2) . .
O25 Mo9 O33 67.5(2) . .
S16 Mo9 O33 86.14(18) . .
S15 Mo9 O33 85.5(2) . .
O26 Mo9 Mo10 103.4(3) . .
O24 Mo9 Mo10 140.1(2) . .
O25 Mo9 Mo10 135.7(3) . .
S16 Mo9 Mo10 51.60(8) . .
S15 Mo9 Mo10 51.05(9) . .
O33 Mo9 Mo10 92.22(17) . .
O27 Mo10 O28 98.4(3) . .
O27 Mo10 O29 100.1(3) . .
O28 Mo10 O29 69.1(3) . .
O27 Mo10 S15 104.4(3) . .
O28 Mo10 S15 150.9(2) . .
O29 Mo10 S15 89.2(2) . .
O27 Mo10 S16 102.3(3) . .
O28 Mo10 S16 90.6(2) . .
O29 Mo10 S16 151.70(19) . .
S15 Mo10 S16 101.65(11) . .
O27 Mo10 O32 164.4(3) . .
O28 Mo10 O32 68.1(2) . .
O29 Mo10 O32 68.3(2) . .
S15 Mo10 O32 86.31(17) . .
S16 Mo10 O32 86.19(18) . .
O27 Mo10 Mo9' 103.9(4) . .
O28 Mo10 Mo9' 147.6(5) . .
O29 Mo10 Mo9' 128.0(6) . .
S15 Mo10 Mo9' 40.4(6) . .
S16 Mo10 Mo9' 62.1(5) . .
O32 Mo10 Mo9' 91.6(3) . .
O27 Mo10 Mo9 102.6(3) . .
O28 Mo10 Mo9 139.1(2) . .
O29 Mo10 Mo9 138.6(2) . .
S15 Mo10 Mo9 51.89(11) . .
S16 Mo10 Mo9 50.87(11) . .
O32 Mo10 Mo9 92.89(16) . .
O30 Mo11 O28 101.4(3) . .
O30 Mo11 O29 101.2(3) . .
O28 Mo11 O29 68.9(3) . .
O30 Mo11 O32 168.1(3) . .
O28 Mo11 O32 68.8(2) . .
O29 Mo11 O32 69.3(2) . .
O30 Mo11 S18 103.4(3) . .
O28 Mo11 S18 89.0(2) . .
O29 Mo11 S18 149.7(2) . .
O32 Mo11 S18 83.69(17) . .
O30 Mo11 S17 103.9(3) . .
O28 Mo11 S17 149.3(2) . .
O29 Mo11 S17 89.3(2) . .
O32 Mo11 S17 83.68(17) . .
S18 Mo11 S17 101.52(8) . .
O30 Mo11 Mo12 99.7(2) . .
O28 Mo11 Mo12 138.9(2) . .
O29 Mo11 Mo12 139.4(2) . .
O32 Mo11 Mo12 92.21(15) . .
S18 Mo11 Mo12 51.74(6) . .
S17 Mo11 Mo12 51.89(6) . .
O31 Mo12 O37 99.4(3) . .
O31 Mo12 O36 95.0(3) . .
O37 Mo12 O36 79.8(2) . .
O31 Mo12 S18 104.4(2) . .
O37 Mo12 S18 152.51(18) . .
O36 Mo12 S18 84.61(17) . .
O31 Mo12 S17 101.8(2) . .
O37 Mo12 S17 85.88(17) . .
O36 Mo12 S17 159.46(17) . .
S18 Mo12 S17 102.28(9) . .
O31 Mo12 O35 164.9(3) . .
O37 Mo12 O35 68.1(2) . .
O36 Mo12 O35 74.8(2) . .
S18 Mo12 O35 86.11(15) . .
S17 Mo12 O35 86.28(15) . .
O31 Mo12 Mo11 98.8(2) . .
O37 Mo12 Mo11 136.99(16) . .
O36 Mo12 Mo11 136.59(17) . .
S18 Mo12 Mo11 52.12(6) . .
S17 Mo12 Mo11 52.30(6) . .
O35 Mo12 Mo11 96.32(13) . .
O42 Mo13 O40 98.5(3) . .
O42 Mo13 O39 95.4(3) . .
O40 Mo13 O39 75.2(2) . .
O42 Mo13 S20 101.4(2) . .
O40 Mo13 S20 87.29(18) . .
O39 Mo13 S20 157.36(17) . .
O42 Mo13 S19 102.9(2) . .
O40 Mo13 S19 154.26(18) . .
O39 Mo13 S19 88.55(17) . .
S20 Mo13 S19 102.25(9) . .
O42 Mo13 Mo14 97.5(2) . .
O40 Mo13 Mo14 138.72(17) . .
O39 Mo13 Mo14 140.36(17) . .
S20 Mo13 Mo14 52.24(6) . .
S19 Mo13 Mo14 52.04(6) . .
O43 Mo14 O45 99.0(3) . .
O43 Mo14 O44 95.2(3) . .
O45 Mo14 O44 69.1(2) . .
O43 Mo14 O52 164.3(3) . .
O45 Mo14 O52 70.3(2) . .
O44 Mo14 O52 70.6(2) . .
O43 Mo14 S19 104.6(2) . .
O45 Mo14 S19 89.31(18) . .
O44 Mo14 S19 152.85(18) . .
O52 Mo14 S19 87.06(16) . .
O43 Mo14 S20 104.0(3) . .
O45 Mo14 S20 149.94(17) . .
O44 Mo14 S20 89.59(19) . .
O52 Mo14 S20 83.01(17) . .
S19 Mo14 S20 103.17(8) . .
O43 Mo14 Mo13 101.1(2) . .
O45 Mo14 Mo13 140.45(17) . .
O44 Mo14 Mo13 141.23(19) . .
O52 Mo14 Mo13 94.26(15) . .
S19 Mo14 Mo13 52.76(6) . .
S20 Mo14 Mo13 52.47(6) . .
O43 Mo14 K13 54.1(3) . 2_554
O45 Mo14 K13 64.4(2) . 2_554
O44 Mo14 K13 45.27(19) . 2_554
O52 Mo14 K13 110.22(17) . 2_554
S19 Mo14 K13 139.10(13) . 2_554
S20 Mo14 K13 115.24(14) . 2_554
Mo13 Mo14 K13 151.79(11) . 2_554
O46 Mo15 O44 99.7(3) . .
O46 Mo15 O45 99.5(3) . .
O44 Mo15 O45 69.3(2) . .
O46 Mo15 S21 102.8(3) . .
O44 Mo15 S21 151.59(18) . .
O45 Mo15 S21 89.87(19) . .
O46 Mo15 S22 103.1(2) . .
O44 Mo15 S22 88.77(18) . .
O45 Mo15 S22 150.85(19) . .
S21 Mo15 S22 102.72(8) . .
O46 Mo15 O52 165.9(3) . .
O44 Mo15 O52 69.6(2) . .
O45 Mo15 O52 68.6(2) . .
S21 Mo15 O52 85.20(16) . .
S22 Mo15 O52 86.12(16) . .
O46 Mo15 Mo16 101.2(2) . .
O44 Mo15 Mo16 138.77(18) . .
O45 Mo15 Mo16 139.81(18) . .
S21 Mo15 Mo16 52.08(6) . .
S22 Mo15 Mo16 51.99(6) . .
O52 Mo15 Mo16 92.87(15) . .
O46 Mo15 K13 60.7(3) . 2_554
O44 Mo15 K13 43.3(2) . 2_554
O45 Mo15 K13 62.6(2) . 2_554
S21 Mo15 K13 141.98(13) . 2_554
S22 Mo15 K13 114.03(12) . 2_554
O52 Mo15 K13 105.97(18) . 2_554
Mo16 Mo15 K13 156.31(10) . 2_554
O46 Mo15 K8 39.3(2) . .
O44 Mo15 K8 107.28(17) . .
O45 Mo15 K8 138.62(17) . .
S21 Mo15 K8 101.12(7) . .
S22 Mo15 K8 65.07(8) . .
O52 Mo15 K8 151.18(15) . .
Mo16 Mo15 K8 70.45(5) . .
K13 Mo15 K8 86.40(10) 2_554 .
O47 Mo16 O48 97.9(3) . .
O47 Mo16 O49 98.5(3) . .
O48 Mo16 O49 69.6(2) . .
O47 Mo16 O54 164.6(3) . .
O48 Mo16 O54 69.1(2) . .
O49 Mo16 O54 69.7(2) . .
O47 Mo16 S22 103.2(2) . .
O48 Mo16 S22 90.26(17) . .
O49 Mo16 S22 152.27(17) . .
O54 Mo16 S22 85.65(16) . .
O47 Mo16 S21 102.8(2) . .
O48 Mo16 S21 151.88(16) . .
O49 Mo16 S21 88.52(17) . .
O54 Mo16 S21 87.13(15) . .
S22 Mo16 S21 103.09(9) . .
O47 Mo16 Mo15 101.3(2) . .
O48 Mo16 Mo15 140.93(16) . .
O49 Mo16 Mo15 138.82(16) . .
O54 Mo16 Mo15 94.10(14) . .
S22 Mo16 Mo15 52.38(6) . .
S21 Mo16 Mo15 52.05(6) . .
O47 Mo16 K4 46.8(2) . .
O48 Mo16 K4 51.15(15) . .
O49 Mo16 K4 83.63(16) . .
O54 Mo16 K4 119.94(15) . .
S22 Mo16 K4 98.80(7) . .
S21 Mo16 K4 146.39(7) . .
Mo15 Mo16 K4 135.10(5) . .
O47 Mo16 K8 41.8(2) . .
O48 Mo16 K8 109.30(15) . .
O49 Mo16 K8 140.32(16) . .
O54 Mo16 K8 149.09(16) . .
S22 Mo16 K8 63.44(8) . .
S21 Mo16 K8 98.82(7) . .
Mo15 Mo16 K8 67.35(4) . .
K4 Mo16 K8 68.80(5) . .
O50 Mo17 O48 99.2(3) . .
O50 Mo17 O49 98.8(3) . .
O48 Mo17 O49 69.6(2) . .
O50 Mo17 O54 165.7(3) . .
O48 Mo17 O54 69.4(2) . .
O49 Mo17 O54 69.7(2) . .
O50 Mo17 S23 103.8(2) . .
O48 Mo17 S23 149.99(16) . .
O49 Mo17 S23 87.91(16) . .
O54 Mo17 S23 84.60(15) . .
O50 Mo17 S24 104.1(2) . .
O48 Mo17 S24 89.69(17) . .
O49 Mo17 S24 151.31(17) . .
O54 Mo17 S24 84.83(16) . .
S23 Mo17 S24 102.98(8) . .
O50 Mo17 Mo18 100.7(2) . .
O48 Mo17 Mo18 140.33(16) . .
O49 Mo17 Mo18 139.18(16) . .
O54 Mo17 Mo18 93.55(15) . .
S23 Mo17 Mo18 52.72(6) . .
S24 Mo17 Mo18 52.26(5) . .
O51 Mo18 O56 98.8(3) . .
O51 Mo18 O57 96.2(3) . .
O56 Mo18 O57 74.7(2) . .
O51 Mo18 S24 102.0(2) . .
O56 Mo18 S24 88.48(16) . .
O57 Mo18 S24 156.98(17) . .
O51 Mo18 S23 100.6(2) . .
O56 Mo18 S23 155.51(17) . .
O57 Mo18 S23 88.45(17) . .
S24 Mo18 S23 101.90(8) . .
O51 Mo18 Mo17 96.2(2) . .
O56 Mo18 Mo17 139.94(16) . .
O57 Mo18 Mo17 139.93(16) . .
S24 Mo18 Mo17 52.04(6) . .
S23 Mo18 Mo17 51.82(5) . .
O51 Mo18 K7 73.2(2) . .
O56 Mo18 K7 39.40(16) . .
O57 Mo18 K7 50.19(16) . .
S24 Mo18 K7 122.43(7) . .
S23 Mo18 K7 135.65(7) . .
Mo17 Mo18 K7 167.43(4) . .
O51 Mo18 K2 129.0(2) . .
O56 Mo18 K2 54.10(16) . .
O57 Mo18 K2 39.85(16) . .
S24 Mo18 K2 117.26(7) . .
S23 Mo18 K2 101.69(6) . .
Mo17 Mo18 K2 133.16(4) . .
K7 Mo18 K2 58.88(5) . .
O66 Mo19 O65 98.8(3) . .
O66 Mo19 O61 96.6(3) . .
O65 Mo19 O61 80.3(2) . .
O66 Mo19 S7 102.1(2) . .
O65 Mo19 S7 86.26(17) . .
O61 Mo19 S7 158.44(17) . .
O66 Mo19 S8 103.5(2) . .
O65 Mo19 S8 153.60(17) . .
O61 Mo19 S8 83.33(16) . .
S7 Mo19 S8 102.46(9) . .
O66 Mo19 O83 163.5(3) . .
O65 Mo19 O83 67.2(2) . .
O61 Mo19 O83 73.1(2) . .
S7 Mo19 O83 86.19(15) . .
S8 Mo19 O83 88.32(15) . .
O66 Mo19 Mo20 99.5(2) . .
O65 Mo19 Mo20 137.14(16) . .
O61 Mo19 Mo20 135.04(16) . .
S7 Mo19 Mo20 52.08(7) . .
S8 Mo19 Mo20 52.14(6) . .
O83 Mo19 Mo20 96.88(13) . .
O67 Mo20 O69 101.2(3) . .
O67 Mo20 O68 99.5(3) . .
O69 Mo20 O68 69.3(3) . .
O67 Mo20 O82 167.5(3) . .
O69 Mo20 O82 70.1(2) . .
O68 Mo20 O82 69.3(2) . .
O67 Mo20 S7 104.0(3) . .
O69 Mo20 S7 87.6(2) . .
O68 Mo20 S7 149.9(2) . .
O82 Mo20 S7 85.02(17) . .
O67 Mo20 S8 103.3(3) . .
O69 Mo20 S8 150.4(2) . .
O68 Mo20 S8 90.5(2) . .
O82 Mo20 S8 82.86(16) . .
S7 Mo20 S8 102.06(9) . .
O67 Mo20 Mo19 100.8(3) . .
O69 Mo20 Mo19 137.6(2) . .
O68 Mo20 Mo19 140.42(19) . .
O82 Mo20 Mo19 91.52(15) . .
S7 Mo20 Mo19 51.91(6) . .
S8 Mo20 Mo19 51.90(6) . .
O70 Mo21 O69 101.2(4) . .
O70 Mo21 O68 99.9(4) . .
O69 Mo21 O68 69.0(3) . .
O70 Mo21 S9 103.2(3) . .
O69 Mo21 S9 87.2(2) . .
O68 Mo21 S9 149.6(2) . .
O70 Mo21 S10 102.7(3) . .
O69 Mo21 S10 151.39(19) . .
O68 Mo21 S10 91.6(2) . .
S9 Mo21 S10 102.26(10) . .
O70 Mo21 O82 166.1(3) . .
O69 Mo21 O82 68.8(2) . .
O68 Mo21 O82 67.9(2) . .
S9 Mo21 O82 86.24(17) . .
S10 Mo21 O82 84.80(17) . .
O70 Mo21 Mo22 101.2(3) . .
O69 Mo21 Mo22 136.5(2) . .
O68 Mo21 Mo22 141.1(2) . .
S9 Mo21 Mo22 51.53(7) . .
S10 Mo21 Mo22 52.05(7) . .
O82 Mo21 Mo22 92.59(16) . .
O71 Mo22 O72 99.7(4) . .
O71 Mo22 O73 99.6(3) . .
O72 Mo22 O73 69.3(3) . .
O71 Mo22 S9 103.3(3) . .
O72 Mo22 S9 88.1(2) . .
O73 Mo22 S9 150.17(19) . .
O71 Mo22 S10 102.6(3) . .
O72 Mo22 S10 152.29(19) . .
O73 Mo22 S10 90.9(2) . .
S9 Mo22 S10 102.30(10) . .
O71 Mo22 O81 165.3(3) . .
O72 Mo22 O81 69.0(2) . .
O73 Mo22 O81 68.0(2) . .
S9 Mo22 O81 86.16(17) . .
S10 Mo22 O81 85.94(17) . .
O71 Mo22 Mo21 101.2(3) . .
O72 Mo22 Mo21 137.82(19) . .
O73 Mo22 Mo21 140.61(19) . .
S9 Mo22 Mo21 51.57(8) . .
S10 Mo22 Mo21 52.05(7) . .
O81 Mo22 Mo21 93.43(16) . .
O74 Mo23 O72 101.1(3) . .
O74 Mo23 O73 100.0(3) . .
O72 Mo23 O73 68.9(3) . .
O74 Mo23 O81 167.6(3) . .
O72 Mo23 O81 70.1(2) . .
O73 Mo23 O81 69.0(2) . .
O74 Mo23 S12 103.1(3) . .
O72 Mo23 S12 150.4(2) . .
O73 Mo23 S12 90.14(19) . .
O81 Mo23 S12 83.16(16) . .
O74 Mo23 S11 103.9(3) . .
O72 Mo23 S11 88.4(2) . .
O73 Mo23 S11 149.80(19) . .
O81 Mo23 S11 84.97(17) . .
S12 Mo23 S11 101.98(8) . .
O74 Mo23 Mo24 100.4(2) . .
O72 Mo23 Mo24 138.51(19) . .
O73 Mo23 Mo24 140.00(18) . .
O81 Mo23 Mo24 91.88(14) . .
S12 Mo23 Mo24 51.79(6) . .
S11 Mo23 Mo24 51.99(6) . .
O75 Mo24 O77 99.5(3) . .
O75 Mo24 O76 94.5(3) . .
O77 Mo24 O76 80.0(2) . .
O75 Mo24 S12 103.9(2) . .
O77 Mo24 S12 152.38(17) . .
O76 Mo24 S12 83.74(17) . .
O75 Mo24 S11 101.8(2) . .
O77 Mo24 S11 86.83(18) . .
O76 Mo24 S11 160.62(17) . .
S12 Mo24 S11 102.35(9) . .
O75 Mo24 O80 164.0(3) . .
O77 Mo24 O80 66.8(2) . .
O76 Mo24 O80 75.5(2) . .
S12 Mo24 O80 87.57(15) . .
S11 Mo24 O80 86.29(15) . .
O75 Mo24 Mo23 99.3(2) . .
O77 Mo24 Mo23 137.48(17) . .
O76 Mo24 Mo23 135.65(16) . .
S12 Mo24 Mo23 52.08(6) . .
S11 Mo24 Mo23 52.08(6) . .
O80 Mo24 Mo23 96.51(14) . .
O112 Mo25 O17 103.2(3) . .
O112 Mo25 O77 102.7(3) . .
O17 Mo25 O77 98.1(3) . .
O112 Mo25 O64 100.9(3) . .
O17 Mo25 O64 92.5(3) . .
O77 Mo25 O64 151.0(3) . .
O112 Mo25 O78 93.1(3) . .
O17 Mo25 O78 163.3(3) . .
O77 Mo25 O78 81.8(2) . .
O64 Mo25 O78 80.5(2) . .
O112 Mo25 O80 169.8(3) . .
O17 Mo25 O80 86.2(2) . .
O77 Mo25 O80 71.6(2) . .
O64 Mo25 O80 82.4(2) . .
O78 Mo25 O80 77.9(2) . .
O112 Mo25 K1 40.0(2) . .
O17 Mo25 K1 83.5(2) . .
O77 Mo25 K1 140.59(18) . .
O64 Mo25 K1 67.23(17) . .
O78 Mo25 K1 107.28(15) . .
O80 Mo25 K1 147.33(14) . .
O63 Mo26 O18 103.3(3) . .
O63 Mo26 O65 101.9(3) . .
O18 Mo26 O65 99.5(3) . .
O63 Mo26 O64 100.7(3) . .
O18 Mo26 O64 91.9(3) . .
O65 Mo26 O64 151.5(2) . .
O63 Mo26 O62 94.2(3) . .
O18 Mo26 O62 161.3(3) . .
O65 Mo26 O62 82.9(2) . .
O64 Mo26 O62 78.3(2) . .
O63 Mo26 O83 170.9(3) . .
O18 Mo26 O83 84.9(2) . .
O65 Mo26 O83 72.6(2) . .
O64 Mo26 O83 82.7(2) . .
O62 Mo26 O83 78.1(2) . .
O63 Mo26 K1 38.1(2) . .
O18 Mo26 K1 85.6(2) . .
O65 Mo26 K1 138.75(19) . .
O64 Mo26 K1 67.72(17) . .
O62 Mo26 K1 104.91(15) . .
O83 Mo26 K1 148.49(14) . .
O110 Mo27 O16 103.2(3) . .
O110 Mo27 O37 101.9(3) . .
O16 Mo27 O37 98.8(3) . .
O110 Mo27 O111 101.5(3) . .
O16 Mo27 O111 92.4(3) . .
O37 Mo27 O111 151.0(3) . .
O110 Mo27 O38 96.5(3) . .
O16 Mo27 O38 159.5(3) . .
O37 Mo27 O38 82.7(2) . .
O111 Mo27 O38 77.8(2) . .
O110 Mo27 O35 171.5(3) . .
O16 Mo27 O35 84.6(2) . .
O37 Mo27 O35 73.0(2) . .
O111 Mo27 O35 81.5(2) . .
O38 Mo27 O35 76.2(2) . .
O110 Mo27 K1 39.3(2) . .
O16 Mo27 K1 92.7(2) . .
O37 Mo27 K1 141.26(19) . .
O111 Mo27 K1 63.98(17) . .
O38 Mo27 K1 98.92(15) . .
O35 Mo27 K1 145.27(15) . .
O110 Mo27 K5 124.7(2) . .
O16 Mo27 K5 116.9(2) . .
O37 Mo27 K5 107.44(19) . .
O111 Mo27 K5 44.17(17) . .
O38 Mo27 K5 44.50(16) . .
O35 Mo27 K5 52.58(14) . .
K1 Mo27 K5 99.80(5) . .
O109 Mo28 O15 103.8(3) . .
O109 Mo28 O20 102.2(3) . .
O15 Mo28 O20 99.0(3) . .
O109 Mo28 O111 101.2(3) . .
O15 Mo28 O111 92.3(3) . .
O20 Mo28 O111 150.6(3) . .
O109 Mo28 O19 95.2(3) . .
O15 Mo28 O19 159.8(3) . .
O20 Mo28 O19 83.1(2) . .
O111 Mo28 O19 77.3(2) . .
O109 Mo28 O34 171.0(3) . .
O15 Mo28 O34 84.4(2) . .
O20 Mo28 O34 72.4(2) . .
O111 Mo28 O34 82.0(2) . .
O19 Mo28 O34 77.2(2) . .
O109 Mo28 K1 38.4(2) . .
O15 Mo28 K1 93.8(2) . .
O20 Mo28 K1 140.57(18) . .
O111 Mo28 K1 64.46(17) . .
O19 Mo28 K1 97.06(16) . .
O34 Mo28 K1 146.31(14) . .
O109 Mo28 K5 125.0(2) . .
O15 Mo28 K5 117.2(2) . .
O20 Mo28 K5 105.60(19) . .
O111 Mo28 K5 45.64(17) . .
O19 Mo28 K5 43.93(16) . .
O34 Mo28 K5 51.94(14) . .
K1 Mo28 K5 101.11(5) . .
O94 Mo29 O96 101.0(3) . .
O94 Mo29 O95 96.9(3) . .
O96 Mo29 O95 73.9(2) . .
O94 Mo29 S32 101.6(2) . .
O96 Mo29 S32 87.58(18) . .
O95 Mo29 S32 156.02(17) . .
O94 Mo29 S31 103.3(2) . .
O96 Mo29 S31 150.97(19) . .
O95 Mo29 S31 87.54(17) . .
S32 Mo29 S31 102.74(9) . .
O94 Mo29 Mo30 97.4(2) . .
O96 Mo29 Mo30 138.71(17) . .
O95 Mo29 Mo30 139.71(17) . .
S32 Mo29 Mo30 52.47(6) . .
S31 Mo29 Mo30 52.52(6) . .
O94 Mo29 K6 124.5(2) . .
O96 Mo29 K6 49.66(18) . .
O95 Mo29 K6 36.97(16) . .
S32 Mo29 K6 119.06(7) . .
S31 Mo29 K6 102.63(7) . .
Mo30 Mo29 K6 136.78(4) . .
O93 Mo30 O90 98.8(3) . .
O93 Mo30 O91 98.3(3) . .
O90 Mo30 O91 70.8(2) . .
O93 Mo30 O92 165.5(3) . .
O90 Mo30 O92 70.0(2) . .
O91 Mo30 O92 69.7(2) . .
O93 Mo30 S32 104.2(2) . .
O90 Mo30 S32 89.06(19) . .
O91 Mo30 S32 151.82(18) . .
O92 Mo30 S32 85.26(17) . .
O93 Mo30 S31 103.4(2) . .
O90 Mo30 S31 151.30(19) . .
O91 Mo30 S31 88.16(19) . .
O92 Mo30 S31 84.74(16) . .
S32 Mo30 S31 102.59(9) . .
O93 Mo30 Mo29 99.7(2) . .
O90 Mo30 Mo29 140.27(18) . .
O91 Mo30 Mo29 139.51(18) . .
O92 Mo30 Mo29 94.72(16) . .
S32 Mo30 Mo29 52.37(6) . .
S31 Mo30 Mo29 52.46(6) . .
O89 Mo31 O90 99.8(3) . .
O89 Mo31 O91 99.1(3) . .
O90 Mo31 O91 70.8(3) . .
O89 Mo31 S29 103.0(3) . .
O90 Mo31 S29 87.64(19) . .
O91 Mo31 S29 151.37(19) . .
O89 Mo31 S30 103.3(3) . .
O90 Mo31 S30 151.67(19) . .
O91 Mo31 S30 89.46(19) . .
S29 Mo31 S30 102.72(9) . .
O89 Mo31 O92 164.8(3) . .
O90 Mo31 O92 68.5(2) . .
O91 Mo31 O92 68.3(2) . .
S29 Mo31 O92 86.70(16) . .
S30 Mo31 O92 85.65(17) . .
O89 Mo31 Mo32 101.3(2) . .
O90 Mo31 Mo32 137.65(18) . .
O91 Mo31 Mo32 139.64(18) . .
S29 Mo31 Mo32 52.00(7) . .
S30 Mo31 Mo32 52.12(6) . .
O92 Mo31 Mo32 93.90(15) . .
O88 Mo32 O86 99.5(3) . .
O88 Mo32 O87 100.0(3) . .
O86 Mo32 O87 69.3(2) . .
O88 Mo32 S29 103.5(3) . .
O86 Mo32 S29 87.82(19) . .
O87 Mo32 S29 149.50(18) . .
O88 Mo32 S30 102.6(3) . .
O86 Mo32 S30 152.30(18) . .
O87 Mo32 S30 90.35(19) . .
S29 Mo32 S30 102.99(9) . .
O88 Mo32 O97 166.1(3) . .
O86 Mo32 O97 69.8(2) . .
O87 Mo32 O97 68.3(2) . .
S29 Mo32 O97 85.36(17) . .
S30 Mo32 O97 85.53(16) . .
O88 Mo32 Mo31 101.2(3) . .
O86 Mo32 Mo31 138.15(19) . .
O87 Mo32 Mo31 140.22(18) . .
S29 Mo32 Mo31 52.09(6) . .
S30 Mo32 Mo31 52.31(7) . .
O97 Mo32 Mo31 92.76(15) . .
O85 Mo33 O87 99.5(3) . .
O85 Mo33 O86 95.3(3) . .
O87 Mo33 O86 69.3(3) . .
O85 Mo33 O97 165.1(3) . .
O87 Mo33 O97 70.1(2) . .
O86 Mo33 O97 71.3(2) . .
O85 Mo33 S27 104.6(2) . .
O87 Mo33 S27 89.21(19) . .
O86 Mo33 S27 152.92(18) . .
O97 Mo33 S27 86.32(17) . .
O85 Mo33 S28 102.8(2) . .
O87 Mo33 S28 150.52(19) . .
O86 Mo33 S28 89.52(19) . .
O97 Mo33 S28 84.10(17) . .
S27 Mo33 S28 103.47(8) . .
O85 Mo33 Mo34 100.5(2) . .
O87 Mo33 Mo34 140.50(19) . .
O86 Mo33 Mo34 141.23(18) . .
O97 Mo33 Mo34 94.23(16) . .
S27 Mo33 Mo34 52.84(6) . .
S28 Mo33 Mo34 52.58(6) . .
O84 Mo34 O102 96.6(3) . .
O84 Mo34 O79 95.1(3) . .
O102 Mo34 O79 74.8(2) . .
O84 Mo34 S28 101.4(2) . .
O102 Mo34 S28 88.99(17) . .
O79 Mo34 S28 158.10(17) . .
O84 Mo34 S27 101.2(2) . .
O102 Mo34 S27 156.72(18) . .
O79 Mo34 S27 88.69(17) . .
S28 Mo34 S27 101.92(8) . .
O84 Mo34 O98 168.7(3) . .
O102 Mo34 O98 75.1(2) . .
O79 Mo34 O98 75.4(2) . .
S28 Mo34 O98 86.36(15) . .
S27 Mo34 O98 85.02(15) . .
O84 Mo34 Mo33 96.5(2) . .
O102 Mo34 Mo33 140.57(16) . .
O79 Mo34 Mo33 140.35(16) . .
S28 Mo34 Mo33 51.95(6) . .
S27 Mo34 Mo33 51.88(6) . .
O98 Mo34 Mo33 94.79(14) . .
O84 Mo34 K3 126.5(2) . .
O102 Mo34 K3 49.99(17) . .
O79 Mo34 K3 42.54(16) . .
S28 Mo34 K3 115.58(7) . .
S27 Mo34 K3 106.85(7) . .
O98 Mo34 K3 42.13(14) . .
Mo33 Mo34 K3 136.51(4) . .
O84 Mo34 K10 22.8(2) . .
O102 Mo34 K10 117.66(19) . .
O79 Mo34 K10 108.09(19) . .
S28 Mo34 K10 92.36(11) . .
S27 Mo34 K10 82.75(11) . .
O98 Mo34 K10 167.16(17) . .
Mo33 Mo34 K10 74.55(10) . .
K3 Mo34 K10 146.80(10) . .
O106 Mo35 O100 94.3(3) . .
O106 Mo35 O60 93.5(3) . .
O100 Mo35 O60 76.0(2) . .
O106 Mo35 O108 169.2(3) . .
O100 Mo35 O108 77.9(2) . .
O60 Mo35 O108 77.5(2) . .
O106 Mo35 S25 99.8(2) . .
O100 Mo35 S25 160.11(17) . .
O60 Mo35 S25 89.07(17) . .
O108 Mo35 S25 86.08(17) . .
O106 Mo35 S26 101.0(2) . .
O100 Mo35 S26 87.98(17) . .
O60 Mo35 S26 159.21(17) . .
O108 Mo35 S26 86.36(17) . .
S25 Mo35 S26 102.91(8) . .
O106 Mo35 Mo36 94.1(2) . .
O100 Mo35 Mo36 140.48(17) . .
O60 Mo35 Mo36 141.67(16) . .
O108 Mo35 Mo36 96.62(15) . .
S25 Mo35 Mo36 52.62(6) . .
S26 Mo35 Mo36 52.50(6) . .
O106 Mo35 K4 124.2(2) . 3_665
O100 Mo35 K4 45.80(16) . 3_665
O60 Mo35 K4 47.35(17) . 3_665
O108 Mo35 K4 45.09(15) . 3_665
S25 Mo35 K4 114.31(7) . 3_665
S26 Mo35 K4 111.86(7) . 3_665
Mo36 Mo35 K4 141.65(5) . 3_665
O106 Mo35 K3 38.6(2) . .
O100 Mo35 K3 88.89(16) . .
O60 Mo35 K3 128.96(17) . .
O108 Mo35 K3 146.86(17) . .
S25 Mo35 K3 110.86(7) . .
S26 Mo35 K3 62.64(7) . .
Mo36 Mo35 K3 74.46(4) . .
K4 Mo35 K3 134.34(5) 3_665 .
O106 Mo35 K2 38.7(2) . .
O100 Mo35 K2 131.92(17) . .
O60 Mo35 K2 93.64(17) . .
O108 Mo35 K2 146.29(16) . .
S25 Mo35 K2 61.06(6) . .
S26 Mo35 K2 107.00(6) . .
Mo36 Mo35 K2 70.31(4) . .
K4 Mo35 K2 140.63(5) 3_665 .
K3 Mo35 K2 61.34(4) . .
O106 Mo35 K7 40.1(2) . .
O100 Mo35 K7 75.48(17) . .
O60 Mo35 K7 54.94(17) . .
O108 Mo35 K7 129.55(16) . .
S25 Mo35 K7 106.83(7) . .
S26 Mo35 K7 133.94(7) . .
Mo36 Mo35 K7 130.37(4) . .
K4 Mo35 K7 86.74(5) 3_665 .
K3 Mo35 K7 74.16(5) . .
K2 Mo35 K7 61.10(5) . .
O105 Mo36 O103 92.9(3) . .
O105 Mo36 O41 97.6(3) . .
O103 Mo36 O41 73.4(3) . .
O105 Mo36 O107 173.1(3) . .
O103 Mo36 O107 81.2(2) . .
O41 Mo36 O107 77.4(2) . .
O105 Mo36 S26 99.3(2) . .
O103 Mo36 S26 89.85(19) . .
O41 Mo36 S26 156.7(2) . .
O107 Mo36 S26 84.24(17) . .
O105 Mo36 S25 99.4(2) . .
O103 Mo36 S25 160.0(2) . .
O41 Mo36 S25 89.19(18) . .
O107 Mo36 S25 85.39(17) . .
S26 Mo36 S25 103.60(8) . .
O105 Mo36 Mo35 92.4(2) . .
O103 Mo36 Mo35 142.78(18) . .
O41 Mo36 Mo35 141.94(18) . .
O107 Mo36 Mo35 94.45(15) . .
S26 Mo36 Mo35 52.95(6) . .
S25 Mo36 Mo35 52.88(6) . .
O105 Mo36 K16' 129.5(3) . .
S26 Mo36 K16' 112.9(2) . .
S25 Mo36 K16' 109.0(2) . .
Mo35 Mo36 K16' 138.1(2) . .
O105 Mo36 K6 42.6(2) . .
O103 Mo36 K6 50.47(19) . .
O41 Mo36 K6 88.25(18) . .
O107 Mo36 K6 131.65(16) . .
S26 Mo36 K6 93.46(7) . .
S25 Mo36 K6 140.99(7) . .
Mo35 Mo36 K6 122.13(4) . .
K16' Mo36 K6 95.7(2) . .
O105 Mo36 K2 40.3(2) . .
O103 Mo36 K2 132.20(19) . .
O41 Mo36 K2 98.82(19) . .
O107 Mo36 K2 144.51(16) . .
S26 Mo36 K2 104.41(7) . .
S25 Mo36 K2 59.16(6) . .
Mo35 Mo36 K2 66.62(4) . .
K16' Mo36 K2 142.7(2) . .
K6 Mo36 K2 82.83(5) . .
O105 Mo36 K3 43.0(2) . .
O103 Mo36 K3 97.75(19) . .
O41 Mo36 K3 140.04(18) . .
O107 Mo36 K3 140.95(16) . .
S26 Mo36 K3 56.71(6) . .
S25 Mo36 K3 102.04(7) . .
Mo35 Mo36 K3 63.07(4) . .
K16' Mo36 K3 148.9(2) . .
K6 Mo36 K3 59.06(5) . .
K2 Mo36 K3 57.93(4) . .
O39 Se1 O38 96.5(3) . .
O39 Se1 O36 100.3(3) . .
O38 Se1 O36 101.2(3) . .
O61 Se2 O57 100.1(3) . .
O61 Se2 O62 103.5(3) . .
O57 Se2 O62 95.6(3) . .
O61 Se2 K2 140.7(2) . .
O57 Se2 K2 51.20(19) . .
O62 Se2 K2 60.90(19) . .
O79 Se3 O78 96.1(3) . .
O79 Se3 O76 100.2(3) . .
O78 Se3 O76 101.9(3) . .
O79 Se3 K3 49.0(2) . .
O78 Se3 K3 59.9(2) . .
O76 Se3 K3 135.7(2) . .
O95 Se4 O21 99.8(3) . .
O95 Se4 O19 94.3(3) . .
O21 Se4 O19 102.4(3) . .
O95 Se4 K6 48.8(2) . .
O21 Se4 K6 134.1(2) . .
O19 Se4 K6 57.5(2) . .
O95 Se4 K5 70.5(2) . .
O21 Se4 K5 75.5(2) . .
O19 Se4 K5 40.0(2) . .
K6 Se4 K5 63.38(5) . .
O58 Se5 O41 102.3(4) . .
O58 Se5 O40 102.1(4) . .
O41 Se5 O40 94.9(3) . .
O40 Se5 K16' 100.4(3) . .
O59 Se6 O60 99.3(3) . .
O59 Se6 O56 104.0(3) . .
O60 Se6 O56 98.4(3) . .
O59 Se6 K7 84.1(2) . .
O60 Se6 K7 62.5(2) . .
O56 Se6 K7 44.69(19) . .
O104 Se7 O96 100.3(4) . .
O104 Se7 O103 103.4(4) . .
O96 Se7 O103 93.9(3) . .
O96 Se7 K16' 104.2(3) . .
O104 Se7 K6 140.1(3) . .
O96 Se7 K6 59.3(2) . .
O103 Se7 K6 50.6(2) . .
K16' Se7 K6 99.0(2) . .
O104 Se7 K16 32.9(3) . .
O96 Se7 K16 112.3(2) . .
O103 Se7 K16 72.2(3) . .
K6 Se7 K16 118.65(17) . .
O101 Se8 O100 99.3(3) . .
O101 Se8 O102 103.1(3) . .
O100 Se8 O102 98.2(3) . .
O101 Se8 K4 75.7(2) . 3_665
O100 Se8 K4 37.9(2) . 3_665
O102 Se8 K4 132.2(2) . 3_665
Mo1' S1 Mo2' 96.9(18) . .
Mo2 S1 Mo1 74.99(15) . .
Mo1 S2 Mo2 75.88(13) . .
Mo1' S2 Mo2' 62.9(9) . .
Mo3 S3 Mo4 75.75(8) . .
Mo3 S4 Mo4 75.59(8) . .
Mo6 S5 Mo5 75.64(9) . .
Mo6 S6 Mo5 75.73(9) . .
Mo19 S7 Mo20 76.01(8) . .
Mo19 S8 Mo20 75.96(8) . .
Mo22 S9 Mo21 76.90(10) . .
Mo21 S10 Mo22 75.90(9) . .
Mo24 S11 Mo23 75.93(8) . .
Mo24 S12 Mo23 76.13(8) . .
Mo7 S13 Mo8 75.99(8) . .
Mo7 S14 Mo8 76.09(8) . .
Mo9' S15 Mo10 84.1(6) . .
Mo10 S15 Mo9 77.06(11) . .
Mo9' S15 K13 127.3(6) . .
Mo10 S15 K13 144.29(16) . .
Mo9 S15 K13 133.94(18) . .
Mo9 S16 Mo10 77.53(13) . .
Mo10 S16 Mo9' 67.5(4) . .
Mo12 S17 Mo11 75.81(8) . .
Mo12 S18 Mo11 76.14(8) . .
Mo14 S19 Mo13 75.20(7) . .
Mo14 S20 Mo13 75.28(7) . .
Mo15 S21 Mo16 75.87(7) . .
Mo16 S22 Mo15 75.63(7) . .
Mo16 S22 K8 81.57(8) . .
Mo15 S22 K8 79.16(8) . .
Mo17 S23 Mo18 75.46(7) . .
Mo17 S24 Mo18 75.70(7) . .
Mo36 S25 Mo35 74.50(7) . .
Mo36 S25 K2 84.31(7) . .
Mo35 S25 K2 81.43(7) . .
Mo36 S26 Mo35 74.55(7) . .
Mo36 S26 K3 88.08(8) . .
Mo35 S26 K3 79.32(7) . .
Mo33 S27 Mo34 75.29(7) . .
Mo33 S28 Mo34 75.47(7) . .
Mo32 S29 Mo31 75.91(8) . .
Mo32 S30 Mo31 75.58(8) . .
Mo29 S31 Mo30 75.02(8) . .
Mo29 S32 Mo30 75.16(7) . .
O109 K1 O63 171.0(2) . .
O109 K1 O110 102.59(19) . .
O63 K1 O110 76.27(19) . .
O109 K1 O13 112.0(2) . .
O63 K1 O13 76.44(19) . .
O110 K1 O13 111.14(19) . .
O109 K1 O112 79.20(19) . .
O63 K1 O112 100.02(19) . .
O110 K1 O112 167.7(2) . .
O13 K1 O112 78.86(19) . .
O109 K1 O115 79.2(2) . .
O63 K1 O115 92.0(2) . .
O110 K1 O115 71.8(2) . .
O13 K1 O115 166.54(19) . .
O112 K1 O115 96.8(2) . .
O109 K1 O14 69.53(19) . .
O63 K1 O14 117.6(2) . .
O110 K1 O14 69.26(19) . .
O13 K1 O14 70.26(18) . .
O112 K1 O14 122.16(19) . .
O115 K1 O14 122.06(18) . .
O109 K1 C4 98.7(2) . .
O63 K1 C4 90.3(2) . .
O110 K1 C4 98.7(2) . .
O13 K1 C4 21.98(19) . .
O112 K1 C4 93.0(2) . .
O115 K1 C4 169.4(2) . .
O14 K1 C4 48.28(19) . .
O109 K1 C3 82.3(2) . .
O63 K1 C3 106.3(2) . .
O110 K1 C3 82.3(2) . .
O13 K1 C3 48.4(2) . .
O112 K1 C3 110.0(2) . .
O115 K1 C3 143.8(2) . .
O14 K1 C3 21.9(2) . .
C4 K1 C3 26.4(2) . .
O109 K1 Mo28 22.90(13) . .
O63 K1 Mo28 153.42(15) . .
O110 K1 Mo28 79.83(14) . .
O13 K1 Mo28 123.75(14) . .
O112 K1 Mo28 100.89(14) . .
O115 K1 Mo28 69.44(14) . .
O14 K1 Mo28 62.82(13) . .
C4 K1 Mo28 104.78(16) . .
C3 K1 Mo28 81.61(17) . .
O109 K1 Mo27 79.73(14) . .
O63 K1 Mo27 98.48(14) . .
O110 K1 Mo27 22.98(13) . .
O13 K1 Mo27 123.05(14) . .
O112 K1 Mo27 154.28(15) . .
O115 K1 Mo27 64.82(13) . .
O14 K1 Mo27 62.48(12) . .
C4 K1 Mo27 104.64(17) . .
C3 K1 Mo27 81.45(16) . .
Mo28 K1 Mo27 56.90(3) . .
O109 K1 Mo26 157.51(15) . .
O63 K1 Mo26 22.38(13) . .
O110 K1 Mo26 98.59(14) . .
O13 K1 Mo26 66.22(13) . .
O112 K1 Mo26 78.50(13) . .
O115 K1 Mo26 100.51(14) . .
O14 K1 Mo26 126.15(14) . .
C4 K1 Mo26 85.35(16) . .
C3 K1 Mo26 108.19(18) . .
Mo28 K1 Mo26 169.87(6) . .
Mo27 K1 Mo26 120.85(5) . .
O55 K2 O116 155.9(2) . .
O55 K2 O106 117.32(19) . .
O116 K2 O106 85.91(19) . .
O55 K2 O117 85.0(2) . .
O116 K2 O117 78.1(2) . .
O106 K2 O117 144.8(2) . .
O55 K2 O57 61.00(17) . .
O116 K2 O57 111.83(18) . .
O106 K2 O57 98.34(18) . .
O117 K2 O57 116.7(2) . .
O55 K2 O105 123.48(19) . .
O116 K2 O105 70.19(18) . .
O106 K2 O105 66.19(18) . .
O117 K2 O105 78.9(2) . .
O57 K2 O105 164.44(18) . .
O55 K2 O62 99.06(17) . .
O116 K2 O62 64.23(17) . .
O106 K2 O62 110.68(18) . .
O117 K2 O62 90.4(2) . .
O57 K2 O62 50.68(15) . .
O105 K2 O62 134.40(17) . .
O55 K2 O56 55.28(16) . .
O116 K2 O56 139.50(18) . .
O106 K2 O56 67.17(16) . .
O117 K2 O56 140.3(2) . .
O57 K2 O56 48.16(15) . .
O105 K2 O56 119.83(16) . .
O62 K2 O56 96.60(15) . .
O55 K2 S25 74.14(14) . .
O116 K2 S25 126.95(15) . .
O106 K2 S25 60.53(14) . .
O117 K2 S25 105.5(2) . .
O57 K2 S25 112.70(13) . .
O105 K2 S25 59.32(13) . .
O62 K2 S25 161.85(13) . .
O56 K2 S25 65.58(11) . .
O55 K2 Se2 70.55(13) . .
O116 K2 Se2 92.98(14) . .
O106 K2 Se2 119.31(14) . .
O117 K2 Se2 92.9(2) . .
O57 K2 Se2 28.38(11) . .
O105 K2 Se2 162.38(14) . .
O62 K2 Se2 28.99(11) . .
O56 K2 Se2 76.27(11) . .
S25 K2 Se2 138.30(7) . .
O55 K2 Mo35 101.81(14) . .
O116 K2 Mo35 102.34(14) . .
O106 K2 Mo35 23.03(13) . .
O117 K2 Mo35 133.3(2) . .
O57 K2 Mo35 106.47(13) . .
O105 K2 Mo35 58.69(12) . .
O62 K2 Mo35 132.58(12) . .
O56 K2 Mo35 63.35(10) . .
S25 K2 Mo35 37.51(4) . .
Se2 K2 Mo35 133.15(6) . .
O55 K2 K3 160.09(15) . .
O116 K2 K3 43.99(14) . .
O106 K2 K3 43.20(13) . .
O117 K2 K3 110.18(18) . .
O57 K2 K3 118.74(13) . .
O105 K2 K3 51.21(13) . .
O62 K2 K3 93.80(12) . .
O56 K2 K3 108.32(11) . .
S25 K2 K3 89.01(7) . .
Se2 K2 K3 119.60(6) . .
Mo35 K2 K3 58.48(4) . .
O98 K3 O106 125.7(2) . .
O98 K3 O116 146.5(2) . .
O106 K3 O116 87.49(19) . .
O98 K3 O79 62.82(19) . .
O106 K3 O79 108.13(19) . .
O116 K3 O79 115.02(19) . .
O98 K3 O118 78.0(2) . .
O106 K3 O118 150.4(2) . .
O116 K3 O118 69.1(2) . .
O79 K3 O118 98.4(2) . .
O98 K3 O102 58.47(17) . .
O106 K3 O102 73.87(18) . .
O116 K3 O102 149.95(19) . .
O79 K3 O102 52.66(17) . .
O118 K3 O102 134.8(2) . .
O98 K3 O105 119.89(19) . .
O106 K3 O105 64.05(17) . .
O116 K3 O105 67.32(17) . .
O79 K3 O105 172.06(18) . .
O118 K3 O105 89.5(2) . .
O102 K3 O105 121.30(17) . .
O98 K3 O78 100.48(18) . .
O106 K3 O78 114.03(18) . .
O116 K3 O78 64.15(17) . .
O79 K3 O78 51.69(17) . .
O118 K3 O78 72.7(2) . .
O102 K3 O78 101.81(17) . .
O105 K3 O78 131.45(17) . .
O98 K3 S26 76.44(14) . .
O106 K3 S26 61.49(14) . .
O116 K3 S26 124.00(15) . .
O79 K3 S26 118.43(14) . .
O118 K3 S26 116.61(18) . .
O102 K3 S26 67.25(12) . .
O105 K3 S26 57.50(12) . .
O78 K3 S26 168.74(14) . .
O98 K3 Se3 72.49(14) . .
O106 K3 Se3 125.86(15) . .
O116 K3 Se3 92.32(14) . .
O79 K3 Se3 27.97(12) . .
O118 K3 Se3 74.82(17) . .
O102 K3 Se3 80.50(12) . .
O105 K3 Se3 157.98(13) . .
O78 K3 Se3 29.09(11) . .
S26 K3 Se3 143.65(7) . .
O98 K3 Mo35 106.53(14) . .
O106 K3 Mo35 23.55(13) . .
O116 K3 Mo35 104.31(14) . .
O79 K3 Mo35 113.91(13) . .
O118 K3 Mo35 145.86(18) . .
O102 K3 Mo35 66.44(12) . .
O105 K3 Mo35 58.44(11) . .
O78 K3 Mo35 136.37(13) . .
S26 K3 Mo35 38.04(4) . .
Se3 K3 Mo35 139.24(6) . .
O98 K3 K6 91.85(14) . .
O106 K3 K6 109.20(15) . .
O116 K3 K6 70.49(14) . .
O79 K3 K6 142.47(14) . .
O118 K3 K6 46.77(17) . .
O102 K3 K6 137.62(13) . .
O105 K3 K6 45.21(12) . .
O78 K3 K6 113.76(13) . .
S26 K3 K6 77.34(6) . .
Se3 K3 K6 121.58(6) . .
Mo35 K3 K6 99.11(6) . .
O108 K4 O124 73.7(3) 3_665 .
O108 K4 O100 60.77(18) 3_665 3_665
O124 K4 O100 83.0(3) . 3_665
O108 K4 O60 59.79(19) 3_665 3_665
O124 K4 O60 128.1(3) . 3_665
O100 K4 O60 55.66(18) 3_665 3_665
O108 K4 O47 157.1(2) 3_665 .
O124 K4 O47 98.2(3) . .
O100 K4 O47 140.79(19) 3_665 .
O60 K4 O47 133.5(2) 3_665 .
O108 K4 O122 126.4(2) 3_665 .
O124 K4 O122 114.4(3) . .
O100 K4 O122 67.7(2) 3_665 .
O60 K4 O122 80.1(2) 3_665 .
O47 K4 O122 76.5(2) . .
O108 K4 O48 110.69(19) 3_665 .
O124 K4 O48 139.2(3) . .
O100 K4 O48 135.87(19) 3_665 .
O60 K4 O48 81.96(17) 3_665 .
O47 K4 O48 61.39(17) . .
O122 K4 O48 95.7(2) . .
O108 K4 O158 91.8(2) 3_665 3_665
O124 K4 O158 61.9(3) . 3_665
O100 K4 O158 141.1(2) 3_665 3_665
O60 K4 O158 135.5(2) 3_665 3_665
O47 K4 O158 65.8(2) . 3_665
O122 K4 O158 140.4(2) . 3_665
O48 K4 O158 77.3(2) . 3_665
O108 K4 Mo16 141.94(15) 3_665 .
O124 K4 Mo16 119.0(3) . .
O100 K4 Mo16 149.51(15) 3_665 .
O60 K4 Mo16 111.87(14) 3_665 .
O47 K4 Mo16 26.31(13) . .
O122 K4 Mo16 83.30(17) . .
O48 K4 Mo16 35.10(11) . .
O158 K4 Mo16 68.59(17) 3_665 .
O108 K4 Mo35 36.64(13) 3_665 3_665
O124 K4 Mo35 94.7(3) . 3_665
O100 K4 Mo35 33.25(12) 3_665 3_665
O60 K4 Mo35 33.57(12) 3_665 3_665
O47 K4 Mo35 164.60(16) . 3_665
O122 K4 Mo35 90.52(18) . 3_665
O48 K4 Mo35 112.65(13) . 3_665
O158 K4 Mo35 128.38(18) 3_665 3_665
Mo16 K4 Mo35 145.25(7) . 3_665
O108 K4 K9 119.90(16) 3_665 4_665
O124 K4 K9 50.4(3) . 4_665
O100 K4 K9 121.73(15) 3_665 4_665
O60 K4 K9 177.35(15) 3_665 4_665
O47 K4 K9 47.84(15) . 4_665
O122 K4 K9 98.6(2) . 4_665
O48 K4 K9 100.46(14) . 4_665
O158 K4 K9 46.55(17) 3_665 4_665
Mo16 K4 K9 70.09(7) . 4_665
Mo35 K4 K9 144.59(9) 3_665 4_665
O108 K4 Se8 70.41(14) 3_665 3_665
O124 K4 Se8 64.7(3) . 3_665
O100 K4 Se8 22.74(13) 3_665 3_665
O60 K4 Se8 78.40(13) 3_665 3_665
O47 K4 Se8 126.24(14) . 3_665
O122 K4 Se8 67.68(17) . 3_665
O48 K4 Se8 156.14(14) . 3_665
O158 K4 Se8 126.51(17) 3_665 3_665
Mo16 K4 Se8 147.43(7) . 3_665
Mo35 K4 Se8 53.23(3) 3_665 3_665
K9 K4 Se8 98.99(7) 4_665 3_665
O119 K5 O19 93.8(2) . .
O119 K5 O38 70.6(2) . .
O19 K5 O38 98.41(18) . .
O119 K5 O111 101.6(2) . .
O19 K5 O111 53.61(17) . .
O38 K5 O111 53.26(16) . .
O119 K5 O126 137.2(3) . .
O19 K5 O126 121.7(2) . .
O38 K5 O126 120.6(2) . .
O111 K5 O126 118.1(2) . .
O119 K5 O34 150.7(2) . .
O19 K5 O34 57.68(16) . .
O38 K5 O34 104.50(17) . .
O111 K5 O34 57.58(16) . .
O126 K5 O34 70.9(2) . .
O119 K5 O35 124.9(2) . .
O19 K5 O35 104.68(18) . .
O38 K5 O35 55.75(16) . .
O111 K5 O35 56.67(16) . .
O126 K5 O35 71.8(2) . .
O34 K5 O35 63.87(16) . .
O119 K5 O125 91.9(2) . .
O19 K5 O125 174.2(2) . .
O38 K5 O125 84.5(2) . .
O111 K5 O125 126.1(2) . .
O126 K5 O125 52.6(3) . .
O34 K5 O125 116.8(2) . .
O35 K5 O125 72.8(2) . .
O119 K5 O120 67.3(2) . .
O19 K5 O120 100.62(19) . .
O38 K5 O120 134.6(2) . .
O111 K5 O120 152.44(19) . .
O126 K5 O120 82.2(2) . .
O34 K5 O120 120.5(2) . .
O35 K5 O120 150.54(18) . .
O125 K5 O120 80.6(2) . .
O119 K5 C8 162.7(2) . .
O19 K5 C8 78.20(19) . .
O38 K5 C8 95.21(19) . .
O111 K5 C8 61.34(18) . .
O126 K5 C8 58.3(2) . .
O34 K5 C8 21.89(17) . .
O35 K5 C8 45.16(18) . .
O125 K5 C8 96.5(2) . .
O120 K5 C8 128.9(2) . .
O119 K5 C7 146.2(2) . .
O19 K5 C7 96.40(19) . .
O38 K5 C7 75.99(19) . .
O111 K5 C7 60.73(18) . .
O126 K5 C7 59.1(2) . .
O34 K5 C7 45.53(18) . .
O35 K5 C7 21.36(18) . .
O125 K5 C7 79.4(2) . .
O120 K5 C7 141.0(2) . .
C8 K5 C7 24.8(2) . .
O119 K5 Se4 98.29(17) . .
O19 K5 Se4 23.37(13) . .
O38 K5 Se4 121.59(13) . .
O111 K5 Se4 75.38(12) . .
O126 K5 Se4 106.2(2) . .
O34 K5 Se4 58.67(11) . .
O35 K5 Se4 118.71(12) . .
O125 K5 Se4 153.83(19) . .
O120 K5 Se4 81.25(15) . .
C8 K5 Se4 80.48(15) . .
C7 K5 Se4 103.79(15) . .
O95 K6 O105 155.4(2) . .
O95 K6 O119 97.9(2) . .
O105 K6 O119 73.4(2) . .
O95 K6 O118 103.0(2) . .
O105 K6 O118 95.5(2) . .
O119 K6 O118 147.6(2) . .
O95 K6 O115 119.7(2) . .
O105 K6 O115 80.27(19) . .
O119 K6 O115 72.1(2) . .
O118 K6 O115 76.1(2) . .
O95 K6 O99 63.81(18) . .
O105 K6 O99 108.18(19) . .
O119 K6 O99 140.7(2) . .
O118 K6 O99 71.6(2) . .
O115 K6 O99 147.1(2) . .
O95 K6 O103 97.72(19) . .
O105 K6 O103 57.72(18) . .
O119 K6 O103 69.4(2) . .
O118 K6 O103 130.5(2) . .
O115 K6 O103 129.1(2) . .
O99 K6 O103 78.57(19) . .
O95 K6 O19 51.84(17) . .
O105 K6 O19 147.46(19) . .
O119 K6 O19 88.8(2) . .
O118 K6 O19 85.2(2) . .
O115 K6 O19 68.27(18) . .
O99 K6 O19 102.88(18) . .
O103 K6 O19 140.56(19) . .
O95 K6 O96 49.56(16) . .
O105 K6 O96 106.16(18) . .
O119 K6 O96 85.9(2) . .
O118 K6 O96 126.5(2) . .
O115 K6 O96 154.48(19) . .
O99 K6 O96 55.40(17) . .
O103 K6 O96 48.65(17) . .
O19 K6 O96 99.25(17) . .
O95 K6 O198 128.0(4) . .
O105 K6 O198 52.4(4) . .
O118 K6 O198 117.3(4) . .
O115 K6 O198 49.6(4) . .
O99 K6 O198 157.5(4) . .
O19 K6 O198 98.6(4) . .
O96 K6 O198 114.6(4) . .
O95 K6 Se4 27.91(13) . .
O105 K6 Se4 176.32(15) . .
O119 K6 Se4 105.95(17) . .
O118 K6 Se4 83.22(16) . .
O115 K6 Se4 96.08(15) . .
O99 K6 Se4 74.70(13) . .
O103 K6 Se4 125.62(14) . .
O19 K6 Se4 29.13(12) . .
O96 K6 Se4 77.32(12) . .
O198 K6 Se4 125.3(3) . .
O95 K6 Se7 76.18(13) . .
O105 K6 Se7 80.61(14) . .
O119 K6 Se7 88.89(17) . .
O118 K6 Se7 119.88(17) . .
O115 K6 Se7 156.19(16) . .
O99 K6 Se7 54.02(13) . .
O103 K6 Se7 27.21(13) . .
O19 K6 Se7 127.00(14) . .
O96 K6 Se7 27.82(11) . .
O198 K6 Se7 106.9(3) . .
Se4 K6 Se7 103.03(6) . .
O130 K7 O127 153.4(3) . .
O130 K7 O129 88.0(3) . .
O127 K7 O129 79.2(2) . .
O130 K7 O56 85.1(2) . .
O127 K7 O56 118.4(2) . .
O129 K7 O56 144.9(2) . .
O130 K7 O106 120.6(2) . .
O127 K7 O106 80.9(2) . .
O129 K7 O106 82.0(2) . .
O56 K7 O106 72.24(18) . .
O130 K7 O57 119.3(2) . .
O127 K7 O57 74.17(19) . .
O129 K7 O57 152.4(2) . .
O56 K7 O57 50.38(15) . .
O106 K7 O57 86.48(17) . .
O130 K7 O128 84.4(2) . .
O127 K7 O128 81.6(3) . .
O129 K7 O128 118.8(2) . .
O56 K7 O128 94.7(2) . .
O106 K7 O128 149.4(2) . .
O57 K7 O128 64.67(19) . .
O130 K7 O60 70.8(2) . .
O127 K7 O60 133.2(2) . .
O129 K7 O60 95.3(2) . .
O56 K7 O60 50.05(16) . .
O106 K7 O60 52.31(16) . .
O57 K7 O60 97.41(15) . .
O128 K7 O60 137.1(2) . .
O130 K7 Se6 67.53(17) . .
O127 K7 Se6 138.84(19) . .
O129 K7 Se6 121.49(18) . .
O56 K7 Se6 26.18(12) . .
O106 K7 Se6 68.93(12) . .
O57 K7 Se6 76.55(11) . .
O128 K7 Se6 110.85(18) . .
O60 K7 Se6 27.41(10) . .
O130 K7 K2 138.86(19) . .
O127 K7 K2 67.32(18) . .
O129 K7 K2 117.3(2) . .
O56 K7 K2 55.24(13) . .
O106 K7 K2 42.76(12) . .
O57 K7 K2 44.31(11) . .
O128 K7 K2 107.03(16) . .
O60 K7 K2 74.85(11) . .
Se6 K7 K2 71.52(5) . .
O130 K7 Mo35 98.96(18) . .
O127 K7 Mo35 102.5(2) . .
O129 K7 Mo35 83.02(18) . .
O56 K7 Mo35 64.25(13) . .
O106 K7 Mo35 21.79(11) . .
O57 K7 Mo35 95.39(12) . .
O128 K7 Mo35 158.07(17) . .
O60 K7 Mo35 31.22(10) . .
Se6 K7 Mo35 52.41(4) . .
K2 K7 Mo35 56.83(5) . .
O130 K7 Mo18 89.9(2) . .
O127 K7 Mo18 105.17(17) . .
O129 K7 Mo18 173.20(19) . .
O56 K7 Mo18 28.35(12) . .
O106 K7 Mo18 93.46(13) . .
O57 K7 Mo18 31.08(10) . .
O128 K7 Mo18 67.36(17) . .
O60 K7 Mo18 77.94(11) . .
Se6 K7 Mo18 51.84(3) . .
K2 K7 Mo18 60.95(5) . .
Mo35 K7 Mo18 90.89(5) . .
O193 K8 O122 151.9(6) . .
O193 K8 O46 73.8(6) . .
O122 K8 O46 132.5(3) . .
O193 K8 O123 97.8(6) . .
O122 K8 O123 73.8(3) . .
O46 K8 O123 129.1(3) . .
O193 K8 O26 95.0(6) . 2_554
O122 K8 O26 69.9(3) . 2_554
O46 K8 O26 106.9(3) . 2_554
O123 K8 O26 123.9(3) . 2_554
O193 K8 O47 128.1(6) . .
O122 K8 O47 75.7(2) . .
O46 K8 O47 74.89(19) . .
O123 K8 O47 72.3(2) . .
O26 K8 O47 133.5(2) 2_554 .
O193 K8 S22 128.3(6) . .
O122 K8 S22 75.1(2) . .
O46 K8 S22 57.54(15) . .
O123 K8 S22 125.1(2) . .
O26 K8 S22 84.40(19) 2_554 .
O47 K8 S22 56.73(14) . .
O193 K8 K15 102.2(6) . 3_665
O122 K8 K15 49.8(2) . 3_665
O46 K8 K15 157.7(2) . 3_665
O123 K8 K15 72.9(2) . 3_665
O26 K8 K15 51.0(2) 2_554 3_665
O47 K8 K15 121.28(19) . 3_665
S22 K8 K15 115.99(15) . 3_665
O193 K8 Mo15 95.9(6) . .
O122 K8 Mo15 110.2(2) . .
O46 K8 Mo15 22.33(14) . .
O123 K8 Mo15 129.5(2) . .
O26 K8 Mo15 102.8(2) 2_554 .
O47 K8 Mo15 61.24(13) . .
S22 K8 Mo15 35.77(5) . .
K15 K8 Mo15 148.92(15) 3_665 .
O193 K8 Mo16 129.3(6) . .
O122 K8 Mo16 78.65(19) . .
O46 K8 Mo16 60.56(14) . .
O123 K8 Mo16 94.7(2) . .
O26 K8 Mo16 117.6(2) 2_554 .
O47 K8 Mo16 22.61(12) . .
S22 K8 Mo16 34.99(5) . .
K15 K8 Mo16 128.46(14) 3_665 .
Mo15 K8 Mo16 42.20(3) . .
O193 K8 K4 152.4(6) . .
O122 K8 K4 38.96(17) . .
O46 K8 K4 112.41(16) . .
O123 K8 K4 56.8(2) . .
O26 K8 K4 107.9(2) 2_554 .
O47 K8 K4 39.73(13) . .
S22 K8 K4 70.60(7) . .
K15 K8 K4 81.59(13) 3_665 .
Mo15 K8 K4 93.88(7) . .
Mo16 K8 K4 52.13(5) . .
O193 K8 K9 102.2(6) . 4_665
O122 K8 K9 88.11(19) . 4_665
O46 K8 K9 92.62(18) . 4_665
O123 K8 K9 39.0(2) . 4_665
O26 K8 K9 157.0(2) 2_554 4_665
O47 K8 K9 39.97(13) . 4_665
S22 K8 K9 96.53(8) . 4_665
K15 K8 K9 109.61(14) 3_665 4_665
Mo15 K8 K9 90.65(7) . 4_665
Mo16 K8 K9 61.69(6) . 4_665
K4 K8 K9 51.93(6) . 4_665
O75 K9 O165 81.7(5) . .
O75 K9 O163 82.9(3) . .
O165 K9 O163 80.1(5) . .
O75 K9 O123 73.5(3) . 4_566
O165 K9 O123 137.4(5) . 4_566
O163 K9 O123 128.9(3) . 4_566
O75 K9 O158 164.3(3) . 2_545
O165 K9 O158 91.9(6) . 2_545
O163 K9 O158 81.9(3) . 2_545
O123 K9 O158 119.6(4) 4_566 2_545
O75 K9 O47 123.9(2) . 4_566
O165 K9 O47 92.8(5) . 4_566
O163 K9 O47 151.3(3) . 4_566
O123 K9 O47 74.1(2) 4_566 4_566
O158 K9 O47 70.5(2) 2_545 4_566
O75 K9 O124 117.5(3) . 4_566
O165 K9 O124 152.0(5) . 4_566
O163 K9 O124 82.3(4) . 4_566
O123 K9 O124 70.3(3) 4_566 4_566
O158 K9 O124 64.1(3) 2_545 4_566
O47 K9 O124 92.3(3) 4_566 4_566
O75 K9 O164 64.7(2) . .
O165 K9 O164 52.3(5) . .
O163 K9 O164 123.9(4) . .
O123 K9 O164 85.6(4) 4_566 .
O158 K9 O164 122.0(3) 2_545 .
O47 K9 O164 68.3(3) 4_566 .
O124 K9 O164 152.7(4) 4_566 .
O75 K9 O74 67.08(19) . .
O165 K9 O74 138.3(5) . .
O163 K9 O74 69.6(3) . .
O123 K9 O74 59.5(2) 4_566 .
O158 K9 O74 110.6(3) 2_545 .
O47 K9 O74 127.1(2) 4_566 .
O124 K9 O74 50.8(2) 4_566 .
O164 K9 O74 126.5(3) . .
O75 K9 K4 138.36(19) . 4_566
O165 K9 K4 132.2(5) . 4_566
O163 K9 K4 121.1(3) . 4_566
O123 K9 K4 64.9(2) 4_566 4_566
O158 K9 K4 55.0(3) 2_545 4_566
O47 K9 K4 47.00(13) 4_566 4_566
O124 K9 K4 45.3(2) 4_566 4_566
O164 K9 K4 113.2(2) . 4_566
O74 K9 K4 88.68(14) . 4_566
O75 K9 K8 86.21(17) . 4_566
O165 K9 K8 106.5(4) . 4_566
O163 K9 K8 166.3(3) . 4_566
O123 K9 K8 39.02(18) 4_566 4_566
O158 K9 K8 109.4(2) 2_545 4_566
O47 K9 K8 41.92(14) 4_566 4_566
O124 K9 K8 95.5(3) 4_566 4_566
O164 K9 K8 57.2(3) . 4_566
O74 K9 K8 98.50(15) . 4_566
K4 K9 K8 63.56(7) 4_566 4_566
O84 K10 O191 74.6(5) . .
O84 K10 O168 130.4(4) . .
O191 K10 O168 138.2(6) . .
O84 K10 O150 74.3(3) . .
O191 K10 O150 79.3(6) . .
O168 K10 O150 77.9(4) . .
O84 K10 O153 130.1(4) . 2
O191 K10 O153 70.8(5) . 2
O168 K10 O153 99.2(4) . 2
O150 K10 O153 130.6(4) . 2
O84 K10 O138 63.7(2) . .
O191 K10 O138 83.3(5) . .
O168 K10 O138 135.5(4) . .
O150 K10 O138 137.4(3) . .
O153 K10 O138 77.5(3) 2 .
O84 K10 O85 71.9(2) . .
O191 K10 O85 146.4(5) . .
O168 K10 O85 69.0(4) . .
O150 K10 O85 92.1(3) . .
O153 K10 O85 133.4(3) 2 .
O138 K10 O85 81.4(2) . .
O84 K10 O4 159.4(3) . 2
O191 K10 O4 117.5(5) . 2
O168 K10 O4 52.7(4) . 2
O150 K10 O4 122.8(3) . 2
O153 K10 O4 50.0(3) 2 2
O138 K10 O4 99.7(2) . 2
O85 K10 O4 94.5(2) . 2
O84 K10 K15' 64.6(4) . .
O168 K10 K15' 162.2(5) . .
O150 K10 K15' 100.5(5) . .
O153 K10 K15' 68.2(5) 2 .
O138 K10 K15' 56.1(4) . .
O85 K10 K15' 128.8(4) . .
O4 K10 K15' 117.8(4) 2 .
O84 K10 K15 52.9(2) . .
O191 K10 K15 42.6(5) . .
O168 K10 K15 176.1(4) . .
O150 K10 K15 105.8(3) . .
O153 K10 K15 77.4(3) 2 .
O138 K10 K15 42.2(2) . .
O85 K10 K15 111.9(2) . .
O4 K10 K15 123.4(2) 2 .
O84 K10 Mo34 14.62(15) . .
O191 K10 Mo34 88.5(5) . .
O168 K10 Mo34 116.5(4) . .
O150 K10 Mo34 72.0(2) . .
O153 K10 Mo34 142.4(3) 2 .
O138 K10 Mo34 68.95(16) . .
O85 K10 Mo34 58.12(14) . .
O4 K10 Mo34 151.0(2) 2 .
K15' K10 Mo34 79.1(4) . .
K15 K10 Mo34 66.48(14) . .
O152 K11 O169 88.8(4) 2 3_565
O152 K11 O89 72.6(3) 2 .
O169 K11 O89 92.0(3) 3_565 .
O152 K11 O160 110.1(3) 2 .
O169 K11 O160 157.9(4) 3_565 .
O89 K11 O160 83.3(3) . .
O152 K11 O31 65.7(3) 2 4_566
O169 K11 O31 135.6(3) 3_565 4_566
O89 K11 O31 112.1(2) . 4_566
O160 K11 O31 65.3(3) . 4_566
O152 K11 O148 142.2(3) 2 3_565
O169 K11 O148 71.2(3) 3_565 3_565
O89 K11 O148 76.4(2) . 3_565
O160 K11 O148 86.7(3) . 3_565
O31 K11 O148 148.6(2) 4_566 3_565
O152 K11 O30 73.1(3) 2 4_566
O169 K11 O30 66.2(3) 3_565 4_566
O89 K11 O30 139.4(2) . 4_566
O160 K11 O30 129.2(3) . 4_566
O31 K11 O30 71.66(19) 4_566 4_566
O148 K11 O30 122.6(2) 3_565 4_566
O152 K11 O173 136.5(3) 2 4_566
O169 K11 O173 99.2(4) 3_565 4_566
O89 K11 O173 148.5(3) . 4_566
O160 K11 O173 75.4(3) . 4_566
O31 K11 O173 79.7(3) 4_566 4_566
O148 K11 O173 79.5(3) 3_565 4_566
O30 K11 O173 71.5(3) 4_566 4_566
O152 K11 K16 82.9(3) 2 3_565
O169 K11 K16 36.8(3) 3_565 3_565
O89 K11 K16 55.55(17) . 3_565
O160 K11 K16 131.6(2) . 3_565
O31 K11 K16 148.6(2) 4_566 3_565
O148 K11 K16 61.7(2) 3_565 3_565
O30 K11 K16 99.17(18) 4_566 3_565
O173 K11 K16 126.9(3) 4_566 3_565
O143 K12 O42 71.8(3) . .
O143 K12 O144 78.7(3) . .
O42 K12 O144 127.1(3) . .
O143 K12 O170 144.3(4) . .
O42 K12 O170 73.4(3) . .
O144 K12 O170 117.7(4) . .
O143 K12 O184 127.6(5) . 2_554
O42 K12 O184 139.9(5) . 2_554
O144 K12 O184 92.7(4) . 2_554
O170 K12 O184 85.1(5) . 2_554
O143 K12 O43 88.8(3) . .
O42 K12 O43 72.2(2) . .
O144 K12 O43 64.1(3) . .
O170 K12 O43 73.3(3) . .
O184 K12 O43 133.5(4) 2_554 .
O9 K13 O44 125.8(4) . 2_544
O9 K13 O135 77.0(3) . .
O44 K13 O135 132.6(3) 2_544 .
O9 K13 O43 76.1(3) . 2_544
O44 K13 O43 57.0(2) 2_544 2_544
O135 K13 O43 148.5(3) . 2_544
O9 K13 S15 107.3(3) . .
O44 K13 S15 68.9(2) 2_544 .
O135 K13 S15 64.3(2) . .
O43 K13 S15 108.9(3) 2_544 .
O9 K13 O145 66.3(3) . .
O44 K13 O145 66.8(3) 2_544 .
O135 K13 O145 94.9(3) . .
O43 K13 O145 59.0(3) 2_544 .
S15 K13 O145 59.3(2) . .
O9 K13 O46 170.3(3) . 2_544
O44 K13 O46 55.4(2) 2_544 2_544
O135 K13 O46 109.4(3) . 2_544
O43 K13 O46 99.5(2) 2_544 2_544
S15 K13 O46 82.28(18) . 2_544
O145 K13 O46 119.1(3) . 2_544
O9 K13 Mo14 101.4(3) . 2_544
O44 K13 Mo14 33.47(15) 2_544 2_544
O135 K13 Mo14 159.4(3) . 2_544
O43 K13 Mo14 25.62(12) 2_544 2_544
S15 K13 Mo14 97.34(18) . 2_544
O145 K13 Mo14 66.3(2) . 2_544
O46 K13 Mo14 75.20(15) 2_544 2_544
O9 K13 Mo15 151.6(3) . 2_544
O44 K13 Mo15 31.72(15) 2_544 2_544
O135 K13 Mo15 129.8(3) . 2_544
O43 K13 Mo15 75.47(16) 2_544 2_544
S15 K13 Mo15 81.97(13) . 2_544
O145 K13 Mo15 98.4(2) . 2_544
O46 K13 Mo15 25.62(12) 2_544 2_544
Mo14 K13 Mo15 50.29(7) 2_544 2_544
O129 K15 O138 125.7(3) . .
O129 K15 O101 82.1(3) . .
O138 K15 O101 62.4(3) . .
O129 K15 O191 90.4(6) . .
O138 K15 O191 89.1(6) . .
O101 K15 O191 136.3(6) . .
O129 K15 O122 74.5(3) . 3_665
O138 K15 O122 117.5(4) . 3_665
O101 K15 O122 64.3(3) . 3_665
O191 K15 O122 153.4(6) . 3_665
O129 K15 O26 101.4(3) . 4_666
O138 K15 O26 132.6(4) . 4_666
O101 K15 O26 127.5(4) . 4_666
O191 K15 O26 96.3(5) . 4_666
O122 K15 O26 66.4(3) 3_665 4_666
O129 K15 O189 178.4(8) . .
O138 K15 O189 55.8(7) . .
O101 K15 O189 98.6(7) . .
O191 K15 O189 90.0(8) . .
O122 K15 O189 104.5(7) 3_665 .
O26 K15 O189 77.0(7) 4_666 .
O129 K15 O84 71.1(3) . .
O138 K15 O84 60.1(2) . .
O101 K15 O84 72.4(2) . .
O191 K15 O84 64.4(5) . .
O122 K15 O84 127.4(3) 3_665 .
O26 K15 O84 158.6(4) 4_666 .
O189 K15 O84 110.5(7) . .
O129 K15 K8 118.8(3) . 3_665
O138 K15 K8 97.3(3) . 3_665
O101 K15 K8 83.0(3) . 3_665
O191 K15 K8 136.1(5) . 3_665
O122 K15 K8 45.8(2) 3_665 3_665
O26 K15 K8 49.0(2) 4_666 3_665
O189 K15 K8 60.0(7) . 3_665
O84 K15 K8 152.3(3) . 3_665
O129 K15 K10 104.1(3) . .
O138 K15 K10 49.1(2) . .
O101 K15 K10 98.6(3) . .
O191 K15 K10 41.7(5) . .
O122 K15 K10 162.9(3) 3_665 .
O26 K15 K10 129.7(3) 4_666 .
O189 K15 K10 77.2(7) . .
O84 K15 K10 40.01(16) . .
K8 K15 K10 136.7(2) 3_665 .
O129 K15 K7 22.7(2) . .
O138 K15 K7 142.2(3) . .
O101 K15 K7 85.0(2) . .
O191 K15 K7 103.9(5) . .
O122 K15 K7 55.4(2) 3_665 .
O26 K15 K7 81.8(2) 4_666 .
O189 K15 K7 155.8(7) . .
O84 K15 K7 93.5(2) . .
K8 K15 K7 97.07(17) 3_665 .
K10 K15 K7 126.2(2) . .
O26 K15' O24 59.7(5) 4_666 4_666
O26 K15' O189 77.7(9) 4_666 .
O24 K15' O189 96.7(9) 4_666 .
O26 K15' O129 92.1(7) 4_666 .
O24 K15' O129 116.8(8) 4_666 .
O189 K15' O129 133.7(11) . .
O26 K15' O138 118.9(8) 4_666 .
O24 K15' O138 143.8(8) 4_666 .
O189 K15' O138 51.9(8) . .
O129 K15' O138 99.2(7) . .
O26 K15' O84 150.9(9) 4_666 .
O24 K15' O84 144.5(8) 4_666 .
O189 K15' O84 106.4(9) . .
O129 K15' O84 63.9(5) . .
O138 K15' O84 55.0(4) . .
O26 K15' K10 160.8(8) 4_666 .
O24 K15' K10 113.7(7) 4_666 .
O189 K15' K10 85.6(9) . .
O129 K15' K10 106.5(7) . .
O138 K15' K10 54.1(4) . .
O84 K15' K10 44.1(3) . .
O26 K15' K8 40.2(3) 4_666 3_665
O24 K15' K8 94.9(6) 4_666 3_665
O189 K15' K8 51.1(7) . 3_665
O129 K15' K8 92.9(6) . 3_665
O138 K15' K8 79.2(5) . 3_665
O84 K15' K8 120.6(6) . 3_665
K10 K15' K8 131.2(6) . 3_665
Se5 K16' Se7 121.0(4) . .
Se5 K16' C21 85.3(3) . .
Se7 K16' C21 84.1(3) . .
Se5 K16' Mo36 63.5(2) . .
Se7 K16' Mo36 62.7(2) . .
C21 K16' Mo36 55.9(2) . .
O104 K16 O107 81.1(3) . .
O104 K16 O90 81.2(3) . 3_565
O107 K16 O90 141.7(4) . 3_565
O104 K16 O114 114.3(4) . .
O107 K16 O114 64.9(2) . .
O90 K16 O114 92.5(4) 3_565 .
O104 K16 O169 166.3(4) . .
O107 K16 O169 86.0(3) . .
O90 K16 O169 106.7(4) 3_565 .
O114 K16 O169 55.2(3) . .
O104 K16 O58 127.6(4) . .
O107 K16 O58 72.9(3) . .
O90 K16 O58 142.8(3) 3_565 .
O114 K16 O58 94.6(3) . .
O169 K16 O58 51.2(3) . .
O104 K16 C21 90.7(3) . .
O107 K16 C21 20.3(2) . .
O90 K16 C21 127.5(4) 3_565 .
O114 K16 C21 44.6(2) . .
O169 K16 C21 75.6(3) . .
O58 K16 C21 80.2(3) . .
O104 K16 Se7 19.92(17) . .
O107 K16 Se7 63.82(18) . .
O90 K16 Se7 101.0(2) 3_565 .
O114 K16 Se7 111.3(2) . .
O169 K16 Se7 149.3(3) . .
O58 K16 Se7 110.1(3) . .
C21 K16 Se7 77.14(19) . .
O104 K16 K11 157.3(3) . 3_565
O107 K16 K11 116.7(2) . 3_565
O90 K16 K11 76.1(2) 3_565 3_565
O114 K16 K11 66.3(2) . 3_565
O169 K16 K11 32.3(2) . 3_565
O58 K16 K11 73.52(17) . 3_565
C21 K16 K11 102.3(2) . 3_565
Se7 K16 K11 176.0(3) . 3_565
Mo1 O3 Mo3 100.8(3) . .
Mo3 O3 Mo1' 90.4(9) . .
Mo1' O4 Mo3 109.9(11) . .
Mo3 O4 Mo1 100.2(3) . .
Mo1' O4 K10 136.3(10) . 2_545
Mo3 O4 K10 113.3(3) . 2_545
Mo1 O4 K10 142.7(3) . 2_545
Mo2' O7 Mo5 110.8(14) . .
Mo5 O7 Mo2 100.2(3) . .
Mo2 O8 Mo5 100.8(3) . .
Mo5 O8 Mo2' 90.0(10) . .
Mo5 O9 K13 161.7(4) . .
C2 O11 Mo5 135.7(6) . .
C2 O11 Mo2' 133.1(8) . .
Mo5 O11 Mo2' 89.5(6) . .
C2 O11 Mo2 133.4(6) . .
Mo5 O11 Mo2 90.9(2) . .
C1 O12 Mo3 134.3(5) . .
C1 O12 Mo1' 133.3(8) . .
Mo3 O12 Mo1' 90.9(5) . .
C1 O12 Mo1 135.0(5) . .
Mo3 O12 Mo1 90.7(2) . .
C4 O13 Mo4 123.8(5) . .
C4 O13 K1 100.9(5) . .
Mo4 O13 K1 135.3(2) . .
C3 O14 K1 97.9(5) . .
Mo28 O15 Mo6 157.4(4) . .
Mo27 O16 Mo6 158.3(4) . .
Mo25 O17 Mo4 158.1(4) . .
Mo26 O18 Mo4 158.5(4) . .
Se4 O19 Mo28 114.2(3) . .
Se4 O19 K5 116.7(3) . .
Mo28 O19 K5 103.9(2) . .
Se4 O19 K6 93.4(2) . .
Mo28 O19 K6 141.5(3) . .
K5 O19 K6 85.06(17) . .
Mo28 O20 Mo7 127.0(3) . .
Se4 O21 Mo7 117.1(3) . .
Mo9 O24 Mo8 102.6(3) . .
Mo8 O24 K15' 131.6(5) . 4_565
Mo9' O25 Mo8 112.6(7) . .
Mo8 O25 Mo9 101.6(3) . .
Mo9 O26 K8 143.9(5) . 2_544
Mo9' O26 K8 126.4(9) . 2_544
Mo9' O26 K15' 120.2(8) . 4_565
K8 O26 K15' 99.2(5) 2_544 4_565
Mo9 O26 K15 129.5(5) . 4_565
K8 O26 K15 79.9(3) 2_544 4_565
Mo10 O28 Mo11 103.0(3) . .
Mo11 O29 Mo10 102.1(3) . .
Mo11 O30 K11 133.6(3) . 4_665
Mo12 O31 K11 135.6(3) . 4_665
C6 O32 Mo11 134.7(6) . .
C6 O32 Mo10 135.2(6) . .
Mo11 O32 Mo10 90.1(2) . .
C5 O33 Mo8 135.2(6) . .
C5 O33 Mo9 134.4(6) . .
Mo8 O33 Mo9 90.3(2) . .
C5 O33 Mo9' 129.3(7) . .
Mo8 O33 Mo9' 93.8(4) . .
C8 O34 Mo28 122.6(5) . .
C8 O34 Mo7 125.3(5) . .
Mo28 O34 Mo7 93.04(19) . .
C8 O34 K5 93.4(5) . .
Mo28 O34 K5 90.11(17) . .
Mo7 O34 K5 129.7(2) . .
C7 O35 Mo27 123.1(5) . .
C7 O35 Mo12 125.4(5) . .
Mo27 O35 Mo12 92.1(2) . .
C7 O35 K5 92.3(5) . .
Mo27 O35 K5 89.89(18) . .
Mo12 O35 K5 131.6(2) . .
Se1 O36 Mo12 116.2(3) . .
Mo27 O37 Mo12 126.6(3) . .
Se1 O38 Mo27 113.9(3) . .
Se1 O38 K5 122.1(3) . .
Mo27 O38 K5 103.9(2) . .
Se1 O39 Mo13 126.1(3) . .
Se5 O40 Mo13 127.9(3) . .
Se5 O41 Mo36 134.0(3) . .
Mo13 O42 K12 138.8(4) . .
Mo14 O43 K12 129.2(4) . .
Mo14 O43 K13 100.2(3) . 2_554
K12 O43 K13 130.0(3) . 2_554
Mo15 O44 Mo14 100.4(3) . .
Mo15 O44 K13 105.0(3) . 2_554
Mo14 O44 K13 101.3(3) . 2_554
Mo14 O45 Mo15 101.2(3) . .
Mo15 O46 K8 118.4(3) . .
Mo15 O46 K13 93.7(3) . 2_554
K8 O46 K13 118.2(3) . 2_554
Mo16 O47 K4 106.9(3) . .
Mo16 O47 K9 141.5(3) . 4_665
K4 O47 K9 85.16(19) . 4_665
Mo16 O47 K8 115.5(3) . .
K4 O47 K8 97.9(2) . .
K9 O47 K8 98.1(2) 4_665 .
Mo17 O48 Mo16 101.3(2) . .
Mo17 O48 K4 129.3(3) . .
Mo16 O48 K4 93.7(2) . .
Mo16 O49 Mo17 100.5(2) . .
C13 O52 Mo14 135.5(6) . .
C13 O52 Mo15 133.6(5) . .
Mo14 O52 Mo15 90.9(2) . .
C14 O54 Mo17 135.4(5) . .
C14 O54 Mo16 133.4(5) . .
Mo17 O54 Mo16 90.9(2) . .
C15 O55 K2 129.0(5) . .
Se6 O56 Mo18 126.4(3) . .
Se6 O56 K7 109.1(3) . .
Mo18 O56 K7 112.2(2) . .
Se6 O56 K2 123.4(3) . .
Mo18 O56 K2 95.45(19) . .
K7 O56 K2 81.36(15) . .
Se2 O57 Mo18 122.7(3) . .
Se2 O57 K2 100.4(2) . .
Mo18 O57 K2 111.3(2) . .
Se2 O57 K7 131.8(3) . .
Mo18 O57 K7 98.7(2) . .
K2 O57 K7 84.12(16) . .
Se5 O58 K16 118.0(4) . .
Se6 O60 Mo35 128.6(3) . .
Se6 O60 K4 121.4(3) . 3_665
Mo35 O60 K4 99.1(2) . 3_665
Se6 O60 K7 90.1(2) . .
Mo35 O60 K7 93.8(2) . .
K4 O60 K7 122.2(2) 3_665 .
Se2 O61 Mo19 117.5(3) . .
Se2 O62 Mo26 115.3(3) . .
Se2 O62 K2 90.1(2) . .
Mo26 O62 K2 140.6(2) . .
Mo26 O63 K1 119.5(3) . .
Mo25 O64 Mo26 139.9(3) . .
Mo26 O65 Mo19 126.7(3) . .
Mo20 O68 Mo21 101.6(3) . .
Mo20 O69 Mo21 102.5(3) . .
Mo22 O72 Mo23 102.7(3) . .
Mo22 O73 Mo23 101.6(3) . .
Mo23 O74 K9 126.0(3) . .
Mo24 O75 K9 145.1(4) . .
Se3 O76 Mo24 116.3(3) . .
Mo25 O77 Mo24 127.8(3) . .
Se3 O78 Mo25 114.3(3) . .
Se3 O78 K3 91.0(2) . .
Mo25 O78 K3 140.5(2) . .
Se3 O79 Mo34 128.0(3) . .
Se3 O79 K3 103.0(3) . .
Mo34 O79 K3 105.8(2) . .
C12 O80 Mo25 125.3(5) . .
C12 O80 Mo24 126.2(5) . .
Mo25 O80 Mo24 93.7(2) . .
C9 O81 Mo23 136.1(6) . .
C9 O81 Mo22 133.8(6) . .
Mo23 O81 Mo22 89.9(2) . .
C10 O82 Mo20 135.0(6) . .
C10 O82 Mo21 134.6(6) . .
Mo20 O82 Mo21 90.0(2) . .
C11 O83 Mo26 124.8(5) . .
C11 O83 Mo19 126.4(5) . .
Mo26 O83 Mo19 93.4(2) . .
Mo34 O84 K10 142.6(4) . .
Mo34 O84 K15 126.7(3) . .
K10 O84 K15 87.1(3) . .
Mo34 O84 K15' 145.5(5) . .
K10 O84 K15' 71.3(4) . .
Mo33 O85 K10 125.7(3) . .
Mo32 O86 Mo33 100.3(3) . .
Mo33 O87 Mo32 100.7(3) . .
Mo31 O89 K11 144.6(4) . .
Mo30 O90 Mo31 101.7(3) . .
Mo30 O90 K16 118.4(3) . 3_565
Mo31 O90 K16 120.9(3) . 3_565
Mo31 O91 Mo30 100.1(3) . .
C20 O92 Mo30 137.1(6) . .
C20 O92 Mo31 133.2(6) . .
Mo30 O92 Mo31 89.7(2) . .
Se4 O95 Mo29 124.8(3) . .
Se4 O95 K6 103.3(3) . .
Mo29 O95 K6 115.3(2) . .
Se7 O96 Mo29 127.6(3) . .
Se7 O96 K6 92.9(2) . .
Mo29 O96 K6 100.7(2) . .
C19 O97 Mo33 133.3(6) . .
C19 O97 Mo32 135.5(6) . .
Mo33 O97 Mo32 91.2(2) . .
C18 O98 Mo34 126.6(6) . .
C18 O98 K3 133.8(6) . .
Mo34 O98 K3 99.6(2) . .
C17 O99 K6 142.8(6) . .
Se8 O100 Mo35 127.2(3) . .
Se8 O100 K4 119.3(3) . 3_665
Mo35 O100 K4 101.0(2) . 3_665
Se8 O101 K15 129.6(4) . .
Se8 O102 Mo34 123.3(3) . .
Se8 O102 K3 125.9(3) . .
Mo34 O102 K3 97.8(2) . .
Se7 O103 Mo36 136.4(3) . .
Se7 O103 K6 102.2(3) . .
Mo36 O103 K6 96.4(2) . .
Se7 O104 K16 127.1(4) . .
Mo36 O105 K6 112.6(3) . .
Mo36 O105 K2 116.8(3) . .
K6 O105 K2 130.2(2) . .
Mo36 O105 K3 114.5(3) . .
K6 O105 K3 83.31(17) . .
K2 O105 K3 82.03(16) . .
Mo35 O106 K3 117.9(3) . .
Mo35 O106 K2 118.3(3) . .
K3 O106 K2 92.25(18) . .
Mo35 O106 K7 118.1(3) . .
K3 O106 K7 114.3(2) . .
K2 O106 K7 89.77(18) . .
C21 O107 Mo36 128.0(6) . .
C21 O107 K16 109.7(6) . .
Mo36 O107 K16 122.3(3) . .
C22 O108 Mo35 126.9(6) . .
C22 O108 K4 134.7(6) . 3_665
Mo35 O108 K4 98.3(2) . 3_665
Mo28 O109 K1 118.7(3) . .
Mo27 O110 K1 117.7(3) . .
Mo28 O111 Mo27 138.8(3) . .
Mo28 O111 K5 105.4(2) . .
Mo27 O111 K5 107.7(2) . .
Mo25 O112 K1 117.0(3) . .
C23 O114 K16 99.5(7) . .
K6 O115 K1 135.0(3) . .
K3 O116 K2 91.8(2) . .
K3 O118 K6 86.5(2) . .
K5 O119 K6 90.3(2) . .
K8 O122 K4 103.9(3) . .
K8 O122 K15 84.4(3) . 3_665
K4 O122 K15 137.6(3) . 3_665
K9 O123 K8 102.0(3) 4_665 .
K4 O124 K9 84.3(3) . 4_665
K15 O129 K7 135.6(4) . .
K7 O129 K15' 137.9(5) . .
K15 O138 K10 88.7(3) . .
K10 O138 K15' 69.8(5) . .
K9 O158 K4 78.5(3) 2 3_665
K11 O169 K16 111.0(4) 3_565 .
K10 O191 K15 95.7(7) . .
C28 N1 C26 105.7(16) . .
C28 N1 C27 116.7(16) . .
C26 N1 C27 112.9(15) . .
C28 N1 C25 107.3(14) . .
C26 N1 C25 106.2(12) . .
C27 N1 C25 107.4(13) . .
C31 N2 C30 108.6(14) . .
C31 N2 C29 105.1(11) . .
C30 N2 C29 111.4(13) . .
C31 N2 C32 110.5(12) . .
C30 N2 C32 116.0(14) . .
C29 N2 C32 104.7(11) . .
C36 N3 C34 110.4(10) . .
C36 N3 C33 112.3(13) . .
C34 N3 C33 107.0(11) . .
C36 N3 C35 109.5(10) . .
C34 N3 C35 109.3(10) . .
C33 N3 C35 108.2(10) . .
C39 N4 C40 115.5(14) . .
C39 N4 C37 110.3(11) . .
C40 N4 C37 112.9(16) . .
C39 N4 C38 105.0(10) . .
C40 N4 C38 106.8(13) . .
C37 N4 C38 105.5(11) . .
O12 C1 C2 131.6(8) . .
O12 C1 C4 136.0(8) . .
C2 C1 C4 92.3(7) . .
O11 C2 C1 133.2(8) . .
O11 C2 C3 135.3(9) . .
C1 C2 C3 91.5(7) . .
O14 C3 C2 136.5(9) . .
O14 C3 C4 135.5(7) . .
C2 C3 C4 88.0(7) . .
O14 C3 K1 60.2(4) . .
C2 C3 K1 163.3(7) . .
C4 C3 K1 75.3(4) . .
O13 C4 C1 136.5(8) . .
O13 C4 C3 135.4(7) . .
C1 C4 C3 88.1(7) . .
O13 C4 K1 57.1(4) . .
C1 C4 K1 166.4(6) . .
C3 C4 K1 78.3(4) . .
O33 C5 C6 133.1(8) . .
O33 C5 C8 136.9(8) . .
C6 C5 C8 89.9(7) . .
O32 C6 C5 132.1(8) . .
O32 C6 C7 137.0(9) . .
C5 C6 C7 91.0(7) . .
O35 C7 C6 134.4(8) . .
O35 C7 C8 136.4(8) . .
C6 C7 C8 89.2(7) . .
O35 C7 K5 66.3(4) . .
C6 C7 K5 144.4(6) . .
C8 C7 K5 76.2(5) . .
O34 C8 C7 136.6(8) . .
O34 C8 C5 133.6(8) . .
C7 C8 C5 89.9(7) . .
O34 C8 K5 64.7(4) . .
C7 C8 K5 79.0(5) . .
C5 C8 K5 145.3(6) . .
O81 C9 C10 133.4(8) . .
O81 C9 C12 135.7(8) . .
C10 C9 C12 90.8(7) . .
O82 C10 C9 132.1(8) . .
O82 C10 C11 136.8(9) . .
C9 C10 C11 91.1(7) . .
O83 C11 C10 133.2(8) . .
O83 C11 C12 137.6(8) . .
C10 C11 C12 89.1(7) . .
O80 C12 C9 133.5(8) . .
O80 C12 C11 137.5(8) . .
C9 C12 C11 89.0(7) . .
O52 C13 C14 132.8(8) . .
O52 C13 C16 135.2(8) . .
C14 C13 C16 91.9(7) . .
O52 C13 C15 177.9(7) . .
C14 C13 C15 45.1(5) . .
C16 C13 C15 46.8(5) . .
O54 C14 C13 133.0(8) . .
O54 C14 C15 135.3(8) . .
C13 C14 C15 91.6(7) . .
O55 C15 C14 134.0(8) . .
O55 C15 C16 137.5(8) . .
C14 C15 C16 88.5(7) . .
O55 C15 C13 177.0(7) . .
C14 C15 C13 43.3(5) . .
C16 C15 C13 45.2(5) . .
O53 C16 C13 134.9(8) . .
O53 C16 C15 137.2(8) . .
C13 C16 C15 87.9(7) . .
O99 C17 C20 135.7(9) . .
O99 C17 C18 137.0(9) . .
C20 C17 C18 87.3(7) . .
O98 C18 C19 134.7(8) . .
O98 C18 C17 135.7(8) . .
C19 C18 C17 89.6(7) . .
O98 C18 C20 178.5(8) . .
C19 C18 C20 44.0(5) . .
C17 C18 C20 45.6(5) . .
O97 C19 C20 131.8(8) . .
O97 C19 C18 136.2(9) . .
C20 C19 C18 92.0(7) . .
O92 C20 C19 132.7(9) . .
O92 C20 C17 136.1(9) . .
C19 C20 C17 91.2(7) . .
O92 C20 C18 176.8(8) . .
C19 C20 C18 44.1(5) . .
C17 C20 C18 47.1(5) . .
O107 C21 C22 136.9(9) . .
O107 C21 C23 133.2(9) . .
C22 C21 C23 89.9(7) . .
O107 C21 K16 50.0(5) . .
C22 C21 K16 172.4(7) . .
C23 C21 K16 83.3(6) . .
C22 C21 K16' 165.2(7) . .
C23 C21 K16' 104.6(6) . .
O108 C22 C21 137.0(9) . .
O108 C22 C24 132.8(9) . .
C21 C22 C24 90.2(7) . .
O114 C23 C24 138.0(10) . .
O114 C23 C21 132.1(10) . .
C24 C23 C21 89.9(8) . .
O113 C24 C23 134.9(10) . .
O113 C24 C22 135.1(10) . .
C23 C24 C22 90.0(7) . .

loop_
_geom_bond_atom_site_label_1
_geom_bond_atom_site_label_2
_geom_bond_distance
_geom_bond_site_symmetry_2
Mo1' O4 1.84(3) .
Mo1' O5 1.84(3) .
Mo1' S1 1.92(4) .
Mo1' O12 2.30(2) .
Mo1' O3 2.44(4) .
Mo1' S2 2.74(4) .
Mo1' Mo2' 2.89(3) .
Mo1 O5 1.673(7) .
Mo1 O3 2.110(7) .
Mo1 O4 2.130(8) .
Mo1 S2 2.301(5) .
Mo1 O12 2.331(6) .
Mo1 S1 2.333(5) .
Mo1 Mo2 2.8354(16) .
Mo2 O6 1.678(7) .
Mo2 O8 2.116(7) .
Mo2 O7 2.135(8) .
Mo2 S2 2.311(5) .
Mo2 S1 2.325(5) .
Mo2 O11 2.329(6) .
Mo2' O7 1.79(3) .
Mo2' O6 1.82(3) .
Mo2' S1 1.95(4) .
Mo2' O11 2.32(2) .
Mo2' O8 2.43(4) .
Mo2' S2 2.80(5) .
Mo3 O2 1.688(7) .
Mo3 O4 2.126(6) .
Mo3 O3 2.130(7) .
Mo3 O12 2.260(6) .
Mo3 S3 2.317(3) .
Mo3 S4 2.323(2) .
Mo3 Mo4 2.8478(11) .
Mo4 O1 1.682(7) .
Mo4 O17 2.073(6) .
Mo4 O18 2.081(6) .
Mo4 S3 2.322(2) .
Mo4 S4 2.324(2) .
Mo4 O13 2.515(6) .
Mo5 O9 1.690(7) .
Mo5 O7 2.130(7) .
Mo5 O8 2.131(7) .
Mo5 O11 2.263(6) .
Mo5 S5 2.322(3) .
Mo5 S6 2.322(3) .
Mo5 Mo6 2.8466(11) .
Mo6 O10 1.688(7) .
Mo6 O16 2.061(6) .
Mo6 O15 2.072(6) .
Mo6 S6 2.315(3) .
Mo6 S5 2.320(3) .
Mo7 O22 1.680(7) .
Mo7 O20 2.089(6) .
Mo7 O21 2.119(6) .
Mo7 S14 2.313(3) .
Mo7 S13 2.315(3) .
Mo7 O34 2.469(6) .
Mo7 Mo8 2.8542(11) .
Mo8 O23 1.685(7) .
Mo8 O24 2.120(7) .
Mo8 O25 2.121(7) .
Mo8 O33 2.286(7) .
Mo8 S14 2.318(3) .
Mo8 S13 2.322(3) .
Mo9' S15 1.82(2) .
Mo9' O26 1.872(18) .
Mo9' O25 1.969(14) .
Mo9' O33 2.376(13) .
Mo9' S16 2.67(2) .
Mo9' Mo10 2.789(11) .
Mo9 O26 1.695(7) .
Mo9 O24 2.106(8) .
Mo9 O25 2.135(8) .
Mo9 S16 2.301(4) .
Mo9 S15 2.338(5) .
Mo9 O33 2.365(6) .
Mo9 Mo10 2.896(2) .
Mo10 O27 1.676(7) .
Mo10 O28 2.091(7) .
Mo10 O29 2.117(8) .
Mo10 S15 2.311(3) .
Mo10 S16 2.325(3) .
Mo10 O32 2.345(6) .
Mo11 O30 1.689(7) .
Mo11 O28 2.106(7) .
Mo11 O29 2.109(7) .
Mo11 O32 2.299(6) .
Mo11 S18 2.328(3) .
Mo11 S17 2.337(3) .
Mo11 Mo12 2.8634(11) .
Mo12 O31 1.677(6) .
Mo12 O37 2.082(6) .
Mo12 O36 2.153(6) .
Mo12 S18 2.316(3) .
Mo12 S17 2.324(2) .
Mo12 O35 2.479(6) .
Mo13 O42 1.669(6) .
Mo13 O40 2.054(6) .
Mo13 O39 2.110(6) .
Mo13 S20 2.329(2) .
Mo13 S19 2.339(2) .
Mo13 Mo14 2.8400(11) .
Mo14 O43 1.676(6) .
Mo14 O45 2.115(7) .
Mo14 O44 2.145(6) .
Mo14 O52 2.261(6) .
Mo14 S19 2.316(2) .
Mo14 S20 2.322(2) .
Mo14 K13 3.814(6) 2_554
Mo15 O46 1.687(6) .
Mo15 O44 2.120(7) .
Mo15 O45 2.126(6) .
Mo15 S21 2.313(2) .
Mo15 S22 2.326(2) .
Mo15 O52 2.334(6) .
Mo15 Mo16 2.8440(11) .
Mo15 K13 3.895(5) 2_554
Mo15 K8 3.908(3) .
Mo16 O47 1.700(6) .
Mo16 O48 2.116(6) .
Mo16 O49 2.120(6) .
Mo16 O54 2.299(6) .
Mo16 S22 2.313(2) .
Mo16 S21 2.314(2) .
Mo16 K4 3.672(2) .
Mo16 K8 3.990(3) .
Mo17 O50 1.683(6) .
Mo17 O48 2.110(5) .
Mo17 O49 2.130(6) .
Mo17 O54 2.289(6) .
Mo17 S23 2.320(2) .
Mo17 S24 2.324(2) .
Mo17 Mo18 2.8561(10) .
Mo18 O51 1.679(6) .
Mo18 O56 2.077(6) .
Mo18 O57 2.114(5) .
Mo18 S24 2.331(2) .
Mo18 S23 2.348(2) .
Mo18 K7 4.048(3) .
Mo18 K2 4.079(2) .
Mo19 O66 1.685(6) .
Mo19 O65 2.103(6) .
Mo19 O61 2.127(6) .
Mo19 S7 2.315(2) .
Mo19 S8 2.315(2) .
Mo19 O83 2.460(6) .
Mo19 Mo20 2.8544(11) .
Mo20 O67 1.676(7) .
Mo20 O69 2.108(7) .
Mo20 O68 2.120(7) .
Mo20 O82 2.298(6) .
Mo20 S7 2.321(3) .
Mo20 S8 2.323(2) .
Mo21 O70 1.668(7) .
Mo21 O69 2.115(7) .
Mo21 O68 2.131(7) .
Mo21 S9 2.312(3) .
Mo21 S10 2.337(3) .
Mo21 O82 2.359(6) .
Mo21 Mo22 2.8739(13) .
Mo22 O71 1.677(7) .
Mo22 O72 2.091(7) .
Mo22 O73 2.105(7) .
Mo22 S9 2.310(3) .
Mo22 S10 2.337(3) .
Mo22 O81 2.344(6) .
Mo23 O74 1.681(7) .
Mo23 O72 2.098(7) .
Mo23 O73 2.117(7) .
Mo23 O81 2.285(6) .
Mo23 S12 2.324(2) .
Mo23 S11 2.326(3) .
Mo23 Mo24 2.8601(11) .
Mo24 O75 1.683(6) .
Mo24 O77 2.076(6) .
Mo24 O76 2.143(6) .
Mo24 S12 2.315(2) .
Mo24 S11 2.323(2) .
Mo24 O80 2.463(6) .
Mo25 O112 1.705(6) .
Mo25 O17 1.772(6) .
Mo25 O77 1.864(6) .
Mo25 O64 1.934(6) .
Mo25 O78 2.168(6) .
Mo25 O80 2.387(6) .
Mo25 K1 3.899(2) .
Mo26 O63 1.696(6) .
Mo26 O18 1.767(6) .
Mo26 O65 1.844(6) .
Mo26 O64 1.958(6) .
Mo26 O62 2.141(6) .
Mo26 O83 2.389(6) .
Mo26 K1 3.877(2) .
Mo27 O110 1.699(6) .
Mo27 O16 1.769(6) .
Mo27 O37 1.854(6) .
Mo27 O111 1.957(6) .
Mo27 O38 2.135(6) .
Mo27 O35 2.408(6) .
Mo27 K1 3.855(2) .
Mo27 K5 3.952(2) .
Mo28 O109 1.701(6) .
Mo28 O15 1.771(6) .
Mo28 O20 1.855(6) .
Mo28 O111 1.957(6) .
Mo28 O19 2.137(6) .
Mo28 O34 2.396(6) .
Mo28 K1 3.836(2) .
Mo28 K5 3.897(2) .
Mo29 O94 1.674(6) .
Mo29 O96 2.063(6) .
Mo29 O95 2.107(6) .
Mo29 S32 2.323(2) .
Mo29 S31 2.327(2) .
Mo29 Mo30 2.8348(11) .
Mo29 K6 4.096(2) .
Mo30 O93 1.678(6) .
Mo30 O90 2.106(6) .
Mo30 O91 2.132(7) .
Mo30 O92 2.279(6) .
Mo30 S32 2.326(2) .
Mo30 S31 2.329(2) .
Mo31 O89 1.689(7) .
Mo31 O90 2.107(7) .
Mo31 O91 2.130(6) .
Mo31 S29 2.314(2) .
Mo31 S30 2.324(3) .
Mo31 O92 2.354(6) .
Mo31 Mo32 2.8444(12) .
Mo32 O88 1.684(7) .
Mo32 O86 2.122(6) .
Mo32 O87 2.128(7) .
Mo32 S29 2.311(3) .
Mo32 S30 2.318(3) .
Mo32 O97 2.330(6) .
Mo33 O85 1.695(6) .
Mo33 O87 2.118(6) .
Mo33 O86 2.134(6) .
Mo33 O97 2.244(6) .
Mo33 S27 2.315(2) .
Mo33 S28 2.316(2) .
Mo33 Mo34 2.8469(11) .
Mo34 O84 1.684(6) .
Mo34 O102 2.084(6) .
Mo34 O79 2.114(6) .
Mo34 S28 2.336(2) .
Mo34 S27 2.346(2) .
Mo34 O98 2.437(6) .
Mo34 K3 3.878(2) .
Mo34 K10 4.057(5) .
Mo35 O106 1.697(6) .
Mo35 O100 2.089(6) .
Mo35 O60 2.094(6) .
Mo35 O108 2.256(6) .
Mo35 S25 2.352(2) .
Mo35 S26 2.353(2) .
Mo35 Mo36 2.8419(10) .
Mo35 K4 3.740(2) 3_665
Mo35 K3 3.752(2) .
Mo35 K2 3.819(2) .
Mo35 K7 4.031(3) .
Mo36 O105 1.704(6) .
Mo36 O103 2.065(6) .
Mo36 O41 2.069(6) .
Mo36 O107 2.281(6) .
Mo36 S26 2.339(2) .
Mo36 S25 2.343(2) .
Mo36 K16' 3.439(13) .
Mo36 K6 3.758(2) .
Mo36 K2 3.918(2) .
Mo36 K3 4.055(2) .
Se1 O39 1.695(6) .
Se1 O38 1.713(6) .
Se1 O36 1.728(6) .
Se2 O61 1.710(6) .
Se2 O57 1.711(6) .
Se2 O62 1.715(6) .
Se2 K2 3.540(2) .
Se3 O79 1.693(6) .
Se3 O78 1.710(6) .
Se3 O76 1.723(6) .
Se3 K3 3.517(2) .
Se4 O95 1.696(6) .
Se4 O21 1.716(6) .
Se4 O19 1.719(6) .
Se4 K6 3.525(2) .
Se4 K5 3.874(2) .
Se5 O58 1.640(7) .
Se5 O41 1.718(6) .
Se5 O40 1.725(6) .
Se5 K16' 3.181(12) .
Se6 O59 1.665(6) .
Se6 O60 1.717(6) .
Se6 O56 1.742(6) .
Se6 K7 3.730(2) .
Se7 O104 1.632(7) .
Se7 O96 1.724(6) .
Se7 O103 1.726(7) .
Se7 K16' 3.323(12) .
Se7 K6 3.690(2) .
Se7 K16 3.818(7) .
Se8 O101 1.652(6) .
Se8 O100 1.718(6) .
Se8 O102 1.734(6) .
Se8 K4 3.874(2) 3_665
S15 K13 3.297(8) .
S22 K8 3.608(4) .
S25 K2 3.380(3) .
S26 K3 3.391(3) .
K1 O109 2.716(7) .
K1 O63 2.750(7) .
K1 O110 2.760(7) .
K1 O13 2.794(6) .
K1 O112 2.816(6) .
K1 O115 2.894(7) .
K1 O14 2.899(6) .
K1 C4 3.267(9) .
K1 C3 3.308(8) .
K2 O55 2.667(6) .
K2 O116 2.697(6) .
K2 O106 2.712(6) .
K2 O117 2.785(8) .
K2 O57 2.805(6) .
K2 O105 2.841(6) .
K2 O62 3.093(6) .
K2 O56 3.319(6) .
K2 K3 3.863(3) .
K3 O98 2.638(6) .
K3 O106 2.646(6) .
K3 O116 2.684(7) .
K3 O79 2.725(6) .
K3 O118 2.817(8) .
K3 O102 2.998(6) .
K3 O105 3.040(6) .
K3 O78 3.045(6) .
K3 K6 3.859(3) .
K4 O108 2.676(6) 3_665
K4 O124 2.723(12) .
K4 O100 2.731(6) 3_665
K4 O60 2.786(6) 3_665
K4 O47 2.799(6) .
K4 O122 2.808(8) .
K4 O48 2.866(6) .
K4 O158 3.187(13) 3_665
K4 Mo35 3.740(2) 3_665
K4 K9 3.813(4) 4_665
K4 Se8 3.874(2) 3_665
K5 O119 2.727(8) .
K5 O19 2.785(6) .
K5 O38 2.853(6) .
K5 O111 2.890(6) .
K5 O126 2.999(11) .
K5 O34 3.069(6) .
K5 O35 3.139(6) .
K5 O125 3.146(13) .
K5 O120 3.205(9) .
K5 C8 3.388(8) .
K5 C7 3.425(8) .
K6 O95 2.725(6) .
K6 O105 2.758(6) .
K6 O119 2.773(8) .
K6 O118 2.817(8) .
K6 O115 2.855(7) .
K6 O99 2.859(7) .
K6 O103 2.917(7) .
K6 O19 2.978(6) .
K6 O96 3.177(7) .
K6 O198 3.36(2) .
K7 O130 2.674(8) .
K7 O127 2.685(7) .
K7 O129 2.734(9) .
K7 O56 2.776(6) .
K7 O106 2.944(6) .
K7 O57 3.146(6) .
K7 O128 3.176(9) .
K7 O60 3.307(7) .
K8 O193 2.65(3) .
K8 O122 2.698(9) .
K8 O46 2.812(7) .
K8 O123 2.814(9) .
K8 O26 2.873(9) 2_554
K8 O47 2.950(7) .
K8 K15 3.746(9) 3_665
K8 K9 4.372(5) 4_665
K9 O75 2.722(7) .
K9 O165 2.768(19) .
K9 O163 2.785(14) .
K9 O123 2.812(10) 4_566
K9 O158 2.825(9) 2_545
K9 O47 2.837(7) 4_566
K9 O124 2.952(13) 4_566
K9 O164 3.374(15) .
K9 O74 3.411(8) .
K9 K4 3.813(4) 4_566
K9 K8 4.372(5) 4_566
K10 O84 2.589(8) .
K10 O191 2.69(2) .
K10 O168 2.704(17) .
K10 O150 2.836(11) .
K10 O153 2.879(12) 2
K10 O138 3.040(10) .
K10 O85 3.073(9) .
K10 O4 3.425(9) 2
K10 K15' 3.52(2) .
K10 K15 4.021(10) .
K11 O152 2.744(12) 2
K11 O169 2.799(13) 3_565
K11 O89 2.841(8) .
K11 O160 2.858(11) .
K11 O31 2.890(7) 4_566
K11 O148 2.902(10) 3_565
K11 O30 2.926(8) 4_566
K11 O173 2.960(13) 4_566
K11 K16 4.894(8) 3_565
K12 O143 2.730(11) .
K12 O42 2.746(8) .
K12 O144 2.756(12) .
K12 O170 2.778(14) .
K12 O184 2.95(2) 2_554
K12 O43 2.982(9) .
K13 O9 2.747(9) .
K13 O44 2.763(9) 2_544
K13 O135 2.830(10) .
K13 O43 3.141(10) 2_544
K13 O145 3.311(13) .
K13 O46 3.403(9) 2_544
K13 Mo14 3.814(6) 2_544
K13 Mo15 3.894(5) 2_544
K14 O199 1.66(3) .
K15 O129 2.610(12) .
K15 O138 2.700(11) .
K15 O101 2.705(10) .
K15 O191 2.74(2) .
K15 O122 2.875(12) 3_665
K15 O26 2.958(12) 4_666
K15 O189 3.00(3) .
K15 O84 3.212(10) .
K15 K8 3.746(9) 3_665
K15' O26 2.90(2) 4_666
K15' O24 2.96(2) 4_666
K15' O189 3.01(4) .
K15' O129 3.09(2) .
K15' O138 3.11(2) .
K15' O84 3.36(2) .
K15' K8 4.40(2) 3_665
K16' C21 3.411(15) .
K16 O104 2.604(10) .
K16 O107 2.763(8) .
K16 O90 2.986(10) 3_565
K16 O114 3.126(14) .
K16 O169 3.137(14) .
K16 O58 3.142(12) .
K16 C21 3.397(11) .
K16 K11 4.894(8) 3_565
O4 K10 3.425(9) 2_545
O11 C2 1.266(11) .
O12 C1 1.265(11) .
O13 C4 1.246(10) .
O14 C3 1.243(11) .
O24 K15' 2.96(2) 4_565
O26 K8 2.873(9) 2_544
O26 K15' 2.90(2) 4_565
O26 K15 2.958(12) 4_565
O30 K11 2.926(8) 4_665
O31 K11 2.890(7) 4_665
O32 C6 1.229(10) .
O33 C5 1.235(10) .
O34 C8 1.266(10) .
O35 C7 1.249(10) .
O43 K13 3.141(10) 2_554
O44 K13 2.763(9) 2_554
O46 K13 3.403(9) 2_554
O47 K9 2.837(7) 4_665
O52 C13 1.266(10) .
O53 C16 1.249(10) .
O54 C14 1.272(10) .
O55 C15 1.249(10) .
O60 K4 2.786(6) 3_665
O80 C12 1.266(10) .
O81 C9 1.250(10) .
O82 C10 1.254(10) .
O83 C11 1.244(10) .
O90 K16 2.986(10) 3_565
O92 C20 1.262(11) .
O97 C19 1.265(10) .
O98 C18 1.264(10) .
O99 C17 1.232(11) .
O100 K4 2.731(6) 3_665
O107 C21 1.253(11) .
O108 C22 1.255(11) .
O108 K4 2.676(6) 3_665
O113 C24 1.229(12) .
O114 C23 1.235(12) .
O122 K15 2.876(12) 3_665
O123 K9 2.812(10) 4_665
O124 K9 2.952(13) 4_665
O148 K11 2.902(10) 3_565
O152 K11 2.744(12) 2_545
O153 K10 2.879(12) 2_545
O158 K9 2.825(9) 2
O158 K4 3.187(13) 3_665
O169 K11 2.799(13) 3_565
O173 K11 2.960(13) 4_665
O184 K12 2.95(2) 2_544
N1 C28 1.48(3) .
N1 C26 1.49(2) .
N1 C27 1.51(2) .
N1 C25 1.530(18) .
N2 C31 1.505(19) .
N2 C30 1.517(19) .
N2 C29 1.552(17) .
N2 C32 1.581(15) .
N3 C36 1.494(16) .
N3 C34 1.496(15) .
N3 C33 1.496(16) .
N3 C35 1.505(15) .
N4 C39 1.459(15) .
N4 C40 1.47(2) .
N4 C37 1.513(17) .
N4 C38 1.556(16) .
C1 C2 1.406(13) .
C1 C4 1.438(11) .
C2 C3 1.448(12) .
C3 C4 1.504(13) .
C5 C6 1.438(13) .
C5 C8 1.461(11) .
C6 C7 1.457(11) .
C7 C8 1.461(12) .
C9 C10 1.421(12) .
C9 C12 1.454(12) .
C10 C11 1.449(12) .
C11 C12 1.469(12) .
C13 C14 1.397(12) .
C13 C16 1.447(12) .
C13 C15 2.037(12) .
C14 C15 1.443(11) .
C15 C16 1.487(12) .
C17 C20 1.460(13) .
C17 C18 1.496(12) .
C18 C19 1.420(12) .
C18 C20 2.040(13) .
C19 C20 1.417(12) .
C21 C22 1.445(13) .
C21 C23 1.486(13) .
C22 C24 1.482(12) .
C23 C24 1.447(15) .
